data_7121014
loop_
_publ_author_name
'Zhang, Hai-Ning'
'Gao, Wen-Xi'
'Deng, Yu-Xin'
'Lin, Yue-Jian'
'Jin, Guo-Xin'

_publ_section_title
;
 Stacking-interaction-induced host-guest chemistry and Borromean rings
 based on a polypyridyl ligand.
;
_journal_issue 13
_journal_name_full 'Chemical communications (Cambridge, England)'
_journal_page_first 1559
_journal_page_last 1562
_journal_paper_doi 10.1039/c7cc09448e
_journal_volume 54
_journal_year 2018
_chemical_formula_moiety 'C128 H108 N16 Rh4, 7.33(C F3 O3 S), 3.33(C2 H3 N), 2.67(C O)'
_chemical_formula_sum 'C168 H192 F24 N28 O40 Rh4 S8'
_chemical_formula_weight 4367.60
_space_group_crystal_system monoclinic
_space_group_IT_number 14
_space_group_name_Hall '-P 2yn'
_space_group_name_H-M_alt 'P 1 21/n 1'
_symmetry_space_group_name_Hall '-P 2yn'
_symmetry_space_group_name_H-M 'P 1 21/n 1'
_atom_sites_solution_hydrogens geom
_audit_creation_date 2017-07-14
_audit_creation_method
; 
Olex2 1.2-beta 
(compiled 2015.01.26 svn.r3150 for OlexSys, GUI svn.r4998) 
;
_audit_update_record
;
2017-11-21 deposited with the CCDC.
2017-12-18 downloaded from the CCDC.
;
_cell_angle_alpha 90
_cell_angle_beta 94.492(3)
_cell_angle_gamma 90
_cell_formula_units_Z 6
_cell_length_a 26.607(4)
_cell_length_b 31.867(5)
_cell_length_c 33.813(5)
_cell_measurement_reflns_used 9962
_cell_measurement_temperature 173(2)
_cell_measurement_theta_max 25.49
_cell_measurement_theta_min 2.36
_cell_volume 28581(8)
_computing_cell_refinement 'Bruker SAINT'
_computing_data_collection 'Bruker APEX2'
_computing_data_reduction 'Bruker SAINT'
_computing_molecular_graphics 'Olex2 (Dolomanov et al., 2009)'
_computing_publication_material 'Olex2 (Dolomanov et al., 2009)'
_computing_structure_refinement 'XL (Sheldrick, 2008)'
_computing_structure_solution 'SHELXS-97 (Sheldrick, 2008)'
_diffrn_ambient_temperature 173.15
_diffrn_measured_fraction_theta_full 0.997
_diffrn_measured_fraction_theta_max 0.997
_diffrn_measurement_device_type 'Bruker APEX-II CCD'
_diffrn_measurement_method '\f and \w scans'
_diffrn_radiation_monochromator graphite
_diffrn_radiation_type MoK\a
_diffrn_radiation_wavelength 0.71073
_diffrn_reflns_av_R_equivalents 0.1345
_diffrn_reflns_av_unetI/netI 0.1478
_diffrn_reflns_Laue_measured_fraction_full 0.997
_diffrn_reflns_Laue_measured_fraction_max 0.997
_diffrn_reflns_limit_h_max 23
_diffrn_reflns_limit_h_min -31
_diffrn_reflns_limit_k_max 37
_diffrn_reflns_limit_k_min -38
_diffrn_reflns_limit_l_max 40
_diffrn_reflns_limit_l_min -40
_diffrn_reflns_number 165754
_diffrn_reflns_point_group_measured_fraction_full 0.997
_diffrn_reflns_point_group_measured_fraction_max 0.997
_diffrn_reflns_theta_full 25.150
_diffrn_reflns_theta_max 25.150
_diffrn_reflns_theta_min 0.879
_diffrn_standards_number 0
_exptl_absorpt_coefficient_mu 0.532
_exptl_absorpt_correction_T_max 0.6466
_exptl_absorpt_correction_T_min 0.5246
_exptl_absorpt_correction_type multi-scan
_exptl_absorpt_process_details
; 
SADABS-2008/1 (Bruker,2008) was used for absorption correction. 
wR2(int) was 0.1054 before and 0.0824 after correction. 
The Ratio of minimum to maximum transmission is 0.8113. 
The \l/2 correction factor is 0.0015. 
;
_exptl_crystal_colour yellow
_exptl_crystal_colour_primary yellow
_exptl_crystal_density_diffrn 1.523
_exptl_crystal_description block
_exptl_crystal_F_000 13440
_exptl_crystal_size_max 0.42
_exptl_crystal_size_mid 0.35
_exptl_crystal_size_min 0.33
_refine_diff_density_max 2.119
_refine_diff_density_min -1.475
_refine_diff_density_rms 0.189
_refine_ls_extinction_method none
_refine_ls_goodness_of_fit_ref 1.067
_refine_ls_hydrogen_treatment constr
_refine_ls_matrix_type full
_refine_ls_number_parameters 2586
_refine_ls_number_reflns 51040
_refine_ls_number_restraints 760
_refine_ls_restrained_S_all 1.067
_refine_ls_R_factor_all 0.2228
_refine_ls_R_factor_gt 0.1563
_refine_ls_shift/su_max 0.004
_refine_ls_shift/su_mean 0.000
_refine_ls_structure_factor_coef Fsqd
_refine_ls_weighting_details 'w=1/[\s^2^(Fo^2^)+(0.1356P)^2^+801.4222P] where P=(Fo^2^+2Fc^2^)/3'
_refine_ls_weighting_scheme calc
_refine_ls_wR_factor_gt 0.3705
_refine_ls_wR_factor_ref 0.4106
_reflns_Friedel_coverage 0.000
_reflns_number_gt 29460
_reflns_number_total 51040
_reflns_threshold_expression 'I > 2\s(I)'
_cod_data_source_file c7cc09448e2.cif
_cod_data_source_block 4
_cod_depositor_comments 'Adding full bibliography for 7121010--7121014.cif.'
_cod_database_code 7121014
_shelx_space_group_comment
; 
The symmetry employed for this shelxl refinement is uniquely defined 
by the following loop, which should always be used as a source of 
symmetry information in preference to the above space-group names. 
They are only intended as comments. 
;
_shelx_estimated_absorpt_t_max 0.844
_shelx_estimated_absorpt_t_min 0.807
_olex2_refinement_description
; 
1. Fixed Uiso 
 At 1.2 times of: 
  All C(H) groups 
 At 1.5 times of: 
  All C(H,H,H) groups 
2. Restrained distances 
 C217-O39 
 1.42 with sigma of 0.03 
 F31-F32 = F31-F33 = F32-F33 
 2.1 with sigma of 0.03 
 C203-F31 = C203-F32 = C203-F33 
 1.35 with sigma of 0.02 
 C202-F28 = C202-F29 = C202-F30 
 1.35 with sigma of 0.02 
 C201-F25 = C201-F26 = C201-F27 
 1.35 with sigma of 0.02 
 C200-F22 = C200-F23 = C200-F24 
 1.35 with sigma of 0.02 
 C199-F19 = C199-F20 = C199-F21 
 1.35 with sigma of 0.02 
 C298-F16' = C298-F17' = C298-F18' 
 1.35 with sigma of 0.02 
 C198-F16 = C198-F17 = C198-F18 
 1.35 with sigma of 0.02 
 S6'-O16' = S6'-O17' = S6'-O18' = S8-O22 = S10-O29 
 1.42 with sigma of 0.02 
 S11-O31 = S11-O32 = S11-O33 
 1.42 with sigma of 0.02 
 S6'-C298 
 1.8 with sigma of 0.02 
 C195-F7 = C195-F8 = C195-F9 
 1.35 with sigma of 0.02 
 C194-F4 = C194-F5 = C194-F6 
 1.35 with sigma of 0.02 
3. Uiso/Uaniso restraints and constraints 
F16 \\sim F16': within 2A with sigma of 0.02 and sigma for terminal atoms of 
0.05 
O17 \\sim O18 \\sim O17' \\sim O18': within 2A with sigma of 0.02 and sigma for 
terminal atoms of 0.05 
C45 \\sim C46 \\sim C50 \\sim C51 \\sim C45' \\sim C46' \\sim C50' \\sim C51': 
within 2A with sigma of 0.02 and sigma for terminal atoms of 0.05 
Uanis(O17') \\sim Ueq, Uanis(O18') \\sim Ueq, Uanis(C298) \\sim Ueq, 
Uanis(F16') \\sim Ueq, Uanis(F18') \\sim Ueq: with sigma of 0.02 and sigma for 
terminal atoms of 0.04 
Uanis(O16) \\sim Ueq, Uanis(O18) \\sim Ueq, Uanis(C198) \\sim Ueq, Uanis(F16) 
\\sim Ueq, Uanis(F17) \\sim Ueq, Uanis(F18) \\sim Ueq, Uanis(O16') \\sim Ueq: 
with sigma of 0.02 and sigma for terminal atoms of 0.04 
Uanis(C45') \\sim Ueq, Uanis(C46') \\sim Ueq, Uanis(C48') \\sim Ueq, 
Uanis(C49') \\sim Ueq, Uanis(C50') \\sim Ueq, Uanis(C51') \\sim Ueq, 
Uanis(C52') \\sim Ueq, Uanis(C53') \\sim Ueq, Uanis(C54') \\sim Ueq: with sigma 
of 0.02 and sigma for terminal atoms of 0.04 
Uanis(S6) \\sim Ueq, Uanis(S6') \\sim Ueq, Uanis(C45) \\sim Ueq, Uanis(C46) 
\\sim Ueq, Uanis(C47) \\sim Ueq, Uanis(C48) \\sim Ueq, Uanis(C49) \\sim Ueq, 
Uanis(C50) \\sim Ueq, Uanis(C51) \\sim Ueq, Uanis(C52) \\sim Ueq, Uanis(C54) 
\\sim Ueq: with sigma of 0.02 and sigma for terminal atoms of 0.04 
Uanis(O7) \\sim Ueq, Uanis(O8) \\sim Ueq, Uanis(O9) \\sim Ueq, Uanis(O13) \\sim 
Ueq, Uanis(O14) \\sim Ueq, Uanis(O15) \\sim Ueq, Uanis(O22) \\sim Ueq, 
Uanis(O23) \\sim Ueq, Uanis(O24) \\sim Ueq, Uanis(O25) \\sim Ueq, Uanis(O26) 
\\sim Ueq, Uanis(O27) \\sim Ueq: with sigma of 0.02 and sigma for terminal 
atoms of 0.04 
Uanis(O28) \\sim Ueq, Uanis(O29) \\sim Ueq, Uanis(O30) \\sim Ueq, Uanis(O31) 
\\sim Ueq, Uanis(O32) \\sim Ueq, Uanis(O33) \\sim Ueq, Uanis(S7) \\sim Ueq, 
Uanis(S11) \\sim Ueq: with sigma of 0.02 and sigma for terminal atoms of 0.04 
Uanis(F4) \\sim Ueq, Uanis(F5) \\sim Ueq, Uanis(F6) \\sim Ueq, Uanis(F7) \\sim 
Ueq, Uanis(F8) \\sim Ueq, Uanis(F9) \\sim Ueq, Uanis(F10) \\sim Ueq, Uanis(F23) 
\\sim Ueq, Uanis(F31) \\sim Ueq, Uanis(F32) \\sim Ueq, Uanis(F33) \\sim Ueq: 
with sigma of 0.02 and sigma for terminal atoms of 0.04 
Uanis(C4) \\sim Ueq, Uanis(C21) \\sim Ueq, Uanis(C55) \\sim Ueq, Uanis(C71) 
\\sim Ueq, Uanis(C72) \\sim Ueq, Uanis(C73) \\sim Ueq: with sigma of 0.02 and 
sigma for terminal atoms of 0.04 
Uanis(C117) \\sim Ueq, Uanis(C118) \\sim Ueq, Uanis(C119) \\sim Ueq, 
Uanis(C120) \\sim Ueq, Uanis(C121) \\sim Ueq, Uanis(C125) \\sim Ueq, 
Uanis(C126) \\sim Ueq, Uanis(C127) \\sim Ueq, Uanis(C128) \\sim Ueq: with sigma 
of 0.02 and sigma for terminal atoms of 0.04 
Uanis(C179) \\sim Ueq, Uanis(C199) \\sim Ueq, Uanis(C200) \\sim Ueq, 
Uanis(C201) \\sim Ueq, Uanis(C202) \\sim Ueq, Uanis(C203) \\sim Ueq: with sigma 
of 0.02 and sigma for terminal atoms of 0.04 
Uanis(C207) \\sim Ueq, Uanis(C208) \\sim Ueq, Uanis(N26) \\sim Ueq, Uanis(C211) 
\\sim Ueq, Uanis(C213) \\sim Ueq, Uanis(C214) \\sim Ueq, Uanis(N29) \\sim Ueq: 
with sigma of 0.02 and sigma for terminal atoms of 0.04 
Uanis(C216) \\sim Ueq, Uanis(C217) \\sim Ueq, Uanis(C218) \\sim Ueq, Uanis(O38) 
\\sim Ueq, Uanis(O39) \\sim Ueq, Uanis(O40) \\sim Ueq: with sigma of 0.02 and 
sigma for terminal atoms of 0.04 
Uanis(C53) \\sim Ueq, Uanis(C47') \\sim Ueq, Uanis(C122) \\sim Ueq, Uanis(O17) 
\\sim Ueq, Uanis(F17') \\sim Ueq: with sigma of 0.01 and sigma for terminal 
atoms of 0.02 
4. Others 
 Sof(S6')=Sof(O16')=Sof(O17')=Sof(O18')=Sof(C298)=Sof(F16')=Sof(F17')= 
 Sof(F18')=1-FVAR(1) 
 Sof(S6)=Sof(O16)=Sof(O17)=Sof(O18)=Sof(C198)=Sof(F16)=Sof(F17)=Sof(F18)=FVAR(1) 
 Sof(C45')=Sof(C46')=Sof(C47')=Sof(C48')=Sof(C49')=Sof(C50')=Sof(H50D)= 
 Sof(H50E)=Sof(H50F)=Sof(C51')=Sof(H51D)=Sof(H51E)=Sof(H51F)=Sof(C52')= 
 Sof(H52D)=Sof(H52E)=Sof(H52F)=Sof(C53')=Sof(H53D)=Sof(H53E)=Sof(H53F)= 
 Sof(C54')=Sof(H54D)=Sof(H54E)=Sof(H54F)=1-FVAR(2) 
 Sof(C45)=Sof(C46)=Sof(C47)=Sof(C48)=Sof(C49)=Sof(C50)=Sof(H50A)=Sof(H50B)= 
 Sof(H50C)=Sof(C51)=Sof(H51A)=Sof(H51B)=Sof(H51C)=Sof(C52)=Sof(H52A)=Sof(H52B)= 
 Sof(H52C)=Sof(C53)=Sof(H53A)=Sof(H53B)=Sof(H53C)=Sof(C54)=Sof(H54A)=Sof(H54B)= 
 Sof(H54C)=FVAR(2) 
5.a : 
 C45(C46,C47,C48,C49,C50,C51,C52,C53,C54,C45',C46',C47',C48',C49',C50',C51', 
 C52',C53',C54',C55,C56,C57,C58,C59,C60,C61,C62,C63,C64,C65,C66,C67,C68,C69,C70, 
 C71,C72,C73,C74,C75,C76,C77,C78,C79,C80,C81,C82,C83,C84,C85,C86,C87,C88,C89, 
 C90,C91,C92,C93,C94,C95,C96,C97,C98,C99,C100,C101,C102,C103,C104,C105,C106, 
 C107,C108,C109,C110,C111,C112,C113,C114,C115,C116,C117,C118,C119,C120,C121, 
 C122,C123,C124,C125,C126,C127,C128,C129,C130,C131,C132,C133,C134,C135,C136, 
 C137,C138,C139,C140,C141,C142,C143,C144,C145,C146,C147,C148,C149,C150,C151, 
 C152,C153,C154,C155,C156,C157,C158,C159,C160,C161,C162,C163,C164,C165,C166, 
 C167,C168,C169,C170,C171,C172,C173,C174,C175,C176,C177,C178,C179,C180,C181, 
 C182,C183,C184,C185,C186,C187,C188,C189,C190,C191,C192,C193,C194,C195,C196, 
 C197,S6,O16,O17,O18,C198,F16,F17,F18,S6',O16',O17',O18',C298,F16',F17',F18', 
 C199,C200,C201,C202,C203,C205,C206,N25,C207,C208,N26,C209,C210,N27,C211,C212, 
 N28,C213,C214,N29,C215,C216,C217,C218,O37,O38,O39,O40) 
5.b Me refined with riding coordinates: 
 C51(H51A,H51B,H51C), C50'(H50D,H50E,H50F) 
5.c Aromatic/amide H refined with riding coordinates: 
 C1(H1), C2(H2), C3(H3), C8(H8), C9(H9), C10(H10), C15(H15), C16(H16), 
 C17(H17), C22(H22), C23(H23), C24(H24), C25(H25), C26(H26), C28(H28), C29(H29), 
  C33(H33), C34(H34), C36(H36), C37(H37), C40(H40), C41(H41), C43(H43), 
 C44(H44), C65(H65), C66(H66), C67(H67), C72(H72), C73(H73), C74(H74), C79(H79), 
  C80(H80), C81(H81), C86(H86), C87(H87), C88(H88), C89(H89), C90(H90), 
 C92(H92), C93(H93), C97(H97), C98(H98), C100(H100), C101(H101), C104(H104), 
 C105(H105), C107(H107), C108(H108), C129(H129), C130(H130), C131(H131), 
 C136(H136), C137(H137), C138(H138), C143(H143), C144(H144), C145(H145), 
 C150(H150), C151(H151), C152(H152), C153(H153), C154(H154), C156(H156), 
 C157(H157), C161(H161), C162(H162), C164(H164), C165(H165), C168(H168), 
 C169(H169), C171(H171), C172(H172) 
5.d Idealised Me refined as rotating group: 
 C50(H50A,H50B,H50C), C52(H52A,H52B,H52C), C53(H53A,H53B,H53C), C54(H54A,H54B, 
 H54C), C51'(H51D,H51E,H51F), C52'(H52D,H52E,H52F), C53'(H53D,H53E,H53F), 
 C54'(H54D,H54E,H54F), C60(H60A,H60B,H60C), C61(H61A,H61B,H61C), C62(H62A,H62B, 
 H62C), C63(H63A,H63B,H63C), C64(H64A,H64B,H64C), C114(H11A,H11B,H11C), 
 C115(H11D,H11E,H11F), C116(H11G,H11H,H11I), C117(H11J,H11K,H11L), C118(H11M, 
 H11N,H11O), C124(H12A,H12B,H12C), C125(H12D,H12E,H12F), C126(H12G,H12H,H12I), 
 C127(H12J,H12K,H12L), C128(H12M,H12N,H12O), C178(H17A,H17B,H17C), C179(H17D, 
 H17E,H17F), C180(H18A,H18B,H18C), C181(H18D,H18E,H18F), C182(H18G,H18H,H18I), 
 C188(H18J,H18K,H18L), C189(H18M,H18N,H18O), C190(H19A,H19B,H19C), C191(H19D, 
 H19E,H19F), C192(H19G,H19H,H19I), C206(H20A,H20B,H20C), C208(H20D,H20E,H20F), 
 C210(H21A,H21B,H21C), C212(H21D,H21E,H21F), C214(H21G,H21H,H21I) 
;
_shelx_shelxl_version_number 2014/7
_olex2_submission_special_instructions 'No special instructions were received'

loop_
_space_group_symop_operation_xyz
'x, y, z'
'-x+1/2, y+1/2, -z+1/2'
'-x, -y, -z'
'x-1/2, -y-1/2, z-1/2'

loop_
_atom_site_label
_atom_site_type_symbol
_atom_site_fract_x
_atom_site_fract_y
_atom_site_fract_z
_atom_site_U_iso_or_equiv
_atom_site_adp_type
_atom_site_occupancy
_atom_site_site_symmetry_order
_atom_site_calc_flag
_atom_site_refinement_flags_posn
_atom_site_refinement_flags_adp
_atom_site_refinement_flags_occupancy
_atom_site_disorder_assembly
_atom_site_disorder_group
Rh1 Rh 0.58601(5) 0.35761(5) 0.33641(4) 0.0482(4) Uani 1 1 d . . . . .
Rh2 Rh 0.91863(4) 0.55593(4) 0.15132(3) 0.0328(3) Uani 1 1 d . . . . .
Rh3 Rh 0.17484(5) 0.75978(4) -0.00369(3) 0.0367(3) Uani 1 1 d . . . . .
Rh4 Rh 0.41657(5) 0.64917(4) 0.32381(3) 0.0382(3) Uani 1 1 d . . . . .
Rh5 Rh 0.58024(5) 0.89036(4) 0.99481(4) 0.0376(3) Uani 1 1 d . . . . .
Rh6 Rh 0.77100(4) 0.61820(4) 0.76548(3) 0.0306(3) Uani 1 1 d . . . . .
N1 N 0.6440(4) 0.3482(4) 0.2990(3) 0.036(3) Uani 1 1 d . . . . .
N2 N 0.6080(5) 0.4188(5) 0.3248(4) 0.052(4) Uani 1 1 d . . . . .
N3 N 0.7308(4) 0.4962(4) 0.2548(3) 0.039(3) Uani 1 1 d . . . . .
N4 N 0.7630(4) 0.4205(4) 0.2243(4) 0.034(3) Uani 1 1 d . . . . .
N5 N 0.8583(4) 0.5682(4) 0.1881(3) 0.031(3) Uani 1 1 d . . . . .
N6 N 0.8819(4) 0.4967(4) 0.1523(3) 0.035(3) Uani 1 1 d . . . . .
N7 N 0.5353(5) 0.3609(4) 0.2846(4) 0.044(3) Uani 1 1 d . . . . .
N8 N 0.1299(4) 0.4276(4) -0.1016(3) 0.032(3) Uani 1 1 d . . . . .
N9 N 0.1798(4) 0.7105(3) 0.0371(3) 0.028(3) Uani 1 1 d . . . . .
N10 N 0.2427(6) 0.7730(5) 0.0306(4) 0.055(4) Uani 1 1 d . . . . .
N11 N 0.3371(4) 0.7294(3) 0.1498(3) 0.032(3) Uani 1 1 d . . . . .
N12 N 0.2703(4) 0.6628(4) 0.1563(4) 0.034(3) Uani 1 1 d . . . . .
N13 N 0.4192(5) 0.6926(4) 0.2763(4) 0.035(3) Uani 1 1 d . . . . .
N14 N 0.3563(4) 0.6301(3) 0.2845(3) 0.027(2) Uani 1 1 d . . . . .
N15 N 0.2168(4) 0.7223(4) -0.0408(3) 0.036(3) Uani 1 1 d . . . . .
N16 N 0.5395(4) 0.3908(3) -0.2902(3) 0.032(3) Uani 1 1 d . . . . .
N17 N 0.5620(4) 0.8566(3) 0.9423(3) 0.031(3) Uani 1 1 d . . . . .
N18 N 0.6470(5) 0.8552(4) 0.9892(4) 0.040(3) Uani 1 1 d . . . . .
N19 N 0.7188(4) 0.7514(3) 0.9066(3) 0.030(3) Uani 1 1 d . . . . .
N20 N 0.6313(4) 0.7568(3) 0.8547(3) 0.027(2) Uani 1 1 d . . . . .
N21 N 0.7817(4) 0.6442(4) 0.8217(3) 0.029(3) Uani 1 1 d . . . . .
N22 N 0.7050(4) 0.6556(3) 0.7694(3) 0.027(2) Uani 1 1 d . . . . .
N23 N 0.5515(5) 0.8392(4) 1.0273(4) 0.039(3) Uani 1 1 d . . . . .
N24 N 0.2680(4) 0.4333(4) 1.2108(3) 0.033(3) Uani 1 1 d . . . . .
O1 O 0.1193(5) 0.9238(4) 0.1899(4) 0.059(3) Uani 1 1 d . . . . .
O2 O 0.1236(5) 0.9990(4) 0.1853(4) 0.064(3) Uani 1 1 d . . . . .
O3 O 0.0458(5) 0.9629(4) 0.1625(4) 0.071(4) Uani 1 1 d . . . . .
O4 O 0.8416(6) 0.7099(5) 0.2484(6) 0.102(6) Uani 1 1 d . . . . .
O5 O 0.9257(6) 0.7378(5) 0.2521(6) 0.106(6) Uani 1 1 d . . . . .
O6 O 0.9116(6) 0.6660(4) 0.2736(6) 0.097(5) Uani 1 1 d . . . . .
O7 O 0.1257(7) 0.8040(5) 0.1582(4) 0.094(5) Uani 1 1 d . U . . .
O8 O 0.1943(6) 0.7630(6) 0.1782(8) 0.133(8) Uani 1 1 d . U . . .
O9 O 0.1652(8) 0.7627(7) 0.1123(6) 0.139(8) Uani 1 1 d . U . . .
O10 O 0.1323(6) 0.5994(6) 0.9698(6) 0.105(6) Uani 1 1 d . . . . .
O11 O 0.0553(8) 0.5790(6) 0.9355(5) 0.107(6) Uani 1 1 d . . . . .
O12 O 0.0559(8) 0.6271(5) 0.9927(5) 0.107(6) Uani 1 1 d . . . . .
O13 O 0.3973(7) 0.8601(6) 0.9168(7) 0.132(8) Uani 1 1 d . U . . .
O14 O 0.3910(7) 0.8558(7) 0.9897(6) 0.123(7) Uani 1 1 d . U . . .
O15 O 0.3269(8) 0.8238(7) 0.9428(7) 0.134(8) Uani 1 1 d . U . . .
O19 O 0.7128(11) 0.8985(7) 0.9105(6) 0.164(11) Uani 1 1 d . . . . .
O20 O 0.7552(9) 0.9294(8) 0.8546(7) 0.143(9) Uani 1 1 d . . . . .
O21 O 0.6841(12) 0.9595(10) 0.8742(12) 0.222(15) Uani 1 1 d . . . . .
O22 O 0.6616(7) 0.5995(5) 0.2847(5) 0.104(6) Uani 1 1 d D U . . .
O23 O 0.6531(14) 0.5921(9) 0.3564(8) 0.197(12) Uani 1 1 d . U . . .
O24 O 0.6319(9) 0.6551(9) 0.3276(8) 0.176(11) Uani 1 1 d . U . . .
O25 O 0.4206(12) 0.9314(10) 0.1206(8) 0.182(11) Uani 1 1 d . U . . .
O26 O 0.3584(9) 0.8880(9) 0.1438(8) 0.161(10) Uani 1 1 d . U . . .
O27 O 0.4259(12) 0.9092(10) 0.1900(8) 0.196(12) Uani 1 1 d . U . . .
O28 O 0.5117(9) 0.7951(8) 0.3217(7) 0.163(10) Uani 1 1 d . U . . .
O29 O 0.5873(10) 0.7807(8) 0.2954(11) 0.203(12) Uani 1 1 d D U . . .
O30 O 0.5943(9) 0.8229(7) 0.3479(7) 0.141(8) Uani 1 1 d . U . . .
O31 O 0.6873(9) 0.8559(8) 0.1066(6) 0.167(10) Uani 1 1 d D U . . .
O32 O 0.7467(6) 0.8201(10) 0.1566(6) 0.160(9) Uani 1 1 d D U . . .
O33 O 0.6794(11) 0.7924(7) 0.1260(10) 0.216(14) Uani 1 1 d D U . . .
S1 S 0.09908(18) 0.95992(13) 0.16997(12) 0.0477(10) Uani 1 1 d . . . . .
S2 S 0.89177(19) 0.70806(14) 0.26677(17) 0.0600(13) Uani 1 1 d . . . . .
S3 S 0.15410(18) 0.76843(18) 0.15032(16) 0.0661(15) Uani 1 1 d . . . . .
S4 S 0.0817(2) 0.5927(2) 0.97073(16) 0.0729(15) Uani 1 1 d . . . . .
S5 S 0.3664(2) 0.8542(2) 0.9495(2) 0.093(2) Uani 1 1 d . . . . .
S7 S 0.7135(4) 0.9176(4) 0.8751(3) 0.155(4) Uani 1 1 d . U . . .
S8 S 0.6604(4) 0.6203(3) 0.3237(3) 0.124(3) Uani 1 1 d D . . . .
S9 S 0.4062(3) 0.9005(4) 0.1489(3) 0.125(3) Uani 1 1 d . . . . .
S10 S 0.5590(4) 0.8106(3) 0.3142(3) 0.125(3) Uani 1 1 d D . . . .
S11 S 0.7007(3) 0.8325(4) 0.1385(2) 0.115(3) Uani 1 1 d D U . . .
F1 F 0.1715(6) 0.9567(5) 0.1228(4) 0.105(5) Uani 1 1 d . . . . .
F2 F 0.1073(7) 0.9185(4) 0.1046(4) 0.112(5) Uani 1 1 d . . . . .
F3 F 0.1044(6) 0.9852(4) 0.0965(3) 0.094(4) Uani 1 1 d . . . . .
F4 F 0.9344(7) 0.7291(7) 0.3344(6) 0.165(8) Uani 1 1 d D U . . .
F5 F 0.8688(8) 0.7670(6) 0.3142(5) 0.169(9) Uani 1 1 d D U . . .
F6 F 0.8614(11) 0.7085(9) 0.3359(8) 0.237(13) Uani 1 1 d D U . . .
F7 F 0.0952(5) 0.7272(5) 0.1956(3) 0.108(5) Uani 1 1 d D U . . .
F8 F 0.0778(8) 0.7186(9) 0.1325(5) 0.214(12) Uani 1 1 d D U . . .
F9 F 0.1410(8) 0.6869(4) 0.1635(6) 0.169(9) Uani 1 1 d D U . . .
F10 F 0.0968(7) 0.5553(5) 1.0389(4) 0.112(5) Uani 1 1 d . U . . .
F11 F 0.0268(6) 0.5427(6) 1.0056(5) 0.124(6) Uani 1 1 d . . . . .
F12 F 0.0960(10) 0.5155(6) 0.9897(7) 0.193(10) Uani 1 1 d . . . . .
F13 F 0.2960(7) 0.9046(7) 0.9731(8) 0.167(9) Uani 1 1 d . . . . .
F14 F 0.3583(6) 0.9368(6) 0.9507(7) 0.142(7) Uani 1 1 d . . . . .
F15 F 0.3070(9) 0.9070(8) 0.9116(7) 0.199(11) Uani 1 1 d . . . . .
F19 F 0.6689(12) 0.9058(10) 0.8088(7) 0.258(17) Uani 1 1 d D . . . .
F20 F 0.7021(10) 0.8500(5) 0.8438(9) 0.205(11) Uani 1 1 d D . . . .
F21 F 0.6327(7) 0.8836(9) 0.8528(7) 0.226(13) Uani 1 1 d D . . . .
F22 F 0.7325(11) 0.6637(7) 0.3589(5) 0.191(10) Uani 1 1 d D . . . .
F23 F 0.7577(10) 0.6063(7) 0.3302(8) 0.233(13) Uani 1 1 d D U . . .
F24 F 0.7307(9) 0.6657(7) 0.2938(5) 0.193(10) Uani 1 1 d D . . . .
F25 F 0.4965(5) 0.8675(6) 0.1437(6) 0.137(6) Uani 1 1 d D . . . .
F26 F 0.4363(14) 0.8247(7) 0.1645(8) 0.253(15) Uani 1 1 d D . . . .
F27 F 0.4307(8) 0.8490(8) 0.1048(5) 0.186(10) Uani 1 1 d D . . . .
F28 F 0.5946(7) 0.8698(7) 0.2701(6) 0.170(9) Uani 1 1 d D . . . .
F29 F 0.5239(10) 0.8439(10) 0.2504(6) 0.239(15) Uani 1 1 d D . . . .
F30 F 0.5224(9) 0.8862(7) 0.2998(8) 0.203(11) Uani 1 1 d D . . . .
F31 F 0.6138(5) 0.8401(8) 0.1658(6) 0.193(10) Uani 1 1 d D U . . .
F32 F 0.6677(8) 0.8133(7) 0.2063(5) 0.181(9) Uani 1 1 d D U . . .
F33 F 0.6709(10) 0.8758(6) 0.1928(8) 0.237(13) Uani 1 1 d D U . . .
C1 C 0.6599(6) 0.3108(5) 0.2831(5) 0.045(4) Uani 1 1 d . . . . .
H1 H 0.6441 0.2855 0.2903 0.055 Uiso 1 1 calc R . . . .
C2 C 0.6966(5) 0.3087(5) 0.2582(5) 0.042(4) Uani 1 1 d . . . . .
H2 H 0.7059 0.2821 0.2483 0.050 Uiso 1 1 calc R . . . .
C3 C 0.7200(5) 0.3427(5) 0.2471(4) 0.035(3) Uani 1 1 d . . . . .
H3 H 0.7468 0.3407 0.2302 0.042 Uiso 1 1 calc R . . . .
C4 C 0.7045(5) 0.3821(4) 0.2606(4) 0.028(3) Uani 1 1 d . U . . .
C5 C 0.6676(5) 0.3819(4) 0.2865(4) 0.030(3) Uani 1 1 d . . . . .
C6 C 0.6479(5) 0.4218(5) 0.3014(4) 0.037(4) Uani 1 1 d . . . . .
C7 C 0.6688(6) 0.4608(5) 0.2901(4) 0.037(3) Uani 1 1 d . . . . .
C8 C 0.6474(6) 0.4961(5) 0.3043(5) 0.047(4) Uani 1 1 d . . . . .
H8 H 0.6612 0.5228 0.2987 0.056 Uiso 1 1 calc R . . . .
C9 C 0.6069(7) 0.4938(6) 0.3263(5) 0.054(5) Uani 1 1 d . . . . .
H9 H 0.5914 0.5188 0.3345 0.065 Uiso 1 1 calc R . . . .
C10 C 0.5889(7) 0.4566(6) 0.3364(5) 0.056(5) Uani 1 1 d . . . . .
H10 H 0.5612 0.4561 0.3526 0.067 Uiso 1 1 calc R . . . .
C11 C 0.7098(5) 0.4596(4) 0.2647(4) 0.030(3) Uani 1 1 d . . . . .
C12 C 0.7271(5) 0.4214(4) 0.2493(4) 0.030(3) Uani 1 1 d . . . . .
C13 C 0.7834(5) 0.4575(4) 0.2146(4) 0.032(3) Uani 1 1 d . . . . .
C14 C 0.7669(5) 0.4960(5) 0.2307(4) 0.033(3) Uani 1 1 d . . . . .
C15 C 0.8472(5) 0.6041(5) 0.2051(5) 0.039(4) Uani 1 1 d . . . . .
H15 H 0.8659 0.6284 0.1993 0.047 Uiso 1 1 calc R . . . .
C16 C 0.8096(6) 0.6079(5) 0.2308(5) 0.045(4) Uani 1 1 d . . . . .
H16 H 0.8028 0.6341 0.2426 0.054 Uiso 1 1 calc R . . . .
C17 C 0.7825(6) 0.5733(6) 0.2390(5) 0.049(4) Uani 1 1 d . . . . .
H17 H 0.7566 0.5753 0.2567 0.058 Uiso 1 1 calc R . . . .
C18 C 0.7924(6) 0.5349(5) 0.2217(5) 0.038(4) Uani 1 1 d . . . . .
C19 C 0.8310(5) 0.5329(5) 0.1973(4) 0.034(3) Uani 1 1 d . . . . .
C20 C 0.8471(5) 0.4949(4) 0.1771(4) 0.025(3) Uani 1 1 d . . . . .
C21 C 0.8211(6) 0.4573(5) 0.1866(4) 0.038(4) Uani 1 1 d . U . . .
C22 C 0.8365(5) 0.4217(5) 0.1655(4) 0.032(3) Uani 1 1 d . . . . .
H22 H 0.8210 0.3955 0.1703 0.038 Uiso 1 1 calc R . . . .
C23 C 0.8717(6) 0.4229(5) 0.1392(5) 0.044(4) Uani 1 1 d . . . . .
H23 H 0.8807 0.3987 0.1251 0.052 Uiso 1 1 calc R . . . .
C24 C 0.8948(6) 0.4626(6) 0.1337(5) 0.048(4) Uani 1 1 d . . . . .
H24 H 0.9206 0.4645 0.1159 0.058 Uiso 1 1 calc R . . . .
C25 C 0.5013(6) 0.3925(5) 0.2789(5) 0.044(4) Uani 1 1 d . . . . .
H25 H 0.5005 0.4138 0.2984 0.053 Uiso 1 1 calc R . . . .
C26 C 0.4673(6) 0.3945(5) 0.2448(4) 0.039(4) Uani 1 1 d . . . . .
H26 H 0.4423 0.4159 0.2420 0.047 Uiso 1 1 calc R . . . .
C27 C 0.4712(7) 0.3649(6) 0.2160(5) 0.053(5) Uani 1 1 d . . . . .
C28 C 0.5041(6) 0.3330(5) 0.2220(5) 0.041(4) Uani 1 1 d . . . . .
H28 H 0.5049 0.3117 0.2023 0.050 Uiso 1 1 calc R . . . .
C29 C 0.5359(6) 0.3303(5) 0.2551(5) 0.040(4) Uani 1 1 d . . . . .
H29 H 0.5587 0.3074 0.2583 0.048 Uiso 1 1 calc R . . . .
C30 C 0.4351(6) 0.3667(5) 0.1807(4) 0.040(4) Uani 1 1 d . . . . .
C31 C 0.4058(6) 0.3685(4) 0.1536(5) 0.039(4) Uani 1 1 d . . . . .
C32 C 0.3689(6) 0.3715(5) 0.1217(5) 0.045(4) Uani 1 1 d . . . . .
C33 C 0.3294(6) 0.4021(6) 0.1219(5) 0.054(5) Uani 1 1 d . . . . .
H33 H 0.3282 0.4206 0.1439 0.065 Uiso 1 1 calc R . . . .
C34 C 0.2937(7) 0.4049(6) 0.0910(5) 0.055(5) Uani 1 1 d . . . . .
H34 H 0.2685 0.4260 0.0920 0.066 Uiso 1 1 calc R . . . .
C35 C 0.2920(6) 0.3789(5) 0.0584(4) 0.042(4) Uani 1 1 d . . . . .
C36 C 0.3298(6) 0.3481(5) 0.0582(5) 0.048(4) Uani 1 1 d . . . . .
H36 H 0.3299 0.3293 0.0364 0.057 Uiso 1 1 calc R . . . .
C37 C 0.3656(6) 0.3448(5) 0.0881(5) 0.045(4) Uani 1 1 d . . . . .
H37 H 0.3902 0.3234 0.0867 0.054 Uiso 1 1 calc R . . . .
C38 C 0.2569(7) 0.3848(6) 0.0266(5) 0.058(5) Uani 1 1 d . . . . .
C39 C 0.2267(8) 0.3926(6) -0.0032(5) 0.065(5) Uani 1 1 d . . . . .
C40 C 0.1393(7) 0.4525(5) -0.0713(4) 0.047(4) Uani 1 1 d . . . . .
H40 H 0.1243 0.4796 -0.0726 0.057 Uiso 1 1 calc R . . . .
C41 C 0.1691(8) 0.4426(6) -0.0382(5) 0.060(5) Uani 1 1 d . . . . .
H41 H 0.1742 0.4626 -0.0173 0.072 Uiso 1 1 calc R . . . .
C42 C 0.1932(7) 0.4016(5) -0.0344(5) 0.045(4) Uani 1 1 d . . . . .
C43 C 0.1809(7) 0.3766(7) -0.0667(5) 0.061(5) Uani 1 1 d . . . . .
H43 H 0.1928 0.3485 -0.0660 0.073 Uiso 1 1 calc R . . . .
C44 C 0.1534(7) 0.3894(5) -0.0988(5) 0.052(5) Uani 1 1 d . . . . .
H44 H 0.1497 0.3710 -0.1211 0.063 Uiso 1 1 calc R . . . .
C45 C 0.56605(8) 0.36190(5) 0.39572(5) 0.063(6) Uani 0.56(2) 1 d . U P A 1
C46 C 0.52616(8) 0.33891(5) 0.37523(5) 0.058(5) Uani 0.56(2) 1 d G U P A 1
C47 C 0.54674(9) 0.30112(5) 0.36083(5) 0.062(10) Uani 0.56(2) 1 d G U P A 1
C48 C 0.59939(9) 0.30074(5) 0.37243(5) 0.057(10) Uani 0.56(2) 1 d G U P A 1
C49 C 0.61133(8) 0.33831(5) 0.39399(5) 0.068(11) Uani 0.56(2) 1 d G U P A 1
C50 C 0.56123(7) 0.40401(5) 0.41582(4) 0.104(12) Uani 0.56(2) 1 d G U P A 1
H50A H 0.5715 0.4263 0.3982 0.156 Uiso 0.56(2) 1 calc GR . P A 1
H50B H 0.5830 0.4045 0.4406 0.156 Uiso 0.56(2) 1 calc GR . P A 1
H50C H 0.5261 0.4084 0.4217 0.156 Uiso 0.56(2) 1 calc GR . P A 1
C51 C 0.47144(8) 0.35230(5) 0.36971(5) 0.081(10) Uani 0.56(2) 1 d G U P A 1
H51A H 0.4519 0.3308 0.3545 0.122 Uiso 0.56(2) 1 calc R . P A 1
H51B H 0.4581 0.3557 0.3957 0.122 Uiso 0.56(2) 1 calc R . P A 1
H51C H 0.4689 0.3790 0.3553 0.122 Uiso 0.56(2) 1 calc R . P A 1
C52 C 0.51775(10) 0.26727(5) 0.33732(5) 0.101(16) Uani 0.56(2) 1 d G U P A 1
H52A H 0.5339 0.2617 0.3128 0.151 Uiso 0.56(2) 1 calc GR . P A 1
H52B H 0.4830 0.2767 0.3308 0.151 Uiso 0.56(2) 1 calc GR . P A 1
H52C H 0.5176 0.2415 0.3532 0.151 Uiso 0.56(2) 1 calc GR . P A 1
C53 C 0.63618(10) 0.26644(6) 0.36341(5) 0.080(12) Uani 0.56(2) 1 d G U P A 1
H53A H 0.6704 0.2780 0.3644 0.120 Uiso 0.56(2) 1 calc GR . P A 1
H53B H 0.6271 0.2551 0.3369 0.120 Uiso 0.56(2) 1 calc GR . P A 1
H53C H 0.6349 0.2440 0.3831 0.120 Uiso 0.56(2) 1 calc GR . P A 1
C54 C 0.66305(8) 0.35095(6) 0.41192(5) 0.102(16) Uani 0.56(2) 1 d G U P A 1
H54A H 0.6771 0.3284 0.4291 0.153 Uiso 0.56(2) 1 calc GR . P A 1
H54B H 0.6603 0.3766 0.4276 0.153 Uiso 0.56(2) 1 calc GR . P A 1
H54C H 0.6853 0.3561 0.3907 0.153 Uiso 0.56(2) 1 calc GR . P A 1
C45' C 0.56261(8) 0.37077(5) 0.39716(5) 0.064(6) Uani 0.44(2) 1 d G U P A 2
C46' C 0.53272(8) 0.33885(5) 0.37738(5) 0.056(6) Uani 0.44(2) 1 d G U P A 2
C47' C 0.56517(9) 0.30488(5) 0.36917(5) 0.027(8) Uani 0.44(2) 1 d G U P A 2
C48' C 0.61513(9) 0.31581(5) 0.38388(5) 0.041(10) Uani 0.44(2) 1 d G U P A 2
C49' C 0.61355(8) 0.35655(5) 0.40117(5) 0.064(13) Uani 0.44(2) 1 d G U P A 2
C50' C 0.54361(7) 0.41252(5) 0.41141(4) 0.090(12) Uani 0.44(2) 1 d G U P A 2
H50D H 0.5719 0.4286 0.4240 0.135 Uiso 0.44(2) 1 calc R . P A 2
H50E H 0.5281 0.4283 0.3888 0.135 Uiso 0.44(2) 1 calc R . P A 2
H50F H 0.5185 0.4076 0.4307 0.135 Uiso 0.44(2) 1 calc R . P A 2
C51' C 0.47634(8) 0.34071(5) 0.36692(5) 0.082(12) Uani 0.44(2) 1 d G U P A 2
H51D H 0.4586 0.3312 0.3896 0.124 Uiso 0.44(2) 1 calc GR . P A 2
H51E H 0.4675 0.3225 0.3441 0.124 Uiso 0.44(2) 1 calc GR . P A 2
H51F H 0.4665 0.3696 0.3603 0.124 Uiso 0.44(2) 1 calc GR . P A 2
C52' C 0.54933(10) 0.26428(5) 0.34845(5) 0.062(13) Uani 0.44(2) 1 d G U P A 2
H52D H 0.5762 0.2547 0.3324 0.093 Uiso 0.44(2) 1 calc GR . P A 2
H52E H 0.5184 0.2690 0.3313 0.093 Uiso 0.44(2) 1 calc GR . P A 2
H52F H 0.5431 0.2429 0.3683 0.093 Uiso 0.44(2) 1 calc GR . P A 2
C53' C 0.66172(9) 0.28886(6) 0.38153(5) 0.085(17) Uani 0.44(2) 1 d G U P A 2
H53D H 0.6674 0.2724 0.4059 0.127 Uiso 0.44(2) 1 calc GR . P A 2
H53E H 0.6910 0.3069 0.3784 0.127 Uiso 0.44(2) 1 calc GR . P A 2
H53F H 0.6569 0.2699 0.3587 0.127 Uiso 0.44(2) 1 calc GR . P A 2
C54' C 0.65819(8) 0.38049(5) 0.42045(5) 0.10(2) Uani 0.44(2) 1 d G U P A 2
H54D H 0.6581 0.4091 0.4099 0.157 Uiso 0.44(2) 1 calc GR . P A 2
H54E H 0.6895 0.3664 0.4147 0.157 Uiso 0.44(2) 1 calc GR . P A 2
H54F H 0.6558 0.3814 0.4492 0.157 Uiso 0.44(2) 1 calc GR . P A 2
C55 C 0.99115(7) 0.53489(10) 0.17694(6) 0.037(4) Uani 1 1 d G U . . .
C56 C 0.99257(7) 0.54256(10) 0.13427(6) 0.037(4) Uani 1 1 d G . . . .
C57 C 0.98440(7) 0.58618(10) 0.12831(6) 0.038(4) Uani 1 1 d G . . . .
C58 C 0.97235(7) 0.60382(10) 0.16415(5) 0.052(4) Uani 1 1 d G . . . .
C59 C 0.97796(7) 0.57181(9) 0.19400(5) 0.037(4) Uani 1 1 d G . . . .
C60 C 1.00080(8) 0.49140(10) 0.19703(6) 0.060(5) Uani 1 1 d G . . . .
H60A H 1.0266 0.4942 0.2192 0.090 Uiso 1 1 calc GR . . . .
H60B H 1.0124 0.4715 0.1776 0.090 Uiso 1 1 calc GR . . . .
H60C H 0.9695 0.4811 0.2070 0.090 Uiso 1 1 calc GR . . . .
C61 C 1.00800(8) 0.51280(10) 0.10355(6) 0.060(5) Uani 1 1 d G . . . .
H61A H 0.9868 0.5171 0.0789 0.090 Uiso 1 1 calc GR . . . .
H61B H 1.0040 0.4839 0.1128 0.090 Uiso 1 1 calc GR . . . .
H61C H 1.0434 0.5177 0.0988 0.090 Uiso 1 1 calc GR . . . .
C62 C 0.98618(7) 0.60569(10) 0.08976(6) 0.067(6) Uani 1 1 d G . . . .
H62A H 0.9529 0.6171 0.0812 0.100 Uiso 1 1 calc GR . . . .
H62B H 0.9958 0.5847 0.0705 0.100 Uiso 1 1 calc GR . . . .
H62C H 1.0110 0.6284 0.0915 0.100 Uiso 1 1 calc GR . . . .
C63 C 0.96619(7) 0.65033(9) 0.17145(5) 0.061(5) Uani 1 1 d G . . . .
H63A H 0.9984 0.6646 0.1690 0.092 Uiso 1 1 calc GR . . . .
H63B H 0.9555 0.6547 0.1982 0.092 Uiso 1 1 calc GR . . . .
H63C H 0.9407 0.6618 0.1519 0.092 Uiso 1 1 calc GR . . . .
C64 C 0.97127(7) 0.57842(9) 0.23929(5) 0.061(5) Uani 1 1 d G . . . .
H64A H 0.9861 0.5546 0.2544 0.091 Uiso 1 1 calc GR . . . .
H64B H 0.9353 0.5804 0.2434 0.091 Uiso 1 1 calc GR . . . .
H64C H 0.9883 0.6044 0.2483 0.091 Uiso 1 1 calc GR . . . .
C65 C 0.14615(7) 0.67714(7) 0.03899(5) 0.034(3) Uani 1 1 d G . . . .
H65 H 0.1191 0.6745 0.0191 0.041 Uiso 1 1 calc R . . . .
C66 C 0.15104(7) 0.64830(6) 0.06855(5) 0.045(4) Uani 1 1 d G . . . .
H66 H 0.1263 0.6270 0.0697 0.054 Uiso 1 1 calc R . . . .
C67 C 0.18990(6) 0.64924(6) 0.09605(5) 0.036(3) Uani 1 1 d G . . . .
H67 H 0.1939 0.6279 0.1156 0.044 Uiso 1 1 calc R . . . .
C68 C 0.22464(6) 0.68217(6) 0.09561(5) 0.035(3) Uani 1 1 d G . . . .
C69 C 0.21737(7) 0.71113(6) 0.06347(5) 0.028(3) Uani 1 1 d G . . . .
C70 C 0.25317(7) 0.74614(6) 0.06182(5) 0.041(4) Uani 1 1 d G . . . .
C71 C 0.29405(7) 0.75027(5) 0.08897(5) 0.042(4) Uani 1 1 d G U . . .
C72 C 0.32572(7) 0.78518(5) 0.08370(5) 0.066(5) Uani 1 1 d G U . . .
H72 H 0.3526 0.7908 0.1031 0.079 Uiso 1 1 calc R . . . .
C73 C 0.31890(7) 0.81088(6) 0.05187(5) 0.089(7) Uani 1 1 d G U . . .
H73 H 0.3430 0.8319 0.0470 0.107 Uiso 1 1 calc R . . . .
C74 C 0.27300(8) 0.80545(6) 0.02481(5) 0.084(8) Uani 1 1 d G . . . .
H74 H 0.2652 0.8246 0.0037 0.100 Uiso 1 1 calc R . . . .
C75 C 0.30033(6) 0.72261(5) 0.12244(5) 0.033(3) Uani 1 1 d G . . . .
C76 C 0.26678(6) 0.68781(5) 0.12575(5) 0.025(3) Uani 1 1 d G . . . .
C77 C 0.30856(6) 0.67051(5) 0.18509(4) 0.032(3) Uani 1 1 d G . . . .
C78 C 0.34257(6) 0.70341(5) 0.18069(4) 0.034(3) Uani 1 1 d G . . . .
C79 C 0.45290(5) 0.72447(4) 0.27427(4) 0.048(4) Uani 1 1 d G . . . .
H79 H 0.4757 0.7311 0.2964 0.057 Uiso 1 1 calc R . . . .
C80 C 0.45331(6) 0.74738(5) 0.23898(4) 0.053(5) Uani 1 1 d G . . . .
H80 H 0.4794 0.7673 0.2362 0.063 Uiso 1 1 calc R . . . .
C81 C 0.41856(6) 0.74216(5) 0.20947(4) 0.034(3) Uani 1 1 d G . . . .
H81 H 0.4181 0.7598 0.1868 0.040 Uiso 1 1 calc R . . . .
C82 C 0.38204(6) 0.71043(5) 0.21163(4) 0.032(3) Uani 1 1 d G . . . .
C83 C 0.38331(5) 0.68670(5) 0.24655(4) 0.033(3) Uani 1 1 d G . . . .
C84 C 0.34907(5) 0.65221(5) 0.24983(4) 0.030(3) Uani 1 1 d G . . . .
C85 C 0.31251(6) 0.64369(5) 0.21954(4) 0.025(3) Uani 1 1 d G . . . .
C86 C 0.27923(6) 0.60908(5) 0.22487(4) 0.037(3) Uani 1 1 d G . . . .
H86 H 0.2541 0.6018 0.2045 0.044 Uiso 1 1 calc R . . . .
C87 C 0.28379(6) 0.58684(5) 0.25904(4) 0.029(3) Uani 1 1 d G . . . .
H87 H 0.2617 0.5641 0.2633 0.035 Uiso 1 1 calc R . . . .
C88 C 0.32304(5) 0.59843(5) 0.28895(4) 0.046(4) Uani 1 1 d G . . . .
H88 H 0.3258 0.5831 0.3131 0.056 Uiso 1 1 calc R . . . .
C89 C 0.19813(7) 0.68289(7) -0.05163(6) 0.044(4) Uani 1 1 d G . . . .
H89 H 0.1691 0.6724 -0.0402 0.053 Uiso 1 1 calc R . . . .
C90 C 0.22084(7) 0.65937(7) -0.07830(6) 0.045(4) Uani 1 1 d G . . . .
H90 H 0.2072 0.6330 -0.0866 0.054 Uiso 1 1 calc R . . . .
C91 C 0.26492(8) 0.67460(7) -0.09356(6) 0.046(4) Uani 1 1 d G . . . .
C92 C 0.28169(8) 0.71465(6) -0.08417(6) 0.049(4) Uani 1 1 d G . . . .
H92 H 0.3096 0.7263 -0.0962 0.059 Uiso 1 1 calc R . . . .
C93 C 0.25738(8) 0.73694(6) -0.05730(6) 0.046(4) Uani 1 1 d G . . . .
H93 H 0.2697 0.7640 -0.0499 0.056 Uiso 1 1 calc R . . . .
C94 C 0.28969(8) 0.64833(7) -0.12026(6) 0.056(5) Uani 1 1 d G . . . .
C95 C 0.31300(8) 0.62332(7) -0.13853(6) 0.050(4) Uani 1 1 d G . . . .
C96 C 0.34138(8) 0.59402(7) -0.15837(6) 0.050(4) Uani 1 1 d G . . . .
C97 C 0.33025(8) 0.55016(7) -0.15613(6) 0.051(4) Uani 1 1 d G . . . .
H97 H 0.3025 0.5415 -0.1421 0.061 Uiso 1 1 calc R . . . .
C98 C 0.35732(8) 0.52113(7) -0.17298(6) 0.040(4) Uani 1 1 d G . . . .
H98 H 0.3503 0.4922 -0.1692 0.048 Uiso 1 1 calc R . . . .
C99 C 0.39709(8) 0.53323(7) -0.19680(6) 0.037(3) Uani 1 1 d G . . . .
C100 C 0.40785(8) 0.57491(7) -0.20038(6) 0.041(4) Uani 1 1 d G . . . .
H100 H 0.4341 0.5831 -0.2162 0.050 Uiso 1 1 calc R . . . .
C101 C 0.38131(8) 0.60564(7) -0.18146(6) 0.051(4) Uani 1 1 d G . . . .
H101 H 0.3900 0.6344 -0.1840 0.061 Uiso 1 1 calc R . . . .
C102 C 0.42503(9) 0.50230(7) -0.21591(7) 0.045(4) Uani 1 1 d G . . . .
C103 C 0.44842(9) 0.47709(8) -0.23261(7) 0.040(4) Uani 1 1 d G . . . .
C104 C 0.49659(10) 0.37724(8) -0.27348(7) 0.041(4) Uani 1 1 d G . . . .
H104 H 0.4878 0.3483 -0.2744 0.049 Uiso 1 1 calc R . . . .
C105 C 0.46691(10) 0.40526(8) -0.25562(7) 0.051(4) Uani 1 1 d G . . . .
H105 H 0.4371 0.3956 -0.2448 0.061 Uiso 1 1 calc R . . . .
C106 C 0.47901(9) 0.44654(8) -0.25302(7) 0.039(4) Uani 1 1 d G . . . .
C107 C 0.52198(9) 0.46085(8) -0.26770(7) 0.050(4) Uani 1 1 d G . . . .
H107 H 0.5312 0.4896 -0.2654 0.060 Uiso 1 1 calc R . . . .
C108 C 0.55229(10) 0.43192(9) -0.28630(7) 0.044(4) Uani 1 1 d G . . . .
H108 H 0.5826 0.4414 -0.2964 0.053 Uiso 1 1 calc R . . . .
C109 C 0.13243(8) 0.78677(7) -0.05234(6) 0.048(4) Uani 1 1 d G . . . .
C110 C 0.09901(8) 0.76393(7) -0.03186(6) 0.054(5) Uani 1 1 d G . . . .
C111 C 0.09833(8) 0.78115(7) 0.00671(6) 0.065(6) Uani 1 1 d G . . . .
C112 C 0.13296(8) 0.81523(7) 0.01031(6) 0.087(8) Uani 1 1 d G . . . .
C113 C 0.15155(8) 0.81970(7) -0.02913(6) 0.078(7) Uani 1 1 d G . . . .
C114 C 0.14166(8) 0.78061(7) -0.09803(6) 0.091(8) Uani 1 1 d G . . . .
H11A H 0.1542 0.7522 -0.1022 0.136 Uiso 1 1 calc GR . . . .
H11B H 0.1665 0.8011 -0.1057 0.136 Uiso 1 1 calc GR . . . .
H11C H 0.1099 0.7847 -0.1142 0.136 Uiso 1 1 calc GR . . . .
C115 C 0.06645(8) 0.72759(8) -0.04868(6) 0.076(6) Uani 1 1 d G . . . .
H11D H 0.0317 0.7373 -0.0544 0.114 Uiso 1 1 calc GR . . . .
H11E H 0.0671 0.7048 -0.0292 0.114 Uiso 1 1 calc GR . . . .
H11F H 0.0797 0.7174 -0.0732 0.114 Uiso 1 1 calc GR . . . .
C116 C 0.06728(8) 0.76832(7) 0.03866(6) 0.079(7) Uani 1 1 d G . . . .
H11G H 0.0467 0.7440 0.0300 0.119 Uiso 1 1 calc GR . . . .
H11H H 0.0453 0.7916 0.0451 0.119 Uiso 1 1 calc GR . . . .
H11I H 0.0892 0.7608 0.0622 0.119 Uiso 1 1 calc GR . . . .
C117 C 0.13968(8) 0.84196(7) 0.04292(5) 0.106(9) Uani 1 1 d G U . . .
H11J H 0.1696 0.8333 0.0597 0.158 Uiso 1 1 calc GR . . . .
H11K H 0.1100 0.8406 0.0583 0.158 Uiso 1 1 calc GR . . . .
H11L H 0.1441 0.8708 0.0337 0.158 Uiso 1 1 calc GR . . . .
C118 C 0.18317(9) 0.85776(7) -0.04226(6) 0.109(9) Uani 1 1 d G U . . .
H11M H 0.2072 0.8482 -0.0609 0.164 Uiso 1 1 calc GR . . . .
H11N H 0.2016 0.8702 -0.0189 0.164 Uiso 1 1 calc GR . . . .
H11O H 0.1606 0.8788 -0.0552 0.164 Uiso 1 1 calc GR . . . .
C119 C 0.37801(5) 0.66443(4) 0.37653(4) 0.052(4) Uani 1 1 d G U . . .
C120 C 0.40204(5) 0.62365(4) 0.37993(4) 0.057(5) Uani 1 1 d G U . . .
C121 C 0.45533(5) 0.62887(4) 0.37778(4) 0.065(5) Uani 1 1 d G U . . .
C122 C 0.46327(5) 0.67214(4) 0.37100(4) 0.047(4) Uani 1 1 d G U . . .
C123 C 0.41951(5) 0.69262(4) 0.37167(4) 0.054(5) Uani 1 1 d G . . . .
C124 C 0.32503(5) 0.67229(5) 0.37782(4) 0.058(5) Uani 1 1 d G . . . .
H12A H 0.3198 0.6930 0.3986 0.087 Uiso 1 1 calc GR . . . .
H12B H 0.3078 0.6461 0.3837 0.087 Uiso 1 1 calc GR . . . .
H12C H 0.3113 0.6832 0.3521 0.087 Uiso 1 1 calc GR . . . .
C125 C 0.37522(5) 0.58430(4) 0.38919(4) 0.105(9) Uani 1 1 d G U . . .
H12D H 0.3785 0.5639 0.3679 0.158 Uiso 1 1 calc GR . . . .
H12E H 0.3395 0.5904 0.3915 0.158 Uiso 1 1 calc GR . . . .
H12F H 0.3900 0.5727 0.4143 0.158 Uiso 1 1 calc GR . . . .
C126 C 0.49207(5) 0.59429(4) 0.38510(4) 0.146(13) Uani 1 1 d G U . . .
H12G H 0.4788 0.5687 0.3720 0.218 Uiso 1 1 calc GR . . . .
H12H H 0.4977 0.5893 0.4137 0.218 Uiso 1 1 calc GR . . . .
H12I H 0.5240 0.6020 0.3744 0.218 Uiso 1 1 calc GR . . . .
C127 C 0.51425(5) 0.69188(4) 0.36984(4) 0.145(13) Uani 1 1 d G U . . .
H12J H 0.5243 0.6915 0.3426 0.217 Uiso 1 1 calc GR . . . .
H12K H 0.5389 0.6761 0.3870 0.217 Uiso 1 1 calc GR . . . .
H12L H 0.5129 0.7210 0.3792 0.217 Uiso 1 1 calc GR . . . .
C128 C 0.40938(5) 0.74059(4) 0.36757(4) 0.081(7) Uani 1 1 d G U . . .
H12M H 0.4383 0.7542 0.3568 0.122 Uiso 1 1 calc GR . . . .
H12N H 0.4043 0.7524 0.3937 0.122 Uiso 1 1 calc GR . . . .
H12O H 0.3791 0.7453 0.3497 0.122 Uiso 1 1 calc GR . . . .
C129 C 0.51760(8) 0.85557(6) 0.92063(5) 0.052(4) Uani 1 1 d G . . . .
H129 H 0.4904 0.8716 0.9293 0.063 Uiso 1 1 calc R . . . .
C130 C 0.50947(7) 0.83198(6) 0.88604(5) 0.048(4) Uani 1 1 d G . . . .
H130 H 0.4780 0.8336 0.8707 0.057 Uiso 1 1 calc R . . . .
C131 C 0.54692(7) 0.80626(5) 0.87402(5) 0.044(4) Uani 1 1 d G . . . .
H131 H 0.5417 0.7896 0.8508 0.053 Uiso 1 1 calc R . . . .
C132 C 0.59250(7) 0.80542(6) 0.89691(5) 0.035(3) Uani 1 1 d G . . . .
C133 C 0.59952(7) 0.83038(6) 0.93119(5) 0.033(3) Uani 1 1 d G . . . .
C134 C 0.64557(8) 0.83007(6) 0.95628(6) 0.033(3) Uani 1 1 d G . . . .
C135 C 0.68467(7) 0.80363(6) 0.94808(5) 0.027(3) Uani 1 1 d G . . . .
C136 C 0.72990(8) 0.80492(6) 0.97473(6) 0.046(4) Uani 1 1 d G . . . .
H136 H 0.7580 0.7878 0.9698 0.055 Uiso 1 1 calc R . . . .
C137 C 0.73217(8) 0.83123(7) 1.00768(6) 0.049(4) Uani 1 1 d G . . . .
H137 H 0.7615 0.8325 1.0256 0.058 Uiso 1 1 calc R . . . .
C138 C 0.68856(8) 0.85646(7) 1.01376(6) 0.045(4) Uani 1 1 d G . . . .
H138 H 0.6895 0.8746 1.0361 0.054 Uiso 1 1 calc R . . . .
C139 C 0.67995(7) 0.77612(6) 0.91467(5) 0.035(3) Uani 1 1 d G . . . .
C140 C 0.63621(7) 0.77779(6) 0.88823(5) 0.029(3) Uani 1 1 d G . . . .
C141 C 0.66987(6) 0.72979(5) 0.84629(5) 0.035(3) Uani 1 1 d G . . . .
C142 C 0.71230(7) 0.72743(6) 0.87346(5) 0.025(3) Uani 1 1 d G . . . .
C143 C 0.82042(7) 0.63810(7) 0.84972(5) 0.043(4) Uani 1 1 d G . . . .
H143 H 0.8444 0.6174 0.8440 0.051 Uiso 1 1 calc R . . . .
C144 C 0.82866(7) 0.65815(7) 0.88473(5) 0.043(4) Uani 1 1 d G . . . .
H144 H 0.8565 0.6515 0.9030 0.052 Uiso 1 1 calc R . . . .
C145 C 0.79271(7) 0.69036(6) 0.89279(5) 0.039(4) Uani 1 1 d G . . . .
H145 H 0.7973 0.7067 0.9163 0.047 Uiso 1 1 calc R . . . .
C146 C 0.75289(7) 0.69700(6) 0.86700(5) 0.026(3) Uani 1 1 d G . . . .
C147 C 0.74808(6) 0.67407(6) 0.83185(5) 0.029(3) Uani 1 1 d G . . . .
C148 C 0.70565(6) 0.67918(5) 0.80245(5) 0.029(3) Uani 1 1 d G . . . .
C149 C 0.66631(6) 0.70744(5) 0.80976(5) 0.028(3) Uani 1 1 d G . . . .
C150 C 0.62583(6) 0.71017(5) 0.78123(5) 0.029(3) Uani 1 1 d G . . . .
H150 H 0.5986 0.7286 0.7853 0.035 Uiso 1 1 calc R . . . .
C151 C 0.62492(6) 0.68624(5) 0.74705(4) 0.033(3) Uani 1 1 d G . . . .
H151 H 0.5971 0.6871 0.7277 0.039 Uiso 1 1 calc R . . . .
C152 C 0.66768(6) 0.66026(5) 0.74221(4) 0.027(3) Uani 1 1 d G . . . .
H152 H 0.6691 0.6455 0.7179 0.033 Uiso 1 1 calc R . . . .
C153 C 0.57684(8) 0.81973(7) 1.05554(6) 0.051(4) Uani 1 1 d G . . . .
H153 H 0.6110 0.8277 1.0617 0.061 Uiso 1 1 calc R . . . .
C154 C 0.55736(8) 0.78791(7) 1.07753(6) 0.052(4) Uani 1 1 d G . . . .
H154 H 0.5775 0.7746 1.0983 0.063 Uiso 1 1 calc R . . . .
C155 C 0.51067(8) 0.77657(7) 1.06903(6) 0.055(5) Uani 1 1 d G . . . .
C156 C 0.48115(8) 0.79556(7) 1.03872(6) 0.054(5) Uani 1 1 d G . . . .
H156 H 0.4472 0.7874 1.0323 0.065 Uiso 1 1 calc R . . . .
C157 C 0.50309(8) 0.82648(6) 1.01858(6) 0.049(4) Uani 1 1 d G . . . .
H157 H 0.4837 0.8399 0.9974 0.058 Uiso 1 1 calc R . . . .
C158 C 0.48660(8) 0.74041(7) 1.08931(6) 0.056(5) Uani 1 1 d G . . . .
C159 C 0.46726(8) 0.71230(7) 1.10393(6) 0.051(4) Uani 1 1 d G . . . .
C160 C 0.44317(8) 0.67474(7) 1.11780(6) 0.048(4) Uani 1 1 d G . . . .
C161 C 0.39942(8) 0.66071(7) 1.09771(6) 0.040(4) Uani 1 1 d G . . . .
H161 H 0.3866 0.6744 1.0741 0.048 Uiso 1 1 calc R . . . .
C162 C 0.37339(8) 0.62560(8) 1.11232(6) 0.043(4) Uani 1 1 d G . . . .
H162 H 0.3428 0.6161 1.0989 0.051 Uiso 1 1 calc R . . . .
C163 C 0.39333(9) 0.60516(8) 1.14668(7) 0.044(4) Uani 1 1 d G . . . .
C164 C 0.43775(9) 0.62156(8) 1.16850(7) 0.049(4) Uani 1 1 d G . . . .
H164 H 0.4502 0.6088 1.1927 0.059 Uiso 1 1 calc R . . . .
C165 C 0.46146(9) 0.65496(8) 1.15444(7) 0.058(5) Uani 1 1 d G . . . .
H165 H 0.4907 0.6657 1.1689 0.070 Uiso 1 1 calc R . . . .
C166 C 0.36699(9) 0.57080(8) 1.16098(7) 0.047(4) Uani 1 1 d G . . . .
C167 C 0.34301(10) 0.54092(9) 1.17219(7) 0.044(4) Uani 1 1 d G . . . .
C168 C 0.24890(11) 0.45537(9) 1.18152(7) 0.036(3) Uani 1 1 d G . . . .
H168 H 0.2177 0.4465 1.1687 0.043 Uiso 1 1 calc R . . . .
C169 C 0.27126(10) 0.49197(9) 1.16721(7) 0.047(4) Uani 1 1 d G . . . .
H169 H 0.2546 0.5071 1.1458 0.056 Uiso 1 1 calc R . . . .
C170 C 0.31570(10) 0.50557(9) 1.18363(7) 0.043(4) Uani 1 1 d G . . . .
C171 C 0.33781(11) 0.47977(9) 1.21785(7) 0.042(4) Uani 1 1 d G . . . .
H171 H 0.3692 0.4873 1.2313 0.050 Uiso 1 1 calc R . . . .
C172 C 0.31240(11) 0.44561(9) 1.22920(7) 0.051(4) Uani 1 1 d G . . . .
H172 H 0.3264 0.4296 1.2511 0.061 Uiso 1 1 calc R . . . .
C173 C 0.60109(9) 0.94171(7) 1.03325(6) 0.061(5) Uani 1 1 d G . . . .
C174 C 0.61309(9) 0.95317(6) 0.99632(6) 0.077(7) Uani 1 1 d G . . . .
C175 C 0.57209(9) 0.95405(6) 0.96899(6) 0.059(5) Uani 1 1 d G . . . .
C176 C 0.52734(9) 0.94328(6) 0.99046(6) 0.060(5) Uani 1 1 d G . . . .
C177 C 0.54889(9) 0.93533(7) 1.03342(6) 0.077(7) Uani 1 1 d G . . . .
C178 C 0.63783(9) 0.94288(7) 1.07049(6) 0.151(15) Uani 1 1 d G . . . .
H17A H 0.6725 0.9405 1.0628 0.226 Uiso 1 1 calc GR . . . .
H17B H 0.6306 0.9194 1.0879 0.226 Uiso 1 1 calc GR . . . .
H17C H 0.6339 0.9694 1.0845 0.226 Uiso 1 1 calc GR . . . .
C179 C 0.66752(9) 0.96324(6) 0.98349(6) 0.110(9) Uani 1 1 d G U . . .
H17D H 0.6715 0.9937 0.9809 0.165 Uiso 1 1 calc GR . . . .
H17E H 0.6721 0.9497 0.9580 0.165 Uiso 1 1 calc GR . . . .
H17F H 0.6928 0.9526 1.0036 0.165 Uiso 1 1 calc GR . . . .
C180 C 0.56492(9) 0.96344(6) 0.92691(6) 0.091(8) Uani 1 1 d G . . . .
H18A H 0.5919 0.9822 0.9195 0.136 Uiso 1 1 calc GR . . . .
H18B H 0.5322 0.9772 0.9211 0.136 Uiso 1 1 calc GR . . . .
H18C H 0.5658 0.9373 0.9117 0.136 Uiso 1 1 calc GR . . . .
C181 C 0.47385(9) 0.94389(6) 0.97658(6) 0.088(8) Uani 1 1 d G . . . .
H18D H 0.4702 0.9525 0.9487 0.132 Uiso 1 1 calc GR . . . .
H18E H 0.4560 0.9638 0.9926 0.132 Uiso 1 1 calc GR . . . .
H18F H 0.4596 0.9158 0.9792 0.132 Uiso 1 1 calc GR . . . .
C182 C 0.51946(9) 0.92576(7) 1.06689(6) 0.111(10) Uani 1 1 d G . . . .
H18G H 0.5409 0.9115 1.0876 0.166 Uiso 1 1 calc GR . . . .
H18H H 0.4912 0.9075 1.0580 0.166 Uiso 1 1 calc GR . . . .
H18I H 0.5065 0.9519 1.0776 0.166 Uiso 1 1 calc GR . . . .
C183 C 0.83884(6) 0.58945(7) 0.74903(5) 0.033(3) Uani 1 1 d G . . . .
C184 C 0.79868(6) 0.58031(6) 0.71847(5) 0.041(4) Uani 1 1 d G . . . .
C185 C 0.77968(6) 0.61833(6) 0.70180(5) 0.039(4) Uani 1 1 d G . . . .
C186 C 0.80705(6) 0.65241(6) 0.72152(5) 0.043(4) Uani 1 1 d G . . . .
C187 C 0.84452(6) 0.63351(7) 0.74698(5) 0.036(4) Uani 1 1 d G . . . .
C188 C 0.87193(7) 0.55796(7) 0.77015(5) 0.055(5) Uani 1 1 d G . . . .
H18J H 0.9009 0.5522 0.7548 0.083 Uiso 1 1 calc GR . . . .
H18K H 0.8530 0.5320 0.7733 0.083 Uiso 1 1 calc GR . . . .
H18L H 0.8838 0.5689 0.7963 0.083 Uiso 1 1 calc GR . . . .
C189 C 0.78058(7) 0.53737(6) 0.70836(5) 0.068(6) Uani 1 1 d G . . . .
H18M H 0.7481 0.5390 0.6926 0.102 Uiso 1 1 calc GR . . . .
H18N H 0.7765 0.5216 0.7328 0.102 Uiso 1 1 calc GR . . . .
H18O H 0.8052 0.5231 0.6930 0.102 Uiso 1 1 calc GR . . . .
C190 C 0.73993(6) 0.62472(5) 0.66928(4) 0.051(4) Uani 1 1 d G . . . .
H19A H 0.7555 0.6288 0.6443 0.076 Uiso 1 1 calc GR . . . .
H19B H 0.7199 0.6495 0.6749 0.076 Uiso 1 1 calc GR . . . .
H19C H 0.7180 0.6000 0.6671 0.076 Uiso 1 1 calc GR . . . .
C191 C 0.80170(6) 0.69608(6) 0.71008(5) 0.055(5) Uani 1 1 d G . . . .
H19D H 0.8132 0.7140 0.7326 0.083 Uiso 1 1 calc GR . . . .
H19E H 0.7662 0.7021 0.7022 0.083 Uiso 1 1 calc GR . . . .
H19F H 0.8221 0.7017 0.6878 0.083 Uiso 1 1 calc GR . . . .
C192 C 0.88691(6) 0.65653(7) 0.77086(5) 0.060(5) Uani 1 1 d G . . . .
H19G H 0.9181 0.6539 0.7575 0.090 Uiso 1 1 calc GR . . . .
H19H H 0.8918 0.6442 0.7975 0.090 Uiso 1 1 calc GR . . . .
H19I H 0.8781 0.6863 0.7730 0.090 Uiso 1 1 calc GR . . . .
C193 C 0.12066(9) 0.95612(7) 0.12037(6) 0.060(5) Uani 1 1 d G . . . .
C194 C 0.89088(6) 0.72868(8) 0.31153(5) 0.130(12) Uani 1 1 d DG . . . .
C195 C 0.11509(6) 0.72229(7) 0.16089(5) 0.125(13) Uani 1 1 d DG . . . .
C196 C 0.07569(9) 0.55022(10) 1.00305(6) 0.118(12) Uani 1 1 d G . . . .
C197 C 0.33062(8) 0.89898(7) 0.94674(6) 0.101(9) Uani 1 1 d G . . . .
S6 S 0.13784(6) 0.55809(6) 0.15932(5) 0.055(2) Uani 0.669(12) 1 d G U P B 1
O16 O 0.18800(6) 0.56651(6) 0.15236(5) 0.076(13) Uani 0.669(12) 1 d G U P B 1
O17 O 0.11941(7) 0.51790(7) 0.16176(5) 0.090(8) Uani 0.669(12) 1 d G U P B 1
O18 O 0.10201(7) 0.58606(7) 0.13987(5) 0.064(6) Uani 0.669(12) 1 d G U P B 1
C198 C 0.13884(6) 0.57331(6) 0.20838(5) 0.058(7) Uani 0.669(12) 1 d DG U P B 1
F16 F 0.14768(6) 0.61532(6) 0.21461(5) 0.092(7) Uani 0.669(12) 1 d DG U P B 1
F17 F 0.09421(6) 0.56264(7) 0.22220(5) 0.098(7) Uani 0.669(12) 1 d DG U P B 1
F18 F 0.17085(6) 0.54872(6) 0.23160(5) 0.070(6) Uani 0.669(12) 1 d DG U P B 1
S6' S 0.15395(6) 0.55267(6) 0.18506(5) 0.038(4) Uani 0.331(12) 1 d DG U P B 2
O16' O 0.18504(6) 0.56605(6) 0.15531(5) 0.08(3) Uani 0.331(12) 1 d DG U P B 2
O17' O 0.12354(7) 0.52020(7) 0.16745(5) 0.126(19) Uani 0.331(12) 1 d DG U P B 2
O18' O 0.18755(6) 0.54031(6) 0.21710(5) 0.062(13) Uani 0.331(12) 1 d DG U P B 2
C298 C 0.12504(6) 0.59955(6) 0.20248(5) 0.064(17) Uani 0.331(12) 1 d DG U P B 2
F16' F 0.15819(6) 0.62903(6) 0.21550(5) 0.115(15) Uani 0.331(12) 1 d DG U P B 2
F17' F 0.08809(6) 0.58773(7) 0.22473(5) 0.055(9) Uani 0.331(12) 1 d DG U P B 2
F18' F 0.09125(6) 0.61553(7) 0.17463(5) 0.128(18) Uani 0.331(12) 1 d DG U P B 2
C199 C 0.68250(8) 0.88842(6) 0.84617(5) 0.094(8) Uani 1 1 d DG U . . .
C200 C 0.73239(5) 0.64237(6) 0.32627(4) 0.146(13) Uani 1 1 d DG U . . .
C201 C 0.44688(7) 0.85728(5) 0.14294(5) 0.127(10) Uani 1 1 d DG U . . .
C202 C 0.55093(7) 0.85615(5) 0.28464(4) 0.101(8) Uani 1 1 d DG U . . .
C203 C 0.66405(7) 0.83905(6) 0.17458(5) 0.121(10) Uani 1 1 d DG U . . .
C205 C 0.75337(6) 0.78076(6) 0.77869(5) 0.066(6) Uani 1 1 d G . . . .
C206 C 0.70774(6) 0.80071(5) 0.76338(5) 0.132(13) Uani 1 1 d G . . . .
H20A H 0.6835 0.8007 0.7837 0.198 Uiso 1 1 calc GR . . . .
H20B H 0.6935 0.7854 0.7400 0.198 Uiso 1 1 calc GR . . . .
H20C H 0.7150 0.8297 0.7560 0.198 Uiso 1 1 calc GR . . . .
N25 N 0.78852(6) 0.76666(6) 0.79331(5) 0.072(5) Uani 1 1 d G . . . .
C207 C 0.58573(9) 0.96609(6) 0.21516(5) 0.104(8) Uani 1 1 d G U . . .
C208 C 0.54909(8) 0.94582(5) 0.18993(5) 0.177(16) Uani 1 1 d G U . . .
H20D H 0.5170 0.9609 0.1902 0.265 Uiso 1 1 calc GR . . . .
H20E H 0.5448 0.9170 0.1991 0.265 Uiso 1 1 calc GR . . . .
H20F H 0.5599 0.9454 0.1629 0.265 Uiso 1 1 calc GR . . . .
N26 N 0.60805(9) 0.98894(6) 0.23198(5) 0.107(7) Uani 1 1 d G U . . .
C209 C 0.95942(7) 0.62477(8) 0.87864(6) 0.080(7) Uani 1 1 d G . . . .
C210 C 0.98305(8) 0.65608(8) 0.90387(6) 0.103(8) Uani 1 1 d G . . . .
H21A H 0.9581 0.6773 0.9098 0.154 Uiso 1 1 calc GR . . . .
H21B H 1.0103 0.6694 0.8905 0.154 Uiso 1 1 calc GR . . . .
H21C H 0.9970 0.6430 0.9286 0.154 Uiso 1 1 calc GR . . . .
N27 N 0.93882(7) 0.60093(8) 0.86055(5) 0.109(8) Uani 1 1 d G . . . .
C211 C 0.41115(8) 0.95045(6) 0.85723(5) 0.121(10) Uani 1 1 d G U . . .
C212 C 0.39900(8) 0.91632(6) 0.83541(5) 0.141(13) Uani 1 1 d G . . . .
H21D H 0.4298 0.9016 0.8294 0.211 Uiso 1 1 calc GR . . . .
H21E H 0.3802 0.9248 0.8106 0.211 Uiso 1 1 calc GR . . . .
H21F H 0.3781 0.8976 0.8503 0.211 Uiso 1 1 calc GR . . . .
N28 N 0.43006(9) 0.97535(6) 0.87959(6) 0.154(12) Uani 1 1 d G . . . .
C213 C 0.76375(6) 0.69599(7) 0.16778(5) 0.127(11) Uani 1 1 d G U . . .
C214 C 0.73128(6) 0.70583(7) 0.19605(5) 0.113(10) Uani 1 1 d G U . . .
H21G H 0.7426 0.6921 0.2211 0.170 Uiso 1 1 calc GR . . . .
H21H H 0.6973 0.6961 0.1873 0.170 Uiso 1 1 calc GR . . . .
H21I H 0.7308 0.7363 0.1999 0.170 Uiso 1 1 calc GR . . . .
N29 N 0.79975(6) 0.68507(8) 0.15022(5) 0.169(12) Uani 1 1 d G U . . .
C215 C 0.04886(6) 0.68181(7) 0.27236(5) 0.065(5) Uani 1 1 d G . . . .
C216 C 0.93453(8) 0.59883(8) 0.98421(6) 0.200(19) Uani 1 1 d G U . . .
C217 C 0.56461(7) 0.71959(6) 0.99100(6) 0.29(3) Uani 1 1 d DG U . . .
C218 C 0.71258(6) 0.76150(6) 0.30804(4) 0.178(17) Uani 1 1 d G U . . .
O37 O 0.03053(6) 0.72274(7) 0.27634(5) 0.073(4) Uani 1 1 d G . . . .
O38 O 0.88276(8) 0.60974(7) 0.95869(6) 0.214(13) Uani 1 1 d G U . . .
O39 O 0.60467(7) 0.74024(6) 0.97423(5) 0.196(12) Uani 1 1 d DG U . . .
O40 O 0.69432(6) 0.80300(6) 0.31799(4) 0.228(15) Uani 1 1 d G U . . .

loop_
_atom_site_aniso_label
_atom_site_aniso_U_11
_atom_site_aniso_U_22
_atom_site_aniso_U_33
_atom_site_aniso_U_23
_atom_site_aniso_U_13
_atom_site_aniso_U_12
Rh1 0.0326(7) 0.0661(9) 0.0457(8) 0.0295(7) 0.0022(6) 0.0063(6)
Rh2 0.0247(6) 0.0389(7) 0.0339(6) -0.0015(5) -0.0035(5) -0.0037(5)
Rh3 0.0551(8) 0.0301(6) 0.0255(6) 0.0008(5) 0.0070(5) 0.0064(6)
Rh4 0.0389(7) 0.0394(7) 0.0334(6) -0.0136(5) -0.0156(5) 0.0104(6)
Rh5 0.0380(7) 0.0287(6) 0.0449(7) -0.0098(5) -0.0040(5) 0.0007(5)
Rh6 0.0285(6) 0.0344(6) 0.0297(6) 0.0024(5) 0.0068(5) 0.0019(5)
N1 0.028(6) 0.051(8) 0.028(6) 0.027(6) -0.008(5) 0.002(6)
N2 0.044(8) 0.062(10) 0.050(8) 0.004(7) -0.004(7) 0.005(7)
N3 0.025(6) 0.066(9) 0.024(6) -0.007(6) -0.003(5) 0.001(6)
N4 0.030(6) 0.029(6) 0.044(7) 0.002(5) 0.000(6) -0.001(5)
N5 0.030(6) 0.038(7) 0.024(6) 0.004(5) -0.004(5) 0.005(5)
N6 0.026(6) 0.047(8) 0.034(7) -0.003(6) 0.010(5) 0.007(6)
N7 0.030(7) 0.051(8) 0.051(8) 0.025(7) 0.009(6) 0.002(6)
N8 0.029(6) 0.035(7) 0.030(6) -0.002(5) -0.014(5) -0.009(5)
N9 0.038(7) 0.030(6) 0.014(5) -0.002(4) -0.005(5) -0.004(5)
N10 0.079(10) 0.057(9) 0.023(6) 0.009(6) -0.028(7) -0.028(8)
N11 0.038(7) 0.025(6) 0.033(6) -0.008(5) 0.004(5) -0.011(5)
N12 0.032(7) 0.032(7) 0.038(7) -0.007(5) -0.002(5) 0.000(5)
N13 0.042(7) 0.024(6) 0.039(7) -0.006(5) 0.005(6) 0.005(6)
N14 0.034(6) 0.023(6) 0.023(6) -0.003(5) -0.006(5) 0.000(5)
N15 0.030(7) 0.042(7) 0.035(7) -0.005(6) 0.001(5) 0.007(6)
N16 0.039(7) 0.028(6) 0.027(6) -0.001(5) -0.010(5) 0.009(5)
N17 0.034(7) 0.019(6) 0.037(7) 0.000(5) -0.006(5) -0.007(5)
N18 0.039(7) 0.032(7) 0.049(8) -0.006(6) 0.007(6) -0.005(6)
N19 0.032(6) 0.024(6) 0.032(6) -0.005(5) -0.008(5) -0.001(5)
N20 0.022(6) 0.024(6) 0.036(6) -0.002(5) -0.003(5) 0.001(5)
N21 0.027(6) 0.038(7) 0.024(6) -0.008(5) 0.005(5) 0.001(5)
N22 0.029(6) 0.026(6) 0.026(6) 0.000(5) 0.007(5) -0.009(5)
N23 0.046(8) 0.029(7) 0.041(7) 0.005(6) -0.005(6) 0.004(6)
N24 0.034(7) 0.037(7) 0.028(6) 0.003(5) 0.001(5) 0.000(6)
O1 0.063(8) 0.058(8) 0.057(8) 0.010(6) 0.006(6) 0.005(6)
O2 0.076(9) 0.062(8) 0.052(7) -0.009(6) -0.006(7) -0.009(7)
O3 0.074(9) 0.055(8) 0.082(10) -0.007(7) -0.001(8) 0.002(7)
O4 0.066(10) 0.056(9) 0.180(18) -0.020(10) -0.019(11) 0.005(8)
O5 0.065(10) 0.085(12) 0.168(18) 0.036(11) 0.009(11) -0.022(9)
O6 0.087(11) 0.050(9) 0.152(16) -0.006(9) 0.008(11) 0.017(8)
O7 0.113(12) 0.105(12) 0.064(9) -0.002(8) 0.014(9) 0.046(10)
O8 0.065(10) 0.114(14) 0.21(2) 0.013(14) -0.036(12) -0.017(10)
O9 0.147(16) 0.156(17) 0.127(15) -0.050(13) 0.093(14) -0.001(14)
O10 0.077(11) 0.116(14) 0.126(15) -0.013(11) 0.033(10) -0.036(10)
O11 0.148(17) 0.108(13) 0.068(10) -0.023(9) 0.023(11) -0.017(12)
O12 0.168(18) 0.064(10) 0.081(11) -0.020(8) -0.030(11) 0.019(11)
O13 0.103(13) 0.107(14) 0.20(2) -0.045(13) 0.085(14) -0.034(11)
O14 0.088(12) 0.146(16) 0.127(15) 0.065(13) -0.043(11) -0.011(11)
O15 0.118(14) 0.128(15) 0.163(17) -0.037(13) 0.061(13) -0.070(13)
O19 0.28(3) 0.128(18) 0.091(14) 0.037(13) 0.089(18) -0.001(19)
O20 0.129(17) 0.18(2) 0.128(17) -0.063(16) 0.051(15) 0.003(16)
O21 0.18(3) 0.16(3) 0.33(5) 0.03(3) 0.08(3) 0.05(2)
O22 0.123(14) 0.073(10) 0.116(13) -0.025(10) 0.001(11) -0.003(10)
O23 0.32(3) 0.137(19) 0.126(18) 0.014(16) -0.01(2) -0.02(2)
O24 0.145(18) 0.19(2) 0.20(2) -0.139(18) 0.036(16) -0.019(16)
O25 0.21(2) 0.20(2) 0.142(19) 0.027(18) 0.072(18) 0.03(2)
O26 0.100(15) 0.21(2) 0.18(2) -0.013(17) 0.073(15) -0.021(15)
O27 0.24(3) 0.24(3) 0.119(17) -0.065(18) 0.059(18) -0.05(2)
O28 0.153(17) 0.20(2) 0.148(17) -0.085(15) 0.072(14) -0.132(16)
O29 0.15(2) 0.134(19) 0.33(3) -0.04(2) 0.04(2) -0.018(17)
O30 0.160(18) 0.132(16) 0.130(16) -0.021(13) 0.004(14) -0.065(14)
O31 0.157(19) 0.24(3) 0.090(14) 0.010(16) -0.043(14) -0.022(18)
O32 0.086(13) 0.31(3) 0.082(12) -0.014(16) -0.009(11) 0.009(16)
O33 0.22(3) 0.23(3) 0.20(3) 0.00(2) 0.04(2) 0.12(2)
S1 0.066(3) 0.044(2) 0.034(2) -0.0033(18) 0.010(2) 0.006(2)
S2 0.055(3) 0.038(2) 0.087(4) -0.001(2) 0.005(3) -0.005(2)
S3 0.046(3) 0.082(4) 0.073(3) -0.044(3) 0.017(2) -0.008(3)
S4 0.073(4) 0.089(4) 0.056(3) 0.001(3) -0.001(3) -0.022(3)
S5 0.059(3) 0.107(5) 0.115(5) -0.005(4) 0.025(4) -0.029(4)
S7 0.144(8) 0.226(11) 0.097(6) 0.032(7) 0.021(6) 0.101(8)
S8 0.151(8) 0.088(5) 0.128(7) -0.029(5) -0.014(6) 0.019(5)
S9 0.091(6) 0.186(10) 0.100(6) -0.005(6) 0.026(5) -0.013(6)
S10 0.131(7) 0.105(6) 0.139(7) -0.054(5) 0.012(6) -0.048(5)
S11 0.071(4) 0.208(9) 0.063(4) 0.002(5) -0.001(3) 0.031(5)
F1 0.125(12) 0.112(11) 0.086(9) 0.010(8) 0.060(9) 0.028(10)
F2 0.207(17) 0.058(8) 0.076(9) -0.024(7) 0.050(10) 0.000(9)
F3 0.159(13) 0.074(8) 0.048(7) 0.012(6) 0.006(7) 0.008(8)
F4 0.194(19) 0.160(16) 0.135(15) 0.002(12) -0.019(14) 0.095(15)
F5 0.211(18) 0.164(16) 0.122(13) -0.054(12) -0.058(13) 0.129(15)
F6 0.26(3) 0.29(3) 0.17(2) 0.034(19) 0.10(2) 0.04(2)
F7 0.104(10) 0.158(14) 0.065(8) 0.005(8) 0.022(8) -0.025(10)
F8 0.21(2) 0.31(3) 0.114(14) -0.010(16) -0.008(14) -0.16(2)
F9 0.23(2) 0.110(13) 0.177(17) -0.063(13) 0.108(17) -0.085(14)
F10 0.171(15) 0.090(10) 0.071(8) -0.002(7) -0.016(9) -0.042(10)
F11 0.118(13) 0.154(15) 0.103(11) 0.013(10) 0.022(10) -0.062(11)
F12 0.28(3) 0.108(14) 0.20(2) -0.004(14) 0.07(2) 0.089(17)
F13 0.099(13) 0.164(18) 0.24(3) 0.027(17) 0.058(15) 0.013(12)
F14 0.097(12) 0.111(13) 0.22(2) 0.041(13) 0.021(13) -0.004(10)
F15 0.18(2) 0.21(2) 0.18(2) 0.060(19) -0.090(18) -0.023(18)
F19 0.28(3) 0.23(3) 0.23(3) 0.13(2) -0.12(3) -0.06(3)
F20 0.23(3) 0.133(18) 0.24(3) 0.012(18) -0.02(2) 0.004(18)
F21 0.31(4) 0.23(3) 0.15(2) 0.040(19) 0.04(2) -0.08(3)
F22 0.26(3) 0.17(2) 0.140(17) -0.052(15) 0.024(18) 0.038(19)
F23 0.21(2) 0.30(3) 0.18(2) -0.07(2) -0.036(17) 0.11(2)
F24 0.20(2) 0.23(3) 0.17(2) -0.035(18) 0.067(18) -0.07(2)
F25 0.097(11) 0.135(15) 0.179(18) 0.039(13) 0.010(12) 0.006(11)
F26 0.42(5) 0.13(2) 0.21(3) 0.061(18) 0.03(3) -0.03(2)
F27 0.152(18) 0.20(2) 0.22(2) -0.071(19) 0.043(17) -0.075(16)
F28 0.166(18) 0.20(2) 0.158(18) -0.038(15) 0.069(15) -0.081(16)
F29 0.21(2) 0.34(4) 0.16(2) -0.08(2) -0.011(18) -0.16(3)
F30 0.19(2) 0.19(2) 0.21(3) -0.038(19) -0.05(2) 0.017(19)
F31 0.065(10) 0.31(3) 0.197(19) -0.105(18) -0.014(11) 0.018(13)
F32 0.158(17) 0.25(2) 0.137(16) -0.029(16) 0.017(14) -0.021(17)
F33 0.21(2) 0.26(3) 0.23(2) -0.14(2) -0.017(19) -0.03(2)
C1 0.042(9) 0.043(10) 0.053(10) 0.022(8) 0.012(8) 0.003(8)
C2 0.025(8) 0.038(9) 0.059(10) 0.009(8) -0.019(7) 0.005(7)
C3 0.024(7) 0.038(9) 0.043(9) 0.000(7) 0.003(6) 0.002(6)
C4 0.024(6) 0.043(8) 0.016(6) 0.008(6) -0.012(5) -0.001(6)
C5 0.024(7) 0.038(8) 0.028(7) 0.010(6) -0.009(6) -0.004(6)
C6 0.032(8) 0.061(10) 0.018(7) 0.002(7) -0.010(6) -0.011(7)
C7 0.034(8) 0.049(9) 0.026(7) -0.001(7) -0.003(6) -0.001(7)
C8 0.043(9) 0.044(10) 0.055(10) -0.004(8) 0.011(8) -0.006(8)
C9 0.048(10) 0.053(11) 0.061(11) 0.011(9) 0.013(9) 0.008(9)
C10 0.048(10) 0.076(14) 0.047(10) 0.004(9) 0.020(8) 0.008(10)
C11 0.033(8) 0.036(8) 0.019(6) 0.002(6) -0.008(6) -0.011(6)
C12 0.029(7) 0.033(8) 0.026(7) 0.002(6) -0.001(6) -0.002(6)
C13 0.035(8) 0.033(8) 0.028(7) -0.009(6) -0.002(6) -0.010(6)
C14 0.022(7) 0.040(8) 0.036(8) -0.004(6) -0.008(6) -0.007(6)
C15 0.029(8) 0.029(8) 0.059(10) -0.005(7) 0.002(7) -0.011(6)
C16 0.054(10) 0.021(8) 0.061(11) -0.016(7) 0.005(9) -0.010(7)
C17 0.041(9) 0.063(11) 0.040(9) -0.020(8) -0.001(7) 0.014(9)
C18 0.033(8) 0.036(8) 0.042(9) -0.003(7) -0.011(7) -0.008(7)
C19 0.027(7) 0.050(9) 0.023(7) -0.002(6) -0.010(6) -0.014(7)
C20 0.025(7) 0.023(7) 0.026(7) -0.001(5) -0.002(6) 0.005(6)
C21 0.056(9) 0.035(8) 0.020(7) -0.002(6) -0.019(6) -0.014(7)
C22 0.029(8) 0.033(8) 0.031(7) -0.005(6) -0.010(6) 0.007(6)
C23 0.044(9) 0.029(8) 0.055(10) -0.007(7) -0.009(8) 0.001(7)
C24 0.043(9) 0.067(12) 0.036(9) -0.014(8) 0.007(7) 0.004(9)
C25 0.036(9) 0.055(10) 0.043(9) 0.004(8) 0.008(7) 0.012(8)
C26 0.038(9) 0.042(9) 0.037(8) 0.010(7) -0.002(7) 0.007(7)
C27 0.054(11) 0.062(12) 0.043(10) 0.022(9) 0.009(8) -0.005(9)
C28 0.033(8) 0.028(8) 0.063(11) 0.007(7) -0.001(8) -0.002(7)
C29 0.031(8) 0.047(9) 0.042(9) 0.006(7) -0.004(7) -0.001(7)
C30 0.042(9) 0.045(9) 0.032(8) 0.015(7) -0.006(7) 0.001(7)
C31 0.039(9) 0.027(8) 0.050(10) 0.002(7) 0.003(8) -0.010(7)
C32 0.054(10) 0.045(9) 0.036(9) 0.006(7) 0.012(8) -0.004(8)
C33 0.049(10) 0.061(12) 0.051(10) -0.003(9) -0.010(9) -0.002(9)
C34 0.061(12) 0.052(11) 0.052(11) -0.006(9) 0.009(9) 0.012(9)
C35 0.043(9) 0.056(10) 0.026(8) 0.020(7) -0.001(7) 0.004(8)
C36 0.055(11) 0.054(10) 0.034(9) -0.006(8) 0.005(8) 0.002(9)
C37 0.051(10) 0.045(10) 0.040(9) 0.001(7) 0.008(8) 0.011(8)
C38 0.068(12) 0.051(11) 0.054(11) -0.014(9) -0.005(10) 0.000(9)
C39 0.074(13) 0.075(13) 0.039(10) 0.003(9) -0.028(10) 0.007(11)
C40 0.059(11) 0.048(10) 0.032(8) 0.003(7) -0.008(8) 0.004(8)
C41 0.084(14) 0.049(11) 0.045(10) -0.015(8) -0.010(10) -0.001(10)
C42 0.064(11) 0.038(9) 0.036(9) -0.005(7) 0.021(8) -0.008(8)
C43 0.058(12) 0.073(13) 0.052(11) -0.002(10) 0.000(9) 0.008(10)
C44 0.078(13) 0.039(9) 0.037(9) 0.003(7) -0.015(9) 0.008(9)
C45 0.062(10) 0.069(10) 0.060(10) 0.019(9) 0.011(9) -0.002(9)
C46 0.054(10) 0.068(10) 0.055(10) 0.024(9) 0.011(9) 0.004(9)
C47 0.054(16) 0.055(16) 0.076(17) 0.010(14) -0.006(14) -0.011(13)
C48 0.075(18) 0.065(16) 0.031(13) 0.028(13) -0.003(13) 0.010(15)
C49 0.072(18) 0.081(19) 0.049(16) 0.011(15) -0.014(14) -0.016(15)
C50 0.12(2) 0.10(2) 0.09(2) -0.008(18) 0.014(19) 0.01(2)
C51 0.063(17) 0.094(19) 0.092(19) 0.057(16) 0.039(16) 0.022(16)
C52 0.10(3) 0.09(3) 0.11(3) 0.01(2) 0.00(2) -0.04(2)
C53 0.088(19) 0.091(19) 0.056(16) 0.008(15) -0.030(14) 0.015(16)
C54 0.09(3) 0.13(3) 0.09(3) -0.02(2) -0.01(2) -0.04(3)
C45' 0.062(10) 0.069(11) 0.062(10) 0.010(10) 0.010(9) -0.001(10)
C46' 0.050(10) 0.067(11) 0.053(10) 0.022(9) 0.016(9) 0.000(9)
C47' 0.030(12) 0.022(11) 0.028(11) 0.004(8) -0.008(9) -0.013(8)
C48' 0.029(15) 0.066(19) 0.029(16) 0.002(14) 0.007(13) 0.006(14)
C49' 0.08(2) 0.059(19) 0.055(19) 0.004(15) 0.009(16) -0.029(16)
C50' 0.09(2) 0.11(2) 0.07(2) -0.005(19) -0.008(19) 0.00(2)
C51' 0.057(19) 0.09(2) 0.10(2) 0.036(19) 0.019(19) 0.006(18)
C52' 0.07(3) 0.04(2) 0.07(2) 0.009(19) 0.00(2) -0.03(2)
C53' 0.07(3) 0.08(3) 0.11(3) 0.02(3) 0.03(2) -0.01(2)
C54' 0.12(4) 0.09(3) 0.10(3) 0.00(3) -0.03(3) -0.01(3)
C55 0.015(6) 0.053(9) 0.041(8) 0.009(7) -0.015(6) -0.008(6)
C56 0.018(7) 0.057(10) 0.039(8) -0.006(7) 0.015(6) 0.001(7)
C57 0.017(7) 0.041(9) 0.054(10) -0.007(7) -0.005(7) -0.004(6)
C58 0.055(11) 0.061(11) 0.038(9) 0.001(8) 0.005(8) -0.016(9)
C59 0.029(8) 0.043(9) 0.037(8) -0.003(7) -0.011(6) -0.011(7)
C60 0.065(12) 0.068(13) 0.046(10) -0.013(9) 0.001(9) -0.007(10)
C61 0.050(11) 0.059(12) 0.072(13) -0.012(10) 0.019(10) -0.014(9)
C62 0.044(11) 0.076(14) 0.082(14) 0.025(11) 0.016(10) 0.004(10)
C63 0.047(10) 0.050(11) 0.084(14) 0.001(10) -0.012(10) -0.001(9)
C64 0.047(10) 0.083(14) 0.051(11) -0.026(10) 0.004(9) -0.013(10)
C65 0.040(8) 0.022(7) 0.040(8) -0.012(6) -0.006(7) -0.012(6)
C66 0.042(9) 0.045(9) 0.047(9) -0.008(8) 0.001(8) -0.019(8)
C67 0.042(8) 0.035(8) 0.030(7) -0.002(6) -0.012(7) -0.008(7)
C68 0.032(8) 0.035(8) 0.037(8) -0.012(6) -0.001(6) -0.005(7)
C69 0.047(8) 0.020(7) 0.018(6) 0.004(5) 0.001(6) -0.001(6)
C70 0.066(11) 0.033(8) 0.024(7) -0.014(6) 0.009(7) -0.014(8)
C71 0.057(9) 0.042(8) 0.025(7) -0.010(6) -0.012(7) -0.016(7)
C72 0.086(12) 0.082(12) 0.026(8) 0.012(8) -0.011(8) -0.035(10)
C73 0.103(14) 0.101(14) 0.064(12) 0.009(11) -0.001(11) -0.043(12)
C74 0.109(18) 0.089(16) 0.049(11) 0.011(11) -0.015(12) -0.065(15)
C75 0.038(8) 0.021(7) 0.040(8) -0.010(6) 0.000(7) -0.015(6)
C76 0.027(7) 0.029(7) 0.017(6) -0.005(5) -0.008(5) 0.005(6)
C77 0.026(7) 0.035(8) 0.035(8) -0.010(6) 0.003(6) 0.001(6)
C78 0.031(8) 0.035(8) 0.039(8) -0.019(7) 0.007(6) 0.004(7)
C79 0.047(10) 0.039(9) 0.053(10) -0.010(8) -0.021(8) 0.007(8)
C80 0.031(9) 0.034(9) 0.091(14) 0.006(9) -0.007(9) 0.001(7)
C81 0.022(7) 0.023(7) 0.055(9) -0.008(7) 0.000(7) -0.003(6)
C82 0.020(7) 0.037(8) 0.039(8) -0.016(6) -0.002(6) 0.005(6)
C83 0.041(9) 0.027(7) 0.033(8) -0.010(6) 0.016(7) 0.003(7)
C84 0.024(7) 0.031(8) 0.035(8) -0.013(6) -0.002(6) 0.007(6)
C85 0.021(6) 0.032(7) 0.023(7) -0.004(6) 0.001(5) -0.001(6)
C86 0.037(8) 0.044(9) 0.028(7) -0.001(7) -0.001(6) -0.002(7)
C87 0.028(7) 0.018(6) 0.039(8) 0.005(6) -0.011(6) -0.002(6)
C88 0.051(10) 0.053(10) 0.034(9) 0.006(7) -0.001(7) 0.011(8)
C89 0.034(8) 0.060(11) 0.038(9) -0.003(8) -0.001(7) 0.009(8)
C90 0.048(10) 0.040(9) 0.049(10) -0.022(7) 0.011(8) 0.010(8)
C91 0.051(10) 0.051(10) 0.033(8) -0.007(7) -0.001(7) 0.024(8)
C92 0.049(10) 0.049(10) 0.049(10) -0.020(8) 0.009(8) 0.010(8)
C93 0.032(8) 0.065(11) 0.043(9) -0.002(8) 0.006(7) -0.005(8)
C94 0.053(11) 0.077(13) 0.039(9) -0.009(9) 0.011(8) 0.002(10)
C95 0.041(9) 0.050(10) 0.059(11) -0.028(9) 0.004(8) 0.000(8)
C96 0.044(10) 0.053(11) 0.054(10) -0.008(8) 0.014(8) 0.017(8)
C97 0.036(9) 0.059(11) 0.060(11) 0.002(9) 0.023(8) -0.011(8)
C98 0.049(9) 0.039(9) 0.034(8) 0.002(7) 0.010(7) 0.012(8)
C99 0.038(8) 0.036(8) 0.036(8) -0.007(7) -0.002(7) 0.012(7)
C100 0.025(8) 0.061(11) 0.038(8) -0.005(8) 0.006(7) -0.003(7)
C101 0.056(11) 0.046(10) 0.051(10) -0.010(8) 0.008(9) 0.007(8)
C102 0.050(10) 0.059(11) 0.027(8) -0.007(7) 0.004(7) -0.006(9)
C103 0.036(8) 0.044(9) 0.039(9) -0.018(7) 0.001(7) -0.001(7)
C104 0.056(10) 0.023(7) 0.043(9) 0.001(6) 0.009(8) 0.009(7)
C105 0.045(10) 0.044(10) 0.062(11) -0.007(8) -0.001(8) 0.003(8)
C106 0.044(9) 0.028(8) 0.044(9) -0.006(7) 0.003(7) 0.014(7)
C107 0.048(10) 0.042(9) 0.060(11) -0.014(8) -0.002(9) -0.006(8)
C108 0.039(9) 0.038(9) 0.057(10) -0.001(8) 0.020(8) 0.013(7)
C109 0.048(10) 0.042(10) 0.055(10) 0.028(8) 0.012(8) 0.032(8)
C110 0.032(9) 0.093(14) 0.038(9) 0.025(9) 0.003(7) 0.038(9)
C111 0.093(15) 0.042(10) 0.064(12) 0.018(9) 0.037(11) 0.044(10)
C112 0.095(18) 0.047(12) 0.13(2) -0.011(13) 0.051(16) 0.001(12)
C113 0.087(16) 0.047(11) 0.110(18) 0.040(12) 0.061(14) 0.024(11)
C114 0.056(12) 0.15(2) 0.065(13) 0.062(15) 0.009(11) 0.032(14)
C115 0.052(12) 0.094(17) 0.081(15) 0.018(13) -0.003(11) 0.016(12)
C116 0.085(16) 0.104(18) 0.053(12) 0.011(12) 0.033(11) 0.030(14)
C117 0.16(2) 0.059(13) 0.106(18) -0.021(13) 0.065(17) -0.001(15)
C118 0.13(2) 0.069(15) 0.14(2) 0.048(15) 0.055(17) 0.003(14)
C119 0.061(10) 0.058(10) 0.038(8) -0.014(7) 0.012(8) 0.007(8)
C120 0.076(11) 0.045(9) 0.044(9) -0.007(7) -0.029(8) 0.003(8)
C121 0.056(10) 0.079(12) 0.055(10) -0.021(9) -0.024(8) 0.029(9)
C122 0.029(6) 0.065(8) 0.042(7) -0.023(6) -0.026(6) -0.002(6)
C123 0.061(12) 0.056(11) 0.045(10) -0.017(8) 0.012(9) -0.004(9)
C124 0.054(11) 0.081(14) 0.041(10) 0.009(9) 0.016(8) -0.006(10)
C125 0.21(3) 0.059(13) 0.043(11) 0.010(10) -0.009(14) -0.003(16)
C126 0.20(3) 0.10(2) 0.13(2) -0.010(18) 0.00(2) 0.07(2)
C127 0.10(2) 0.21(3) 0.13(2) -0.03(2) 0.036(18) 0.01(2)
C128 0.094(15) 0.066(13) 0.088(15) -0.053(11) 0.039(12) -0.014(12)
C129 0.050(10) 0.030(9) 0.076(13) -0.003(8) -0.001(9) 0.005(8)
C130 0.049(10) 0.051(10) 0.038(9) -0.009(8) -0.023(8) 0.006(8)
C131 0.055(10) 0.034(8) 0.041(9) -0.011(7) -0.015(8) 0.021(8)
C132 0.030(8) 0.036(8) 0.039(8) 0.003(7) 0.000(6) 0.004(6)
C133 0.033(8) 0.024(7) 0.043(8) -0.004(6) 0.003(7) 0.005(6)
C134 0.039(8) 0.028(7) 0.030(7) 0.002(6) 0.001(6) -0.010(7)
C135 0.028(7) 0.031(7) 0.022(7) 0.000(6) -0.002(6) 0.002(6)
C136 0.047(10) 0.045(9) 0.044(9) -0.018(8) 0.001(8) 0.000(8)
C137 0.043(9) 0.072(12) 0.027(8) -0.003(8) -0.023(7) 0.007(9)
C138 0.047(10) 0.040(9) 0.048(10) -0.011(7) -0.005(8) 0.002(8)
C139 0.030(8) 0.036(8) 0.040(8) -0.002(7) -0.001(7) -0.002(7)
C140 0.029(7) 0.027(7) 0.031(7) -0.001(6) 0.000(6) 0.006(6)
C141 0.056(10) 0.019(7) 0.030(7) 0.005(6) 0.008(7) 0.011(7)
C142 0.018(6) 0.033(7) 0.024(7) -0.001(6) -0.004(5) 0.004(6)
C143 0.029(8) 0.039(9) 0.063(11) -0.009(8) 0.022(8) -0.005(7)
C144 0.033(8) 0.039(9) 0.057(10) 0.008(8) 0.010(7) 0.027(7)
C145 0.020(7) 0.046(9) 0.049(9) 0.005(7) -0.012(7) 0.005(7)
C146 0.022(7) 0.032(7) 0.026(7) 0.011(6) 0.011(6) 0.008(6)
C147 0.042(8) 0.019(7) 0.027(7) 0.008(6) 0.009(6) 0.000(6)
C148 0.027(7) 0.022(7) 0.036(8) 0.004(6) -0.011(6) -0.002(6)
C149 0.035(8) 0.021(7) 0.028(7) 0.013(5) 0.003(6) 0.001(6)
C150 0.027(7) 0.028(7) 0.032(7) -0.002(6) 0.000(6) 0.003(6)
C151 0.029(7) 0.044(9) 0.025(7) 0.001(6) 0.004(6) -0.001(7)
C152 0.038(8) 0.022(7) 0.024(7) 0.003(5) 0.006(6) 0.001(6)
C153 0.046(10) 0.054(11) 0.053(10) -0.007(9) 0.001(8) -0.002(9)
C154 0.045(10) 0.060(11) 0.051(10) 0.000(9) -0.006(8) -0.008(9)
C155 0.048(11) 0.055(11) 0.064(12) 0.001(9) 0.014(9) -0.009(9)
C156 0.037(9) 0.063(12) 0.059(11) -0.006(9) -0.006(8) -0.015(9)
C157 0.048(10) 0.025(8) 0.072(12) -0.002(8) -0.001(9) 0.007(7)
C158 0.056(11) 0.041(10) 0.068(12) -0.012(9) -0.003(9) -0.001(9)
C159 0.045(10) 0.050(11) 0.056(11) 0.007(9) -0.003(8) 0.001(9)
C160 0.055(11) 0.045(10) 0.045(10) 0.001(8) 0.016(8) 0.002(8)
C161 0.033(8) 0.049(10) 0.037(8) 0.011(7) -0.001(7) 0.000(7)
C162 0.046(9) 0.044(9) 0.037(8) -0.002(7) -0.005(7) 0.003(8)
C163 0.047(10) 0.038(9) 0.047(9) 0.003(7) 0.007(8) 0.003(8)
C164 0.052(10) 0.055(11) 0.040(9) 0.002(8) -0.003(8) 0.008(9)
C165 0.054(11) 0.065(12) 0.056(11) -0.007(9) 0.001(9) -0.011(10)
C166 0.047(10) 0.049(10) 0.045(9) -0.007(8) 0.011(8) -0.003(8)
C167 0.062(11) 0.029(8) 0.044(9) -0.003(7) 0.017(8) 0.001(8)
C168 0.040(8) 0.035(8) 0.031(8) 0.010(6) -0.006(7) 0.002(7)
C169 0.053(10) 0.044(10) 0.044(9) 0.010(7) 0.008(8) 0.009(8)
C170 0.037(9) 0.038(9) 0.057(10) 0.000(8) 0.017(8) -0.005(7)
C171 0.037(9) 0.042(9) 0.046(9) -0.001(7) 0.001(7) 0.000(7)
C172 0.052(10) 0.054(11) 0.047(10) 0.017(8) -0.002(8) 0.012(9)
C173 0.063(12) 0.063(12) 0.052(11) -0.027(10) -0.026(10) 0.010(10)
C174 0.061(13) 0.032(10) 0.14(2) -0.050(12) 0.010(14) -0.001(9)
C175 0.064(12) 0.034(9) 0.079(14) 0.009(9) 0.002(11) 0.000(9)
C176 0.055(11) 0.028(9) 0.094(15) -0.026(9) -0.004(10) 0.004(8)
C177 0.13(2) 0.034(10) 0.076(14) -0.029(9) 0.069(15) -0.015(11)
C178 0.20(4) 0.072(19) 0.19(4) -0.01(2) 0.07(3) 0.02(2)
C179 0.091(17) 0.068(14) 0.18(2) 0.011(16) 0.057(17) -0.010(13)
C180 0.14(2) 0.064(14) 0.075(15) 0.015(12) 0.037(15) 0.006(14)
C181 0.056(13) 0.080(15) 0.12(2) -0.033(14) -0.034(13) 0.015(12)
C182 0.14(3) 0.057(14) 0.14(2) -0.021(15) 0.07(2) 0.023(15)
C183 0.029(8) 0.039(8) 0.031(8) 0.001(6) 0.008(6) 0.005(7)
C184 0.060(10) 0.032(8) 0.033(8) 0.005(6) 0.016(7) 0.010(8)
C185 0.029(8) 0.051(10) 0.035(8) -0.004(7) 0.002(6) -0.002(7)
C186 0.025(8) 0.066(11) 0.041(9) 0.022(8) 0.022(7) 0.012(8)
C187 0.028(8) 0.051(9) 0.033(8) 0.013(7) 0.014(6) -0.007(7)
C188 0.054(11) 0.053(11) 0.061(11) 0.007(9) 0.021(9) 0.015(9)
C189 0.106(17) 0.058(12) 0.043(10) -0.018(9) 0.017(11) 0.009(11)
C190 0.052(10) 0.067(12) 0.035(9) -0.006(8) 0.012(8) 0.008(9)
C191 0.067(12) 0.037(9) 0.061(11) 0.019(8) 0.001(9) -0.010(9)
C192 0.054(11) 0.046(10) 0.080(14) 0.018(9) 0.004(10) -0.013(9)
C193 0.077(14) 0.071(13) 0.030(9) 0.008(9) -0.002(9) 0.018(11)
C194 0.14(3) 0.10(2) 0.15(3) 0.05(2) 0.03(3) 0.06(2)
C195 0.061(16) 0.22(4) 0.10(2) 0.01(3) 0.025(16) 0.00(2)
C196 0.09(2) 0.062(16) 0.20(4) -0.07(2) 0.03(2) -0.027(15)
C197 0.055(14) 0.12(2) 0.13(2) -0.009(19) 0.055(16) -0.002(15)
S6 0.054(4) 0.042(4) 0.067(5) 0.003(3) 0.001(4) -0.012(3)
O16 0.09(2) 0.043(16) 0.10(2) 0.013(14) 0.056(18) -0.009(14)
O17 0.095(14) 0.058(12) 0.109(14) 0.020(11) -0.029(12) -0.043(11)
O18 0.049(11) 0.052(11) 0.088(14) 0.019(10) -0.006(10) -0.002(9)
C198 0.053(14) 0.055(14) 0.066(14) 0.001(12) 0.012(12) -0.006(12)
F16 0.079(12) 0.095(14) 0.102(14) -0.046(11) 0.013(11) -0.022(11)
F17 0.059(11) 0.127(19) 0.105(15) 0.000(13) -0.012(11) -0.002(12)
F18 0.058(10) 0.064(11) 0.083(12) 0.024(9) -0.023(10) -0.011(9)
S6' 0.033(6) 0.033(6) 0.042(7) 0.015(5) -0.031(5) -0.012(5)
O16' 0.06(3) 0.08(4) 0.09(3) 0.01(3) -0.06(3) 0.02(3)
O17' 0.12(3) 0.10(3) 0.15(3) 0.06(3) -0.03(3) -0.03(3)
O18' 0.05(2) 0.04(2) 0.10(3) -0.005(19) 0.03(2) 0.017(17)
C298 0.06(2) 0.06(2) 0.07(2) 0.014(18) -0.010(17) 0.007(18)
F16' 0.09(2) 0.13(3) 0.13(3) -0.05(2) -0.01(2) -0.04(2)
F17' 0.045(14) 0.060(16) 0.064(15) -0.009(13) 0.033(12) 0.011(12)
F18' 0.10(3) 0.13(3) 0.15(3) 0.01(3) 0.01(3) -0.01(2)
C199 0.057(11) 0.046(10) 0.184(19) 0.019(12) 0.040(13) -0.031(10)
C200 0.16(2) 0.15(2) 0.124(19) -0.002(17) 0.005(17) 0.008(17)
C201 0.18(2) 0.066(14) 0.132(18) -0.021(14) -0.011(16) -0.021(15)
C202 0.092(15) 0.092(15) 0.119(16) -0.011(13) 0.004(13) -0.039(13)
C203 0.114(17) 0.145(18) 0.098(16) -0.016(15) -0.026(14) 0.008(15)
C205 0.077(14) 0.052(12) 0.067(13) -0.001(10) -0.010(11) -0.038(11)
C206 0.081(19) 0.10(2) 0.21(4) 0.05(2) -0.01(2) -0.002(16)
N25 0.071(12) 0.070(12) 0.072(12) 0.018(9) -0.003(9) -0.033(10)
C207 0.103(15) 0.130(17) 0.077(13) -0.006(13) -0.003(12) -0.018(14)
C208 0.19(3) 0.13(3) 0.19(3) 0.00(2) -0.04(3) -0.03(2)
N26 0.107(15) 0.129(18) 0.079(13) 0.003(12) -0.029(12) -0.032(14)
C209 0.059(13) 0.062(14) 0.12(2) -0.029(13) -0.006(13) 0.001(11)
C210 0.10(2) 0.11(2) 0.094(19) -0.005(16) -0.023(16) 0.003(16)
N27 0.094(15) 0.17(2) 0.058(12) -0.029(13) -0.018(11) -0.020(15)
C211 0.138(18) 0.115(17) 0.107(16) 0.022(14) -0.009(15) -0.013(15)
C212 0.21(4) 0.12(3) 0.079(19) 0.007(18) -0.04(2) -0.03(3)
N28 0.26(4) 0.081(17) 0.12(2) 0.001(15) 0.02(2) -0.01(2)
C213 0.128(18) 0.132(18) 0.122(17) -0.019(15) 0.020(15) 0.009(15)
C214 0.077(15) 0.112(19) 0.14(2) -0.052(17) -0.032(16) 0.012(15)
N29 0.24(3) 0.106(19) 0.17(2) -0.003(18) 0.04(2) 0.04(2)
C215 0.060(12) 0.066(13) 0.071(13) -0.004(10) 0.017(10) -0.007(10)
C216 0.18(3) 0.28(4) 0.15(3) 0.02(3) 0.01(2) -0.05(3)
C217 0.28(5) 0.29(5) 0.30(5) -0.03(3) 0.06(3) 0.04(3)
C218 0.18(3) 0.13(3) 0.23(3) 0.00(2) 0.06(3) -0.05(2)
O37 0.068(9) 0.064(9) 0.087(10) -0.012(8) 0.001(8) -0.023(7)
O38 0.14(2) 0.28(3) 0.22(3) 0.07(2) -0.001(19) 0.06(2)
O39 0.24(3) 0.14(2) 0.20(2) -0.017(18) -0.03(2) 0.06(2)
O40 0.21(3) 0.24(3) 0.22(3) 0.05(2) -0.01(2) -0.01(2)

loop_
_atom_type_symbol
_atom_type_description
_atom_type_scat_dispersion_real
_atom_type_scat_dispersion_imag
_atom_type_scat_source
C C 0.0033 0.0016 'International Tables Vol C Tables 4.2.6.8 and 6.1.1.4'
H H 0.0000 0.0000 'International Tables Vol C Tables 4.2.6.8 and 6.1.1.4'
N N 0.0061 0.0033 'International Tables Vol C Tables 4.2.6.8 and 6.1.1.4'
O O 0.0106 0.0060 'International Tables Vol C Tables 4.2.6.8 and 6.1.1.4'
F F 0.0171 0.0103 'International Tables Vol C Tables 4.2.6.8 and 6.1.1.4'
S S 0.1246 0.1234 'International Tables Vol C Tables 4.2.6.8 and 6.1.1.4'
Rh Rh -1.1178 0.9187 'International Tables Vol C Tables 4.2.6.8 and 6.1.1.4'

loop_
_geom_angle_atom_site_label_1
_geom_angle_atom_site_label_2
_geom_angle_atom_site_label_3
_geom_angle
_geom_angle_site_symmetry_1
_geom_angle_site_symmetry_3
N1 Rh1 N7 87.7(4) . .
N1 Rh1 C45 146.4(3) . .
N1 Rh1 C46 156.2(4) . .
N1 Rh1 C48 97.0(3) . .
N1 Rh1 C49 108.7(3) . .
N1 Rh1 C45' 148.8(3) . .
N1 Rh1 C46' 155.1(3) . .
N1 Rh1 C47' 116.1(3) . .
N1 Rh1 C48' 97.0(3) . .
N1 Rh1 C49' 112.7(3) . .
N2 Rh1 N1 77.8(5) . .
N2 Rh1 N7 88.2(5) . .
N2 Rh1 C45 102.3(4) . .
N2 Rh1 C46 126.0(4) . .
N2 Rh1 C48 147.3(4) . .
N2 Rh1 C49 112.0(4) . .
N2 Rh1 C45' 95.8(4) . .
N2 Rh1 C46' 126.4(4) . .
N2 Rh1 C47' 159.0(4) . .
N2 Rh1 C48' 128.4(4) . .
N2 Rh1 C49' 97.0(4) . .
N7 Rh1 C46 93.5(3) . .
N7 Rh1 C48 124.2(4) . .
N7 Rh1 C45' 122.9(4) . .
N7 Rh1 C46' 97.9(3) . .
N7 Rh1 C48' 143.3(4) . .
N7 Rh1 C49' 159.6(3) . .
C45 Rh1 N7 125.9(3) . .
C45 Rh1 C46 38.2 . .
C45 Rh1 C48 64.54(6) . .
C48 Rh1 C46 62.86(6) . .
C49 Rh1 N7 156.0(3) . .
C49 Rh1 C45 39.5 . .
C49 Rh1 C46 64.34(6) . .
C49 Rh1 C48 38.6 . .
C45' Rh1 C49' 37.0 . .
C46' Rh1 C45' 37.9 . .
C46' Rh1 C48' 64.45(6) . .
C46' Rh1 C49' 63.20(6) . .
C47' Rh1 N7 107.2(3) . .
C47' Rh1 C45' 64.08(6) . .
C47' Rh1 C46' 39.1 . .
C47' Rh1 C48' 38.8 . .
C47' Rh1 C49' 63.70(6) . .
C48' Rh1 C45' 63.00(6) . .
C48' Rh1 C49' 37.5 . .
N5 Rh2 C55 120.7(3) . .
N5 Rh2 C57 141.3(3) . .
N6 Rh2 N5 77.7(4) . .
N6 Rh2 C55 96.6(3) . .
N6 Rh2 C56 105.1(3) . .
N6 Rh2 C57 140.9(3) . .
N8 Rh2 N5 88.7(4) 3_665 .
N8 Rh2 N6 88.8(4) 3_665 .
N8 Rh2 C55 150.6(3) 3_665 .
N8 Rh2 C56 110.8(3) 3_665 .
N8 Rh2 C57 93.7(3) 3_665 .
N8 Rh2 C58 110.3(3) 3_665 .
N8 Rh2 C59 149.8(3) 3_665 .
C55 Rh2 C57 64.28(6) . .
C56 Rh2 N5 160.2(3) . .
C56 Rh2 C55 39.9 . .
C56 Rh2 C57 38.2 . .
C58 Rh2 N5 105.9(3) . .
C58 Rh2 N6 160.4(3) . .
C58 Rh2 C55 64.71(7) . .
C58 Rh2 C56 64.96(7) . .
C58 Rh2 C57 37.8 . .
C58 Rh2 C59 39.7 . .
C59 Rh2 N5 96.5(3) . .
C59 Rh2 N6 121.4(3) . .
C59 Rh2 C55 37.3 . .
C59 Rh2 C56 65.03(6) . .
C59 Rh2 C57 64.10(7) . .
N9 Rh3 N10 77.3(5) . .
N9 Rh3 N15 87.6(5) . .
N9 Rh3 C109 145.7(3) . .
N9 Rh3 C110 110.2(3) . .
N9 Rh3 C111 98.0(3) . .
N9 Rh3 C112 118.5(3) . .
N9 Rh3 C113 158.0(3) . .
N10 Rh3 N15 88.3(5) . .
N10 Rh3 C110 163.0(4) . .
N10 Rh3 C111 127.7(4) . .
N10 Rh3 C112 98.6(4) . .
N10 Rh3 C113 104.3(4) . .
N15 Rh3 C110 106.9(3) . .
N15 Rh3 C111 143.9(3) . .
N15 Rh3 C112 153.9(3) . .
N15 Rh3 C113 114.3(3) . .
C109 Rh3 N10 137.0(4) . .
C109 Rh3 N15 92.5(3) . .
C109 Rh3 C110 37.6 . .
C109 Rh3 C111 63.41(6) . .
C109 Rh3 C112 65.35(7) . .
C109 Rh3 C113 37.8 . .
C110 Rh3 C111 37.8 . .
C112 Rh3 C110 64.41(6) . .
C112 Rh3 C111 38.1 . .
C112 Rh3 C113 39.6 . .
C113 Rh3 C110 62.86(6) . .
C113 Rh3 C111 63.32(6) . .
N13 Rh4 C119 121.2(3) . .
N13 Rh4 C120 160.4(3) . .
N13 Rh4 C121 143.6(3) . .
N13 Rh4 C123 98.6(3) . .
N14 Rh4 N13 77.1(4) . .
N14 Rh4 N16 84.9(4) . 3_665
N14 Rh4 C119 101.4(3) . .
N14 Rh4 C120 105.8(3) . .
N14 Rh4 C121 138.9(3) . .
N14 Rh4 C123 130.8(3) . .
N16 Rh4 N13 86.2(4) 3_665 .
N16 Rh4 C119 152.5(3) 3_665 .
N16 Rh4 C120 113.2(3) 3_665 .
N16 Rh4 C121 91.5(3) 3_665 .
N16 Rh4 C123 144.2(3) 3_665 .
C120 Rh4 C119 39.3 . .
C121 Rh4 C119 66.02(5) . .
C121 Rh4 C120 39.4 . .
C121 Rh4 C123 63.8 . .
C122 Rh4 N13 107.4(3) . .
C122 Rh4 N14 166.7(3) . .
C122 Rh4 N16 107.6(3) . 3_665
C122 Rh4 C119 65.47(5) . .
C122 Rh4 C120 65.74(5) . .
C122 Rh4 C121 39.4 . .
C122 Rh4 C123 37.0 . .
C123 Rh4 C119 39.1 . .
C123 Rh4 C120 64.44(5) . .
N17 Rh5 N18 78.1(5) . .
N17 Rh5 N23 88.6(5) . .
N17 Rh5 C173 159.8(3) . .
N17 Rh5 C174 123.7(3) . .
N17 Rh5 C175 97.3(3) . .
N17 Rh5 C176 103.4(3) . .
N17 Rh5 C177 141.2(3) . .
N18 Rh5 N23 88.8(5) . .
N18 Rh5 C173 106.2(3) . .
N18 Rh5 C174 98.6(3) . .
N18 Rh5 C175 120.4(3) . .
N18 Rh5 C176 159.6(3) . .
N18 Rh5 C177 140.7(4) . .
N23 Rh5 C174 147.6(3) . .
N23 Rh5 C175 150.8(3) . .
N23 Rh5 C176 111.5(3) . .
N23 Rh5 C177 91.4(3) . .
C173 Rh5 N23 110.9(3) . .
C173 Rh5 C174 36.8 . .
C173 Rh5 C175 63.27(6) . .
C173 Rh5 C176 65.58(7) . .
C173 Rh5 C177 38.2 . .
C174 Rh5 C175 36.4 . .
C174 Rh5 C176 63.29(6) . .
C176 Rh5 C175 39.3 . .
C177 Rh5 C174 63.16(6) . .
C177 Rh5 C175 66.28(7) . .
C177 Rh5 C176 41.5 . .
N21 Rh6 N22 77.0(4) . .
N21 Rh6 N24 89.9(4) . 3_667
N21 Rh6 C183 110.6(3) . .
N21 Rh6 C184 149.8(3) . .
N21 Rh6 C185 152.4(3) . .
N21 Rh6 C186 113.5(3) . .
N21 Rh6 C187 96.5(3) . .
N22 Rh6 C183 166.2(3) . .
N22 Rh6 C184 133.1(3) . .
N22 Rh6 C185 102.2(3) . .
N22 Rh6 C187 131.4(3) . .
N24 Rh6 N22 88.8(4) 3_667 .
N24 Rh6 C183 102.4(3) 3_667 .
N24 Rh6 C184 92.9(3) 3_667 .
N24 Rh6 C185 117.7(3) 3_667 .
N24 Rh6 C187 139.7(3) 3_667 .
C183 Rh6 C184 39.5 . .
C183 Rh6 C185 65.63(6) . .
C183 Rh6 C187 38.5 . .
C184 Rh6 C185 37.9 . .
C186 Rh6 N22 100.0(3) . .
C186 Rh6 N24 156.3(3) . 3_667
C186 Rh6 C183 66.56(6) . .
C186 Rh6 C184 64.96(6) . .
C186 Rh6 C185 39.0 . .
C186 Rh6 C187 38.2 . .
C187 Rh6 C184 62.98(5) . .
C187 Rh6 C185 62.93(5) . .
C1 N1 Rh1 128.4(10) . .
C5 N1 Rh1 117.7(11) . .
C5 N1 C1 113.8(12) . .
C6 N2 Rh1 114.5(11) . .
C6 N2 C10 115.0(15) . .
C10 N2 Rh1 130.5(12) . .
C14 N3 C11 119.3(13) . .
C12 N4 C13 117.5(12) . .
C15 N5 Rh2 127.9(10) . .
C15 N5 C19 117.6(12) . .
C19 N5 Rh2 114.3(9) . .
C20 N6 Rh2 113.6(9) . .
C20 N6 C24 119.9(14) . .
C24 N6 Rh2 126.1(11) . .
C25 N7 Rh1 121.7(12) . .
C25 N7 C29 117.5(14) . .
C29 N7 Rh1 120.8(10) . .
C40 N8 Rh2 123.0(11) . 3_665
C40 N8 C44 115.4(13) . .
C44 N8 Rh2 121.6(10) . 3_665
C65 N9 Rh3 126.7(6) . .
C69 N9 Rh3 116.8(7) . .
C69 N9 C65 116.5(8) . .
C70 N10 Rh3 114.3(8) . .
C74 N10 Rh3 125.1(8) . .
C74 N10 C70 120.5(9) . .
C75 N11 C78 118.7(8) . .
C76 N12 C77 117.1(9) . .
C79 N13 Rh4 125.9(8) . .
C83 N13 Rh4 114.3(7) . .
C83 N13 C79 119.8(9) . .
C84 N14 Rh4 116.4(7) . .
C88 N14 Rh4 128.2(7) . .
C88 N14 C84 115.5(7) . .
C89 N15 Rh3 118.3(7) . .
C93 N15 Rh3 122.1(8) . .
C93 N15 C89 119.2(8) . .
C104 N16 Rh4 122.6(7) . 3_665
C108 N16 Rh4 119.3(8) . 3_665
C108 N16 C104 118.1(8) . .
C129 N17 Rh5 127.7(7) . .
C129 N17 C133 117.5(8) . .
C133 N17 Rh5 114.6(6) . .
C134 N18 Rh5 114.3(8) . .
C138 N18 Rh5 126.1(8) . .
C138 N18 C134 119.6(9) . .
C139 N19 C142 116.7(8) . .
C140 N20 C141 117.9(8) . .
C143 N21 Rh6 128.6(7) . .
C143 N21 C147 113.6(7) . .
C147 N21 Rh6 117.6(7) . .
C148 N22 Rh6 113.9(7) . .
C152 N22 Rh6 127.1(7) . .
C152 N22 C148 118.8(8) . .
C153 N23 Rh5 124.2(8) . .
C153 N23 C157 116.6(9) . .
C157 N23 Rh5 119.1(7) . .
C168 N24 Rh6 122.4(7) . 3_667
C168 N24 C172 118.4(9) . .
C172 N24 Rh6 118.9(7) . 3_667
O1 S1 O2 112.2(8) . .
O1 S1 O3 118.3(8) . .
O1 S1 C193 104.4(6) . .
O2 S1 C193 102.5(6) . .
O3 S1 O2 114.2(8) . .
O3 S1 C193 102.9(6) . .
O4 S2 O6 115.1(9) . .
O4 S2 C194 107.6(8) . .
O5 S2 O4 114.6(11) . .
O5 S2 O6 115.9(10) . .
O5 S2 C194 96.3(9) . .
O6 S2 C194 104.6(8) . .
O7 S3 C195 106.8(8) . .
O8 S3 O7 111.9(12) . .
O8 S3 C195 100.7(9) . .
O9 S3 O7 116.8(13) . .
O9 S3 O8 114.6(15) . .
O9 S3 C195 104.1(10) . .
O10 S4 O11 117.3(12) . .
O10 S4 O12 112.5(12) . .
O10 S4 C196 105.9(9) . .
O11 S4 O12 115.1(11) . .
O11 S4 C196 102.9(8) . .
O12 S4 C196 100.6(8) . .
O13 S5 O14 117.9(13) . .
O13 S5 C197 101.4(10) . .
O14 S5 C197 103.3(10) . .
O15 S5 O13 114.8(12) . .
O15 S5 O14 116.2(13) . .
O15 S5 C197 99.0(10) . .
O19 S7 O20 128.8(19) . .
O19 S7 O21 111.4(19) . .
O19 S7 C199 104.4(15) . .
O20 S7 O21 100.2(18) . .
O20 S7 C199 104.7(11) . .
C199 S7 O21 105.4(16) . .
O22 S8 C200 96.2(9) . .
O23 S8 O22 114.6(14) . .
O23 S8 C200 111.2(15) . .
O24 S8 O22 120.5(15) . .
O24 S8 O23 109(2) . .
O24 S8 C200 104.2(12) . .
O25 S9 O27 113.9(19) . .
O25 S9 C201 105.1(12) . .
O26 S9 O25 115(2) . .
O26 S9 O27 116.3(17) . .
O26 S9 C201 109.7(14) . .
O27 S9 C201 94.5(15) . .
O28 S10 O29 111.6(16) . .
O28 S10 O30 118.9(14) . .
O28 S10 C202 108.8(15) . .
O29 S10 O30 101.6(19) . .
O29 S10 C202 110.4(16) . .
O30 S10 C202 105.1(10) . .
O31 S11 O32 133.3(17) . .
O31 S11 O33 100.6(18) . .
O31 S11 C203 113.4(13) . .
O32 S11 O33 100.9(19) . .
O32 S11 C203 105.4(9) . .
O33 S11 C203 95.0(14) . .
N1 C1 H1 118.4 . .
C2 C1 N1 123.2(15) . .
C2 C1 H1 118.4 . .
C1 C2 H2 119.4 . .
C3 C2 C1 121.3(16) . .
C3 C2 H2 119.4 . .
C2 C3 H3 120.5 . .
C2 C3 C4 119.0(14) . .
C4 C3 H3 120.5 . .
C3 C4 C12 123.0(13) . .
C5 C4 C3 116.6(13) . .
C5 C4 C12 120.4(13) . .
N1 C5 C4 126.1(14) . .
N1 C5 C6 113.4(13) . .
C4 C5 C6 120.4(13) . .
N2 C6 C5 116.5(14) . .
N2 C6 C7 123.3(15) . .
C7 C6 C5 120.1(13) . .
C6 C7 C11 117.9(14) . .
C8 C7 C6 116.3(14) . .
C8 C7 C11 125.9(15) . .
C7 C8 H8 119.4 . .
C9 C8 C7 121.2(16) . .
C9 C8 H8 119.4 . .
C8 C9 H9 119.8 . .
C10 C9 C8 120.4(17) . .
C10 C9 H9 119.8 . .
N2 C10 H10 118.1 . .
C9 C10 N2 123.7(16) . .
C9 C10 H10 118.1 . .
N3 C11 C7 118.4(13) . .
N3 C11 C12 120.0(13) . .
C12 C11 C7 121.6(13) . .
N4 C12 C4 118.9(12) . .
N4 C12 C11 121.6(13) . .
C11 C12 C4 119.4(12) . .
N4 C13 C14 121.1(13) . .
N4 C13 C21 118.3(13) . .
C14 C13 C21 120.6(13) . .
N3 C14 C13 120.4(13) . .
N3 C14 C18 120.1(14) . .
C13 C14 C18 119.3(13) . .
N5 C15 H15 118.4 . .
N5 C15 C16 123.2(13) . .
C16 C15 H15 118.4 . .
C15 C16 H16 120.7 . .
C17 C16 C15 118.6(14) . .
C17 C16 H16 120.7 . .
C16 C17 H17 119.7 . .
C16 C17 C18 120.7(15) . .
C18 C17 H17 119.7 . .
C17 C18 C14 123.7(15) . .
C19 C18 C14 118.1(14) . .
C19 C18 C17 117.9(15) . .
N5 C19 C20 112.7(12) . .
C18 C19 N5 122.0(14) . .
C18 C19 C20 125.3(13) . .
N6 C20 C19 120.8(12) . .
N6 C20 C21 124.3(13) . .
C21 C20 C19 114.9(12) . .
C13 C21 C20 121.4(13) . .
C22 C21 C13 125.5(13) . .
C22 C21 C20 113.1(14) . .
C21 C22 H22 118.2 . .
C23 C22 C21 123.6(14) . .
C23 C22 H22 118.2 . .
C22 C23 H23 121.8 . .
C22 C23 C24 116.4(14) . .
C24 C23 H23 121.8 . .
N6 C24 C23 122.7(15) . .
N6 C24 H24 118.6 . .
C23 C24 H24 118.6 . .
N7 C25 H25 119.0 . .
N7 C25 C26 122.0(15) . .
C26 C25 H25 119.0 . .
C25 C26 H26 121.0 . .
C27 C26 C25 118.1(15) . .
C27 C26 H26 121.0 . .
C26 C27 C30 118.0(16) . .
C28 C27 C26 120.0(16) . .
C28 C27 C30 121.7(17) . .
C27 C28 H28 119.0 . .
C27 C28 C29 121.9(17) . .
C29 C28 H28 119.0 . .
N7 C29 H29 119.8 . .
C28 C29 N7 120.4(15) . .
C28 C29 H29 119.8 . .
C31 C30 C27 178.2(19) . .
C30 C31 C32 177.7(19) . .
C31 C32 C33 120.7(15) . .
C31 C32 C37 124.9(16) . .
C37 C32 C33 114.3(15) . .
C32 C33 H33 119.7 . .
C34 C33 C32 120.7(17) . .
C34 C33 H33 119.7 . .
C33 C34 H34 118.3 . .
C33 C34 C35 123.5(17) . .
C35 C34 H34 118.3 . .
C34 C35 C36 116.6(15) . .
C34 C35 C38 121.2(16) . .
C38 C35 C36 122.1(16) . .
C35 C36 H36 119.4 . .
C37 C36 C35 121.1(15) . .
C37 C36 H36 119.4 . .
C32 C37 H37 118.1 . .
C36 C37 C32 123.8(16) . .
C36 C37 H37 118.1 . .
C39 C38 C35 176(2) . .
C38 C39 C42 178(2) . .
N8 C40 H40 117.6 . .
N8 C40 C41 124.9(16) . .
C41 C40 H40 117.6 . .
C40 C41 H41 119.9 . .
C40 C41 C42 120.2(16) . .
C42 C41 H41 119.9 . .
C39 C42 C41 121.0(16) . .
C39 C42 C43 126.6(18) . .
C43 C42 C41 112.1(16) . .
C42 C43 H43 118.1 . .
C44 C43 C42 123.8(19) . .
C44 C43 H43 118.1 . .
N8 C44 H44 118.4 . .
C43 C44 N8 123.2(16) . .
C43 C44 H44 118.4 . .
C46 C45 Rh1 74.86(7) . .
C46 C45 C49 108.0 . .
C46 C45 C50 126.0 . .
C49 C45 Rh1 69.62(6) . .
C49 C45 C50 126.0 . .
C50 C45 Rh1 121.22(6) . .
C45 C46 Rh1 66.94(6) . .
C45 C46 C47 108.0 . .
C45 C46 C51 126.0 . .
C47 C46 Rh1 73.29(6) . .
C47 C46 C51 126.0 . .
C51 C46 Rh1 125.30(5) . .
C46 C47 Rh1 69.76(6) . .
C46 C47 C48 108.0 . .
C46 C47 C52 126.0 . .
C48 C47 Rh1 68.66(6) . .
C48 C47 C52 126.0 . .
C52 C47 Rh1 127.16(6) . .
C47 C48 Rh1 74.17(7) . .
C47 C48 C53 126.0 . .
C49 C48 Rh1 67.07(6) . .
C49 C48 C47 108.0 . .
C49 C48 C53 126.0 . .
C53 C48 Rh1 124.26(6) . .
C45 C49 Rh1 70.91(6) . .
C45 C49 C54 126.0 . .
C48 C49 Rh1 74.30(6) . .
C48 C49 C45 108.0 . .
C48 C49 C54 126.0 . .
C54 C49 Rh1 120.55(7) . .
C45 C50 H50A 109.5 . .
C45 C50 H50B 109.5 . .
C45 C50 H50C 109.5 . .
H50A C50 H50B 109.5 . .
H50A C50 H50C 109.5 . .
H50B C50 H50C 109.5 . .
C46 C51 H51A 109.5 . .
C46 C51 H51B 109.5 . .
C46 C51 H51C 109.5 . .
H51A C51 H51B 109.5 . .
H51A C51 H51C 109.5 . .
H51B C51 H51C 109.5 . .
C47 C52 H52A 109.5 . .
C47 C52 H52B 109.5 . .
C47 C52 H52C 109.5 . .
H52A C52 H52B 109.5 . .
H52A C52 H52C 109.5 . .
H52B C52 H52C 109.5 . .
C48 C53 H53A 109.5 . .
C48 C53 H53B 109.5 . .
C48 C53 H53C 109.5 . .
H53A C53 H53B 109.5 . .
H53A C53 H53C 109.5 . .
H53B C53 H53C 109.5 . .
C49 C54 H54A 109.5 . .
C49 C54 H54B 109.5 . .
C49 C54 H54C 109.5 . .
H54A C54 H54B 109.5 . .
H54A C54 H54C 109.5 . .
H54B C54 H54C 109.5 . .
C46' C45' Rh1 67.65(7) . .
C46' C45' C49' 108.0 . .
C46' C45' C50' 126.0 . .
C49' C45' Rh1 72.31(6) . .
C49' C45' C50' 126.0 . .
C50' C45' Rh1 125.56(5) . .
C45' C46' Rh1 74.41(6) . .
C45' C46' C47' 108.0 . .
C45' C46' C51' 126.0 . .
C47' C46' Rh1 69.18(6) . .
C47' C46' C51' 126.0 . .
C51' C46' Rh1 122.08(6) . .
C46' C47' Rh1 71.68(6) . .
C46' C47' C48' 108.0 . .
C46' C47' C52' 126.0 . .
C48' C47' Rh1 73.29(6) . .
C48' C47' C52' 126.0 . .
C52' C47' Rh1 120.80(6) . .
C47' C48' Rh1 67.95(7) . .
C47' C48' C49' 108.0 . .
C47' C48' C53' 126.0 . .
C49' C48' Rh1 74.07(6) . .
C49' C48' C53' 126.0 . .
C53' C48' Rh1 123.54(6) . .
C45' C49' Rh1 70.64(6) . .
C45' C49' C48' 108.0 . .
C45' C49' C54' 126.0 . .
C48' C49' Rh1 68.48(6) . .
C48' C49' C54' 126.0 . .
C54' C49' Rh1 126.48(7) . .
C45' C50' H50D 109.5 . .
C45' C50' H50E 109.5 . .
C45' C50' H50F 109.5 . .
H50D C50' H50E 109.5 . .
H50D C50' H50F 109.5 . .
H50E C50' H50F 109.5 . .
C46' C51' H51D 109.5 . .
C46' C51' H51E 109.5 . .
C46' C51' H51F 109.5 . .
H51D C51' H51E 109.5 . .
H51D C51' H51F 109.5 . .
H51E C51' H51F 109.5 . .
C47' C52' H52D 109.5 . .
C47' C52' H52E 109.5 . .
C47' C52' H52F 109.5 . .
H52D C52' H52E 109.5 . .
H52D C52' H52F 109.5 . .
H52E C52' H52F 109.5 . .
C48' C53' H53D 109.5 . .
C48' C53' H53E 109.5 . .
C48' C53' H53F 109.5 . .
H53D C53' H53E 109.5 . .
H53D C53' H53F 109.5 . .
H53E C53' H53F 109.5 . .
C49' C54' H54D 109.5 . .
C49' C54' H54E 109.5 . .
C49' C54' H54F 109.5 . .
H54D C54' H54E 109.5 . .
H54D C54' H54F 109.5 . .
H54E C54' H54F 109.5 . .
C56 C55 Rh2 69.18(6) . .
C56 C55 C60 124.2 . .
C59 C55 Rh2 69.60(7) . .
C59 C55 C56 107.4 . .
C59 C55 C60 128.4 . .
C60 C55 Rh2 124.30(8) . .
C55 C56 Rh2 70.88(6) . .
C55 C56 C61 127.6 . .
C57 C56 Rh2 73.07(8) . .
C57 C56 C55 106.7 . .
C57 C56 C61 125.0 . .
C61 C56 Rh2 128.75(7) . .
C56 C57 Rh2 68.69(7) . .
C56 C57 C62 122.2 . .
C58 C57 Rh2 67.98(6) . .
C58 C57 C56 108.3 . .
C58 C57 C62 129.4 . .
C62 C57 Rh2 126.24(6) . .
C57 C58 Rh2 74.25(6) . .
C57 C58 C59 107.8 . .
C57 C58 C63 124.8 . .
C59 C58 Rh2 70.26(7) . .
C59 C58 C63 126.0 . .
C63 C58 Rh2 131.35(7) . .
C55 C59 Rh2 73.08(7) . .
C55 C59 C58 109.3 . .
C55 C59 C64 125.4 . .
C58 C59 Rh2 70.07(8) . .
C58 C59 C64 125.3 . .
C64 C59 Rh2 124.20(6) . .
C55 C60 H60A 109.5 . .
C55 C60 H60B 109.5 . .
C55 C60 H60C 109.5 . .
H60A C60 H60B 109.5 . .
H60A C60 H60C 109.5 . .
H60B C60 H60C 109.5 . .
C56 C61 H61A 109.5 . .
C56 C61 H61B 109.5 . .
C56 C61 H61C 109.5 . .
H61A C61 H61B 109.5 . .
H61A C61 H61C 109.5 . .
H61B C61 H61C 109.5 . .
C57 C62 H62A 109.5 . .
C57 C62 H62B 109.5 . .
C57 C62 H62C 109.5 . .
H62A C62 H62B 109.5 . .
H62A C62 H62C 109.5 . .
H62B C62 H62C 109.5 . .
C58 C63 H63A 109.5 . .
C58 C63 H63B 109.5 . .
C58 C63 H63C 109.5 . .
H63A C63 H63B 109.5 . .
H63A C63 H63C 109.5 . .
H63B C63 H63C 109.5 . .
C59 C64 H64A 109.5 . .
C59 C64 H64B 109.5 . .
C59 C64 H64C 109.5 . .
H64A C64 H64B 109.5 . .
H64A C64 H64C 109.5 . .
H64B C64 H64C 109.5 . .
N9 C65 H65 119.1 . .
C66 C65 N9 121.7(4) . .
C66 C65 H65 119.1 . .
C65 C66 H66 119.3 . .
C67 C66 C65 121.5 . .
C67 C66 H66 119.3 . .
C66 C67 H67 120.5 . .
C66 C67 C68 119.0 . .
C68 C67 H67 120.5 . .
C67 C68 C69 116.3 . .
C67 C68 C76 123.7 . .
C69 C68 C76 120.0 . .
N9 C69 C68 124.7(5) . .
N9 C69 C70 117.1(5) . .
C68 C69 C70 118.0 . .
N10 C70 C69 114.2(6) . .
N10 C70 C71 123.9(6) . .
C71 C70 C69 121.9 . .
C70 C71 C72 116.1 . .
C70 C71 C75 120.4 . .
C72 C71 C75 123.3 . .
C71 C72 H72 118.9 . .
C73 C72 C71 122.1 . .
C73 C72 H72 118.9 . .
C72 C73 H73 120.8 . .
C72 C73 C74 118.3 . .
C74 C73 H73 120.8 . .
N10 C74 C73 118.6(5) . .
N10 C74 H74 120.7 . .
C73 C74 H74 120.7 . .
N11 C75 C71 119.3(5) . .
N11 C75 C76 120.5(5) . .
C76 C75 C71 120.2 . .
N12 C76 C68 118.7(5) . .
N12 C76 C75 121.9(5) . .
C75 C76 C68 119.2 . .
N12 C77 C78 120.6(5) . .
N12 C77 C85 117.9(5) . .
C78 C77 C85 121.5 . .
N11 C78 C77 121.2(5) . .
N11 C78 C82 120.1(5) . .
C77 C78 C82 118.7 . .
N13 C79 H79 120.6 . .
N13 C79 C80 118.8(5) . .
C80 C79 H79 120.6 . .
C79 C80 H80 119.1 . .
C81 C80 C79 121.9 . .
C81 C80 H80 119.1 . .
C80 C81 H81 120.1 . .
C80 C81 C82 119.9 . .
C82 C81 H81 120.1 . .
C81 C82 C78 122.7 . .
C83 C82 C78 119.8 . .
C83 C82 C81 117.4 . .
N13 C83 C82 121.7(5) . .
N13 C83 C84 117.7(5) . .
C82 C83 C84 120.3 . .
N14 C84 C83 114.4(5) . .
N14 C84 C85 125.2(5) . .
C85 C84 C83 120.4 . .
C84 C85 C77 119.0 . .
C84 C85 C86 117.6 . .
C86 C85 C77 123.4 . .
C85 C86 H86 120.2 . .
C87 C86 C85 119.7 . .
C87 C86 H86 120.2 . .
C86 C87 H87 120.8 . .
C86 C87 C88 118.4 . .
C88 C87 H87 120.8 . .
N14 C88 C87 123.6(4) . .
N14 C88 H88 118.2 . .
C87 C88 H88 118.2 . .
N15 C89 H89 119.7 . .
C90 C89 N15 120.6(5) . .
C90 C89 H89 119.7 . .
C89 C90 H90 120.5 . .
C89 C90 C91 118.9 . .
C91 C90 H90 120.5 . .
C90 C91 C94 118.0 . .
C92 C91 C90 119.9 . .
C92 C91 C94 122.0 . .
C91 C92 H92 120.8 . .
C93 C92 C91 118.4 . .
C93 C92 H92 120.8 . .
N15 C93 C92 122.7(5) . .
N15 C93 H93 118.7 . .
C92 C93 H93 118.7 . .
C95 C94 C91 171.6 . .
C94 C95 C96 177.7 . .
C95 C96 C97 120.2 . .
C95 C96 C101 123.0 . .
C101 C96 C97 116.8 . .
C96 C97 H97 118.8 . .
C98 C97 C96 122.4 . .
C98 C97 H97 118.8 . .
C97 C98 H98 119.9 . .
C97 C98 C99 120.2 . .
C99 C98 H98 119.9 . .
C100 C99 C98 118.7 . .
C100 C99 C102 120.9 . .
C102 C99 C98 120.3 . .
C99 C100 H100 119.1 . .
C99 C100 C101 121.7 . .
C101 C100 H100 119.1 . .
C96 C101 H101 120.0 . .
C100 C101 C96 119.9 . .
C100 C101 H101 120.0 . .
C103 C102 C99 178.5 . .
C102 C103 C106 178.1 . .
N16 C104 H104 120.0 . .
C105 C104 N16 120.1(5) . .
C105 C104 H104 120.0 . .
C104 C105 H105 119.3 . .
C106 C105 C104 121.4 . .
C106 C105 H105 119.3 . .
C105 C106 C103 122.3 . .
C105 C106 C107 120.3 . .
C107 C106 C103 117.4 . .
C106 C107 H107 120.9 . .
C106 C107 C108 118.1 . .
C108 C107 H107 120.9 . .
N16 C108 C107 121.9(5) . .
N16 C108 H108 119.0 . .
C107 C108 H108 119.0 . .
C110 C109 Rh3 73.66(7) . .
C110 C109 C113 109.8 . .
C110 C109 C114 125.2 . .
C113 C109 Rh3 73.48(7) . .
C113 C109 C114 124.4 . .
C114 C109 Rh3 126.37(6) . .
C109 C110 Rh3 68.75(6) . .
C109 C110 C111 108.3 . .
C109 C110 C115 125.6 . .
C111 C110 Rh3 72.39(6) . .
C111 C110 C115 126.0 . .
C115 C110 Rh3 126.74(6) . .
C110 C111 Rh3 69.77(6) . .
C110 C111 C112 108.6 . .
C110 C111 C116 128.2 . .
C112 C111 Rh3 69.46(7) . .
C112 C111 C116 123.2 . .
C116 C111 Rh3 127.74(6) . .
C111 C112 Rh3 72.47(7) . .
C111 C112 C113 105.0 . .
C113 C112 Rh3 70.34(6) . .
C117 C112 Rh3 129.54(6) . .
C117 C112 C111 125.2 . .
C117 C112 C113 129.0 . .
C109 C113 Rh3 68.74(6) . .
C109 C113 C112 107.9 . .
C109 C113 C118 127.6 . .
C112 C113 Rh3 70.07(6) . .
C112 C113 C118 124.2 . .
C118 C113 Rh3 130.91(7) . .
C109 C114 H11A 109.5 . .
C109 C114 H11B 109.5 . .
C109 C114 H11C 109.5 . .
H11A C114 H11B 109.5 . .
H11A C114 H11C 109.5 . .
H11B C114 H11C 109.5 . .
C110 C115 H11D 109.5 . .
C110 C115 H11E 109.5 . .
C110 C115 H11F 109.5 . .
H11D C115 H11E 109.5 . .
H11D C115 H11F 109.5 . .
H11E C115 H11F 109.5 . .
C111 C116 H11G 109.5 . .
C111 C116 H11H 109.5 . .
C111 C116 H11I 109.5 . .
H11G C116 H11H 109.5 . .
H11G C116 H11I 109.5 . .
H11H C116 H11I 109.5 . .
C112 C117 H11J 109.5 . .
C112 C117 H11K 109.5 . .
C112 C117 H11L 109.5 . .
H11J C117 H11K 109.5 . .
H11J C117 H11L 109.5 . .
H11K C117 H11L 109.5 . .
C113 C118 H11M 109.5 . .
C113 C118 H11N 109.5 . .
C113 C118 H11O 109.5 . .
H11M C118 H11N 109.5 . .
H11M C118 H11O 109.5 . .
H11N C118 H11O 109.5 . .
C120 C119 Rh4 68.4 . .
C123 C119 Rh4 68.4 . .
C123 C119 C120 103.3 . .
C124 C119 Rh4 126.1 . .
C124 C119 C120 125.6 . .
C124 C119 C123 131.1 . .
C119 C120 Rh4 72.3 . .
C119 C120 C125 123.8 . .
C121 C120 Rh4 70.2 . .
C121 C120 C119 108.9 . .
C121 C120 C125 126.9 . .
C125 C120 Rh4 129.3 . .
C120 C121 Rh4 70.36(5) . .
C120 C121 C126 123.2 . .
C122 C121 Rh4 68.5 . .
C122 C121 C120 106.4 . .
C122 C121 C126 130.3 . .
C126 C121 Rh4 129.8 . .
C121 C122 Rh4 72.15(5) . .
C121 C122 C127 124.0 . .
C123 C122 Rh4 73.5 . .
C123 C122 C121 109.4 . .
C123 C122 C127 125.9 . .
C127 C122 Rh4 128.02(5) . .
C119 C123 Rh4 72.45(5) . .
C119 C123 C128 119.5 . .
C122 C123 Rh4 69.5 . .
C122 C123 C119 111.9 . .
C122 C123 C128 128.5 . .
C128 C123 Rh4 125.2 . .
C119 C124 H12A 109.5 . .
C119 C124 H12B 109.5 . .
C119 C124 H12C 109.5 . .
H12A C124 H12B 109.5 . .
H12A C124 H12C 109.5 . .
H12B C124 H12C 109.5 . .
C120 C125 H12D 109.5 . .
C120 C125 H12E 109.5 . .
C120 C125 H12F 109.5 . .
H12D C125 H12E 109.5 . .
H12D C125 H12F 109.5 . .
H12E C125 H12F 109.5 . .
C121 C126 H12G 109.5 . .
C121 C126 H12H 109.5 . .
C121 C126 H12I 109.5 . .
H12G C126 H12H 109.5 . .
H12G C126 H12I 109.5 . .
H12H C126 H12I 109.5 . .
C122 C127 H12J 109.5 . .
C122 C127 H12K 109.5 . .
C122 C127 H12L 109.5 . .
H12J C127 H12K 109.5 . .
H12J C127 H12L 109.5 . .
H12K C127 H12L 109.5 . .
C123 C128 H12M 109.5 . .
C123 C128 H12N 109.5 . .
C123 C128 H12O 109.5 . .
H12M C128 H12N 109.5 . .
H12M C128 H12O 109.5 . .
H12N C128 H12O 109.5 . .
N17 C129 H129 118.5 . .
N17 C129 C130 123.0(5) . .
C130 C129 H129 118.5 . .
C129 C130 H130 120.0 . .
C131 C130 C129 120.1 . .
C131 C130 H130 120.0 . .
C130 C131 H131 121.0 . .
C130 C131 C132 117.9 . .
C132 C131 H131 121.0 . .
C131 C132 C133 120.2 . .
C131 C132 C140 123.9 . .
C133 C132 C140 115.9 . .
N17 C133 C132 121.1(5) . .
N17 C133 C134 116.6(5) . .
C132 C133 C134 122.4 . .
N18 C134 C133 116.4(5) . .
N18 C134 C135 123.1(5) . .
C135 C134 C133 120.4 . .
C134 C135 C136 117.4 . .
C134 C135 C139 120.8 . .
C139 C135 C136 121.9 . .
C135 C136 H136 120.1 . .
C137 C136 C135 119.8 . .
C137 C136 H136 120.1 . .
C136 C137 H137 121.1 . .
C136 C137 C138 117.8 . .
C138 C137 H137 121.1 . .
N18 C138 C137 122.2(5) . .
N18 C138 H138 118.9 . .
C137 C138 H138 118.9 . .
N19 C139 C135 120.0(5) . .
N19 C139 C140 120.1(5) . .
C140 C139 C135 119.7 . .
N20 C140 C132 116.1(5) . .
N20 C140 C139 123.2(5) . .
C139 C140 C132 120.6 . .
N20 C141 C142 118.1(5) . .
N20 C141 C149 119.3(5) . .
C142 C141 C149 122.6 . .
N19 C142 C141 123.7(5) . .
N19 C142 C146 116.4(5) . .
C141 C142 C146 119.9 . .
N21 C143 H143 116.3 . .
C144 C143 N21 127.4(5) . .
C144 C143 H143 116.3 . .
C143 C144 H144 122.0 . .
C143 C144 C145 116.0 . .
C145 C144 H144 122.0 . .
C144 C145 H145 120.2 . .
C146 C145 C144 119.5 . .
C146 C145 H145 120.2 . .
C145 C146 C142 123.9 . .
C145 C146 C147 119.3 . .
C147 C146 C142 116.8 . .
N21 C147 C146 124.1(5) . .
N21 C147 C148 113.2(5) . .
C146 C147 C148 122.6 . .
N22 C148 C147 117.7(5) . .
N22 C148 C149 122.5(5) . .
C149 C148 C147 119.8 . .
C148 C149 C141 118.0 . .
C150 C149 C141 124.5 . .
C150 C149 C148 117.5 . .
C149 C150 H150 119.8 . .
C151 C150 C149 120.5 . .
C151 C150 H150 119.8 . .
C150 C151 H151 121.5 . .
C150 C151 C152 117.0 . .
C152 C151 H151 121.5 . .
N22 C152 C151 123.6(5) . .
N22 C152 H152 118.2 . .
C151 C152 H152 118.2 . .
N23 C153 H153 118.0 . .
N23 C153 C154 123.9(6) . .
C154 C153 H153 118.0 . .
C153 C154 H154 120.8 . .
C155 C154 C153 118.4 . .
C155 C154 H154 120.8 . .
C154 C155 C156 121.2 . .
C154 C155 C158 122.8 . .
C156 C155 C158 115.8 . .
C155 C156 H156 121.7 . .
C157 C156 C155 116.7 . .
C157 C156 H156 121.7 . .
N23 C157 H157 118.4 . .
C156 C157 N23 123.1(5) . .
C156 C157 H157 118.4 . .
C159 C158 C155 178.1 . .
C158 C159 C160 173.4 . .
C161 C160 C159 119.1 . .
C161 C160 C165 119.9 . .
C165 C160 C159 120.7 . .
C160 C161 H161 120.0 . .
C160 C161 C162 120.0 . .
C162 C161 H161 120.0 . .
C161 C162 H162 120.3 . .
C163 C162 C161 119.4 . .
C163 C162 H162 120.3 . .
C162 C163 C164 119.9 . .
C162 C163 C166 118.8 . .
C166 C163 C164 121.1 . .
C163 C164 H164 120.2 . .
C165 C164 C163 119.7 . .
C165 C164 H164 120.2 . .
C160 C165 H165 119.5 . .
C164 C165 C160 121.0 . .
C164 C165 H165 119.5 . .
C167 C166 C163 177.7 . .
C166 C167 C170 177.6 . .
N24 C168 H168 117.8 . .
N24 C168 C169 124.3(5) . .
C169 C168 H168 117.8 . .
C168 C169 H169 119.7 . .
C170 C169 C168 120.5 . .
C170 C169 H169 119.7 . .
C167 C170 C171 118.0 . .
C169 C170 C167 127.0 . .
C169 C170 C171 115.0 . .
C170 C171 H171 120.5 . .
C172 C171 C170 119.0 . .
C172 C171 H171 120.5 . .
N24 C172 C171 122.8(5) . .
N24 C172 H172 118.6 . .
C171 C172 H172 118.6 . .
C174 C173 Rh5 73.50(7) . .
C174 C173 C177 110.2 . .
C174 C173 C178 124.5 . .
C177 C173 Rh5 71.44(7) . .
C177 C173 C178 124.6 . .
C178 C173 Rh5 129.58(6) . .
C173 C174 Rh5 69.74(6) . .
C173 C174 C175 113.0 . .
C173 C174 C179 126.4 . .
C175 C174 Rh5 72.99(6) . .
C175 C174 C179 120.6 . .
C179 C174 Rh5 123.69(6) . .
C174 C175 Rh5 70.60(6) . .
C174 C175 C176 107.0 . .
C174 C175 C180 134.4 . .
C176 C175 Rh5 69.65(7) . .
C180 C175 Rh5 125.23(6) . .
C180 C175 C176 118.6 . .
C175 C176 Rh5 71.04(7) . .
C175 C176 C177 104.2 . .
C177 C176 Rh5 67.73(6) . .
C181 C176 Rh5 129.37(6) . .
C181 C176 C175 129.6 . .
C181 C176 C177 125.8 . .
C173 C177 Rh5 70.32(7) . .
C173 C177 C176 105.5 . .
C173 C177 C182 128.7 . .
C176 C177 Rh5 70.76(6) . .
C182 C177 Rh5 126.11(7) . .
C182 C177 C176 125.7 . .
C173 C178 H17A 109.5 . .
C173 C178 H17B 109.5 . .
C173 C178 H17C 109.5 . .
H17A C178 H17B 109.5 . .
H17A C178 H17C 109.5 . .
H17B C178 H17C 109.5 . .
C174 C179 H17D 109.5 . .
C174 C179 H17E 109.5 . .
C174 C179 H17F 109.5 . .
H17D C179 H17E 109.5 . .
H17D C179 H17F 109.5 . .
H17E C179 H17F 109.5 . .
C175 C180 H18A 109.5 . .
C175 C180 H18B 109.5 . .
C175 C180 H18C 109.5 . .
H18A C180 H18B 109.5 . .
H18A C180 H18C 109.5 . .
H18B C180 H18C 109.5 . .
C176 C181 H18D 109.5 . .
C176 C181 H18E 109.5 . .
C176 C181 H18F 109.5 . .
H18D C181 H18E 109.5 . .
H18D C181 H18F 109.5 . .
H18E C181 H18F 109.5 . .
C177 C182 H18G 109.5 . .
C177 C182 H18H 109.5 . .
C177 C182 H18I 109.5 . .
H18G C182 H18H 109.5 . .
H18G C182 H18I 109.5 . .
H18H C182 H18I 109.5 . .
C184 C183 Rh6 71.49(5) . .
C184 C183 C188 125.6 . .
C187 C183 Rh6 71.51(6) . .
C187 C183 C184 103.8 . .
C187 C183 C188 129.4 . .
C188 C183 Rh6 130.35(5) . .
C183 C184 Rh6 68.99(5) . .
C183 C184 C189 123.7 . .
C185 C184 Rh6 71.56(6) . .
C185 C184 C183 109.3 . .
C185 C184 C189 126.9 . .
C189 C184 Rh6 124.05(6) . .
C184 C185 Rh6 70.56(6) . .
C184 C185 C186 108.0 . .
C184 C185 C190 128.9 . .
C186 C185 Rh6 68.53(6) . .
C186 C185 C190 123.1 . .
C190 C185 Rh6 127.50(5) . .
C185 C186 Rh6 72.45(6) . .
C185 C186 C191 124.4 . .
C187 C186 Rh6 71.89(5) . .
C187 C186 C185 105.6 . .
C187 C186 C191 128.9 . .
C191 C186 Rh6 129.62(5) . .
C183 C187 Rh6 70.02(6) . .
C183 C187 C192 122.0 . .
C186 C187 Rh6 69.96(5) . .
C186 C187 C183 112.5 . .
C186 C187 C192 125.5 . .
C192 C187 Rh6 127.33(5) . .
C183 C188 H18J 109.5 . .
C183 C188 H18K 109.5 . .
C183 C188 H18L 109.5 . .
H18J C188 H18K 109.5 . .
H18J C188 H18L 109.5 . .
H18K C188 H18L 109.5 . .
C184 C189 H18M 109.5 . .
C184 C189 H18N 109.5 . .
C184 C189 H18O 109.5 . .
H18M C189 H18N 109.5 . .
H18M C189 H18O 109.5 . .
H18N C189 H18O 109.5 . .
C185 C190 H19A 109.5 . .
C185 C190 H19B 109.5 . .
C185 C190 H19C 109.5 . .
H19A C190 H19B 109.5 . .
H19A C190 H19C 109.5 . .
H19B C190 H19C 109.5 . .
C186 C191 H19D 109.5 . .
C186 C191 H19E 109.5 . .
C186 C191 H19F 109.5 . .
H19D C191 H19E 109.5 . .
H19D C191 H19F 109.5 . .
H19E C191 H19F 109.5 . .
C187 C192 H19G 109.5 . .
C187 C192 H19H 109.5 . .
C187 C192 H19I 109.5 . .
H19G C192 H19H 109.5 . .
H19G C192 H19I 109.5 . .
H19H C192 H19I 109.5 . .
F1 C193 S1 109.3(6) . .
F1 C193 F2 105.5(10) . .
F2 C193 S1 109.4(6) . .
F3 C193 S1 114.7(6) . .
F3 C193 F1 108.4(9) . .
F3 C193 F2 109.1(9) . .
F4 C194 S2 117.3(9) . .
F4 C194 F5 108.0(12) . .
F4 C194 F6 99.8(17) . .
F5 C194 S2 117.1(8) . .
F6 C194 S2 114.9(14) . .
F6 C194 F5 96.5(16) . .
F7 C195 S3 110.2(7) . .
F8 C195 S3 109.2(10) . .
F8 C195 F7 108.7(12) . .
F9 C195 S3 113.2(8) . .
F9 C195 F7 106.4(11) . .
F9 C195 F8 109.1(16) . .
F10 C196 S4 115.4(7) . .
F10 C196 F11 108.3(10) . .
F10 C196 F12 105.2(14) . .
F11 C196 S4 108.4(8) . .
F12 C196 S4 111.8(10) . .
F12 C196 F11 107.4(15) . .
F13 C197 S5 118.8(10) . .
F13 C197 F14 101.8(13) . .
F14 C197 S5 114.9(7) . .
F15 C197 S5 115.6(13) . .
F15 C197 F13 105.5(16) . .
F15 C197 F14 97.2(14) . .
O16 S6 O18 114.5 . .
O16 S6 C198 99.5 . .
O17 S6 O16 122.5 . .
O17 S6 O18 112.4 . .
O17 S6 C198 100.5 . .
O18 S6 C198 103.1 . .
F16 C198 S6 114.3 . .
F17 C198 S6 108.3 . .
F17 C198 F16 109.7 . .
F17 C198 F18 100.5 . .
F18 C198 S6 110.8 . .
F18 C198 F16 112.4 . .
O16' S6' C298 105.7 . .
O17' S6' O16' 105.5 . .
O17' S6' C298 120.0 . .
O18' S6' O16' 105.1 . .
O18' S6' O17' 115.3 . .
O18' S6' C298 104.0 . .
F16' C298 S6' 113.7 . .
F16' C298 F18' 110.5 . .
F17' C298 S6' 107.6 . .
F17' C298 F16' 120.4 . .
F17' C298 F18' 91.1 . .
F18' C298 S6' 111.3 . .
F19 C199 S7 115.0(13) . .
F20 C199 S7 113.5(12) . .
F20 C199 F19 112(2) . .
F20 C199 F21 107.2(17) . .
F21 C199 S7 116.1(13) . .
F21 C199 F19 90.4(17) . .
F22 C200 S8 99.1(13) . .
F22 C200 F23 113.6(16) . .
F22 C200 F24 114.2(16) . .
F23 C200 S8 99.9(14) . .
F24 C200 S8 100.8(11) . .
F24 C200 F23 123.4(16) . .
F25 C201 S9 114.3(9) . .
F26 C201 S9 113.2(16) . .
F26 C201 F25 115.5(19) . .
F26 C201 F27 108.0(17) . .
F27 C201 S9 96.2(12) . .
F27 C201 F25 107.6(12) . .
F28 C202 S10 113.4(12) . .
F28 C202 F29 101.1(14) . .
F29 C202 S10 106.0(14) . .
F30 C202 S10 114.6(13) . .
F30 C202 F28 115.4(16) . .
F30 C202 F29 104.4(18) . .
F31 C203 S11 118.6(9) . .
F31 C203 F32 101.5(13) . .
F32 C203 S11 120.4(10) . .
F33 C203 S11 113.0(13) . .
F33 C203 F31 100.3(13) . .
F33 C203 F32 99.6(13) . .
N25 C205 C206 174.7 . .
C205 C206 H20A 109.5 . .
C205 C206 H20B 109.5 . .
C205 C206 H20C 109.5 . .
H20A C206 H20B 109.5 . .
H20A C206 H20C 109.5 . .
H20B C206 H20C 109.5 . .
N26 C207 C208 164.6 . .
C207 C208 H20D 109.5 . .
C207 C208 H20E 109.5 . .
C207 C208 H20F 109.5 . .
H20D C208 H20E 109.5 . .
H20D C208 H20F 109.5 . .
H20E C208 H20F 109.5 . .
N27 C209 C210 175.7 . .
C209 C210 H21A 109.5 . .
C209 C210 H21B 109.5 . .
C209 C210 H21C 109.5 . .
H21A C210 H21B 109.5 . .
H21A C210 H21C 109.5 . .
H21B C210 H21C 109.5 . .
N28 C211 C212 166.0 . .
C211 C212 H21D 109.5 . .
C211 C212 H21E 109.5 . .
C211 C212 H21F 109.5 . .
H21D C212 H21E 109.5 . .
H21D C212 H21F 109.5 . .
H21E C212 H21F 109.5 . .
N29 C213 C214 165.2 . .
C213 C214 H21G 109.5 . .
C213 C214 H21H 109.5 . .
C213 C214 H21I 109.5 . .
H21G C214 H21H 109.5 . .
H21G C214 H21I 109.5 . .
H21H C214 H21I 109.5 . .

loop_
_geom_bond_atom_site_label_1
_geom_bond_atom_site_label_2
_geom_bond_distance
_geom_bond_site_symmetry_2
Rh1 N1 2.091(12) .
Rh1 N2 2.081(15) .
Rh1 N7 2.128(13) .
Rh1 C45 2.119(2) .
Rh1 C46 2.223(2) .
Rh1 C48 2.197(2) .
Rh1 C49 2.102(2) .
Rh1 C45' 2.232(2) .
Rh1 C46' 2.144(2) .
Rh1 C47' 2.111(2) .
Rh1 C48' 2.181(2) .
Rh1 C49' 2.254(2) .
Rh2 N5 2.142(11) .
Rh2 N6 2.126(13) .
Rh2 N8 2.104(11) 3_665
Rh2 C55 2.159(2) .
Rh2 C56 2.136(2) .
Rh2 C57 2.193(3) .
Rh2 C58 2.113(3) .
Rh2 C59 2.115(2) .
Rh3 N9 2.087(11) .
Rh3 N10 2.111(13) .
Rh3 N15 2.112(12) .
Rh3 C109 2.104(2) .
Rh3 C110 2.166(2) .
Rh3 C111 2.201(2) .
Rh3 C112 2.161(2) .
Rh3 C113 2.165(2) .
Rh4 N13 2.124(12) .
Rh4 N14 2.093(11) .
Rh4 N16 2.118(11) 3_665
Rh4 C119 2.1803(18) .
Rh4 C120 2.1278(19) .
Rh4 C121 2.1256(18) .
Rh4 C122 2.0774(17) .
Rh4 C123 2.1266(17) .
Rh5 N17 2.099(11) .
Rh5 N18 2.121(13) .
Rh5 N23 2.139(12) .
Rh5 C173 2.136(2) .
Rh5 C174 2.183(2) .
Rh5 C175 2.213(2) .
Rh5 C176 2.194(2) .
Rh5 C177 2.151(2) .
Rh6 N21 2.073(11) .
Rh6 N22 2.136(11) .
Rh6 N24 2.132(12) 3_667
Rh6 C183 2.136(2) .
Rh6 C184 2.1702(19) .
Rh6 C185 2.1833(19) .
Rh6 C186 2.131(2) .
Rh6 C187 2.156(2) .
N1 C1 1.39(2) .
N1 C5 1.331(18) .
N2 C6 1.38(2) .
N2 C10 1.38(2) .
N3 C11 1.346(18) .
N3 C14 1.308(18) .
N4 C12 1.323(18) .
N4 C13 1.349(18) .
N5 C15 1.323(18) .
N5 C19 1.388(18) .
N6 C20 1.299(17) .
N6 C24 1.31(2) .
N7 C25 1.356(19) .
N7 C29 1.40(2) .
N8 Rh2 2.104(11) 3_665
N8 C40 1.303(19) .
N8 C44 1.37(2) .
N9 C65 1.394(11) .
N9 C69 1.288(11) .
N10 C70 1.371(13) .
N10 C74 1.335(14) .
N11 C75 1.311(12) .
N11 C78 1.332(12) .
N12 C76 1.304(12) .
N12 C77 1.373(12) .
N13 C79 1.361(12) .
N13 C83 1.345(12) .
N14 C84 1.367(11) .
N14 C88 1.358(11) .
N15 C89 1.388(13) .
N15 C93 1.339(12) .
N16 Rh4 2.118(11) 3_665
N16 C104 1.384(13) .
N16 C108 1.356(12) .
N17 C129 1.340(11) .
N17 C133 1.378(12) .
N18 C134 1.369(12) .
N18 C138 1.331(13) .
N19 C139 1.344(11) .
N19 C142 1.355(11) .
N20 C140 1.315(11) .
N20 C141 1.385(11) .
N21 C143 1.358(11) .
N21 C147 1.368(11) .
N22 C148 1.346(11) .
N22 C152 1.306(11) .
N23 C153 1.286(12) .
N23 C157 1.362(13) .
N24 Rh6 2.132(12) 3_667
N24 C168 1.285(12) .
N24 C172 1.350(12) .
O1 S1 1.419(13) .
O2 S1 1.479(13) .
O3 S1 1.423(14) .
O4 S2 1.427(16) .
O5 S2 1.425(15) .
O6 S2 1.453(15) .
O7 S3 1.399(15) .
O8 S3 1.380(19) .
O9 S3 1.354(18) .
O10 S4 1.366(16) .
O11 S4 1.404(18) .
O12 S4 1.517(17) .
O13 S5 1.442(19) .
O14 S5 1.462(19) .
O15 S5 1.435(18) .
O19 S7 1.345(19) .
O20 S7 1.41(2) .
O21 S7 1.55(3) .
O22 S8 1.477(14) .
O23 S8 1.45(3) .
O24 S8 1.36(3) .
O25 S9 1.44(3) .
O26 S9 1.33(2) .
O27 S9 1.47(3) .
O28 S10 1.393(19) .
O29 S10 1.398(17) .
O30 S10 1.47(2) .
O31 S11 1.336(16) .
O32 S11 1.384(15) .
O33 S11 1.449(18) .
S1 C193 1.819(4) .
S2 C194 1.652(6) .
S3 C195 1.851(6) .
S4 C196 1.755(6) .
S5 C197 1.713(8) .
S7 C199 1.540(14) .
S8 C200 2.036(10) .
S9 C201 1.773(11) .
S10 C202 1.767(11) .
S11 C203 1.633(7) .
F1 C193 1.349(16) .
F2 C193 1.349(13) .
F3 C193 1.282(12) .
F4 C194 1.340(15) .
F5 C194 1.361(13) .
F6 C194 1.346(17) .
F7 C195 1.333(11) .
F8 C195 1.331(15) .
F9 C195 1.322(16) .
F10 C196 1.307(14) .
F11 C196 1.333(16) .
F12 C196 1.326(17) .
F13 C197 1.34(2) .
F14 C197 1.415(18) .
F15 C197 1.32(2) .
F19 C199 1.400(16) .
F20 C199 1.336(16) .
F21 C199 1.369(17) .
F22 C200 1.296(14) .
F23 C200 1.334(17) .
F24 C200 1.326(16) .
F25 C201 1.357(13) .
F26 C201 1.311(15) .
F27 C201 1.352(16) .
F28 C202 1.367(13) .
F29 C202 1.370(14) .
F30 C202 1.348(16) .
F31 C203 1.346(12) .
F32 C203 1.349(15) .
F33 C203 1.330(15) .
C1 H1 0.9500 .
C1 C2 1.34(2) .
C2 H2 0.9500 .
C2 C3 1.32(2) .
C3 H3 0.9500 .
C3 C4 1.41(2) .
C4 C5 1.365(19) .
C4 C12 1.453(19) .
C5 C6 1.48(2) .
C6 C7 1.43(2) .
C7 C8 1.37(2) .
C7 C11 1.44(2) .
C8 H8 0.9500 .
C8 C9 1.36(2) .
C9 H9 0.9500 .
C9 C10 1.33(2) .
C10 H10 0.9500 .
C11 C12 1.42(2) .
C13 C14 1.42(2) .
C13 C21 1.43(2) .
C14 C18 1.46(2) .
C15 H15 0.9500 .
C15 C16 1.38(2) .
C16 H16 0.9500 .
C16 C17 1.36(2) .
C17 H17 0.9500 .
C17 C18 1.39(2) .
C18 C19 1.37(2) .
C19 C20 1.472(19) .
C20 C21 1.432(19) .
C21 C22 1.42(2) .
C22 H22 0.9500 .
C22 C23 1.34(2) .
C23 H23 0.9500 .
C23 C24 1.43(2) .
C24 H24 0.9500 .
C25 H25 0.9500 .
C25 C26 1.41(2) .
C26 H26 0.9500 .
C26 C27 1.37(2) .
C27 C28 1.35(2) .
C27 C30 1.47(2) .
C28 H28 0.9500 .
C28 C29 1.35(2) .
C29 H29 0.9500 .
C30 C31 1.15(2) .
C31 C32 1.40(2) .
C32 C33 1.44(2) .
C32 C37 1.42(2) .
C33 H33 0.9500 .
C33 C34 1.36(2) .
C34 H34 0.9500 .
C34 C35 1.38(2) .
C35 C36 1.41(2) .
C35 C38 1.38(2) .
C36 H36 0.9500 .
C36 C37 1.34(2) .
C37 H37 0.9500 .
C38 C39 1.26(2) .
C39 C42 1.36(2) .
C40 H40 0.9500 .
C40 C41 1.36(2) .
C41 H41 0.9500 .
C41 C42 1.46(2) .
C42 C43 1.37(2) .
C43 H43 0.9500 .
C43 C44 1.33(2) .
C44 H44 0.9500 .
C45 C46 1.4241 .
C45 C49 1.4251 .
C45 C50 1.5142 .
C46 C47 1.4244 .
C46 C51 1.5146 .
C47 C48 1.4249 .
C47 C52 1.5147 .
C48 C49 1.4246 .
C48 C53 1.5142 .
C49 C54 1.5142 .
C50 H50A 0.9800 .
C50 H50B 0.9800 .
C50 H50C 0.9800 .
C51 H51A 0.9800 .
C51 H51B 0.9800 .
C51 H51C 0.9800 .
C52 H52A 0.9800 .
C52 H52B 0.9800 .
C52 H52C 0.9800 .
C53 H53A 0.9800 .
C53 H53B 0.9800 .
C53 H53C 0.9800 .
C54 H54A 0.9800 .
C54 H54B 0.9800 .
C54 H54C 0.9800 .
C45' C46' 1.4252 .
C45' C49' 1.4255 .
C45' C50' 1.5152 .
C46' C47' 1.4254 .
C46' C51' 1.5152 .
C47' C48' 1.4255 .
C47' C52' 1.5153 .
C48' C49' 1.4258 .
C48' C53' 1.5152 .
C49' C54' 1.5154 .
C50' H50D 0.9800 .
C50' H50E 0.9800 .
C50' H50F 0.9800 .
C51' H51D 0.9800 .
C51' H51E 0.9800 .
C51' H51F 0.9800 .
C52' H52D 0.9800 .
C52' H52E 0.9800 .
C52' H52F 0.9800 .
C53' H53D 0.9800 .
C53' H53E 0.9800 .
C53' H53F 0.9800 .
C54' H54D 0.9800 .
C54' H54E 0.9800 .
C54' H54F 0.9800 .
C55 C56 1.4667 .
C55 C59 1.3681 .
C55 C60 1.5559 .
C56 C57 1.4189 .
C56 C61 1.4878 .
C57 C58 1.3958 .
C57 C62 1.4483 .
C58 C59 1.4345 .
C58 C63 1.5135 .
C59 C64 1.5697 .
C60 H60A 0.9800 .
C60 H60B 0.9800 .
C60 H60C 0.9800 .
C61 H61A 0.9800 .
C61 H61B 0.9800 .
C61 H61C 0.9800 .
C62 H62A 0.9800 .
C62 H62B 0.9800 .
C62 H62C 0.9800 .
C63 H63A 0.9800 .
C63 H63B 0.9800 .
C63 H63C 0.9800 .
C64 H64A 0.9800 .
C64 H64B 0.9800 .
C64 H64C 0.9800 .
C65 H65 0.9500 .
C65 C66 1.3565 .
C66 H66 0.9500 .
C66 C67 1.3357 .
C67 H67 0.9500 .
C67 C68 1.3993 .
C68 C69 1.4273 .
C68 C76 1.4660 .
C69 C70 1.4709 .
C70 C71 1.3736 .
C71 C72 1.4152 .
C71 C75 1.4339 .
C72 H72 0.9500 .
C72 C73 1.3533 .
C73 H73 0.9500 .
C73 C74 1.4777 .
C74 H74 0.9500 .
C75 C76 1.4335 .
C77 C78 1.4004 .
C77 C85 1.4419 .
C78 C82 1.4406 .
C79 H79 0.9500 .
C79 C80 1.3996 .
C80 H80 0.9500 .
C80 C81 1.3167 .
C81 H81 0.9500 .
C81 C82 1.4082 .
C82 C83 1.4003 .
C83 C84 1.4374 .
C84 C85 1.3831 .
C85 C86 1.4346 .
C86 H86 0.9500 .
C86 C87 1.3528 .
C87 H87 0.9500 .
C87 C88 1.4438 .
C88 H88 0.9500 .
C89 H89 0.9500 .
C89 C90 1.3511 .
C90 H90 0.9500 .
C90 C91 1.4043 .
C91 C92 1.3808 .
C91 C94 1.4295 .
C92 H92 0.9500 .
C92 C93 1.3566 .
C93 H93 0.9500 .
C94 C95 1.2089 .
C95 C96 1.4040 .
C96 C97 1.4319 .
C96 C101 1.4161 .
C97 H97 0.9500 .
C97 C98 1.3280 .
C98 H98 0.9500 .
C98 C99 1.4320 .
C99 C100 1.3661 .
C99 C102 1.4202 .
C100 H100 0.9500 .
C100 C101 1.3920 .
C101 H101 0.9500 .
C102 C103 1.1860 .
C103 C106 1.4746 .
C104 H104 0.9500 .
C104 C105 1.3639 .
C105 H105 0.9500 .
C105 C106 1.3555 .
C106 C107 1.3603 .
C107 H107 0.9500 .
C107 C108 1.4054 .
C108 H108 0.9500 .
C109 C110 1.3771 .
C109 C113 1.3832 .
C109 C114 1.5953 .
C110 C111 1.4163 .
C110 C115 1.5290 .
C111 C112 1.4233 .
C111 C116 1.4685 .
C112 C113 1.4652 .
C112 C117 1.3937 .
C113 C118 1.5603 .
C114 H11A 0.9800 .
C114 H11B 0.9800 .
C114 H11C 0.9800 .
C115 H11D 0.9800 .
C115 H11E 0.9800 .
C115 H11F 0.9800 .
C116 H11G 0.9800 .
C116 H11H 0.9800 .
C116 H11I 0.9800 .
C117 H11J 0.9800 .
C117 H11K 0.9800 .
C117 H11L 0.9800 .
C118 H11M 0.9800 .
C118 H11N 0.9800 .
C118 H11O 0.9800 .
C119 C120 1.4489 .
C119 C123 1.4428 .
C119 C124 1.4357 .
C120 C121 1.4351 .
C120 C125 1.4882 .
C121 C122 1.4164 .
C121 C126 1.4810 .
C122 C123 1.3365 .
C122 C127 1.4985 .
C123 C128 1.5565 .
C124 H12A 0.9800 .
C124 H12B 0.9800 .
C124 H12C 0.9800 .
C125 H12D 0.9800 .
C125 H12E 0.9800 .
C125 H12F 0.9800 .
C126 H12G 0.9800 .
C126 H12H 0.9800 .
C126 H12I 0.9800 .
C127 H12J 0.9800 .
C127 H12K 0.9800 .
C127 H12L 0.9800 .
C128 H12M 0.9800 .
C128 H12N 0.9800 .
C128 H12O 0.9800 .
C129 H129 0.9500 .
C129 C130 1.3929 .
C130 H130 0.9500 .
C130 C131 1.3760 .
C131 H131 0.9500 .
C131 C132 1.3869 .
C132 C133 1.4061 .
C132 C140 1.5058 .
C133 C134 1.4347 .
C134 C135 1.3836 .
C135 C136 1.4464 .
C135 C139 1.4277 .
C136 H136 0.9500 .
C136 C137 1.3919 .
C137 H137 0.9500 .
C137 C138 1.4396 .
C138 H138 0.9500 .
C139 C140 1.4119 .
C141 C142 1.4006 .
C141 C149 1.4225 .
C142 C146 1.4803 .
C143 H143 0.9500 .
C143 C144 1.3480 .
C144 H144 0.9500 .
C144 C145 1.4435 .
C145 H145 0.9500 .
C145 C146 1.3353 .
C146 C147 1.3925 .
C147 C148 1.4538 .
C148 C149 1.4171 .
C149 C150 1.3912 .
C150 H150 0.9500 .
C150 C151 1.3833 .
C151 H151 0.9500 .
C151 C152 1.4268 .
C152 H152 0.9500 .
C153 H153 0.9500 .
C153 C154 1.3820 .
C154 H154 0.9500 .
C154 C155 1.3041 .
C155 C156 1.3811 .
C155 C158 1.5090 .
C156 H156 0.9500 .
C156 C157 1.3556 .
C157 H157 0.9500 .
C158 C159 1.1625 .
C159 C160 1.4527 .
C160 C161 1.3757 .
C160 C165 1.4403 .
C161 H161 0.9500 .
C161 C162 1.4245 .
C162 H162 0.9500 .
C162 C163 1.3996 .
C163 C164 1.4414 .
C163 C166 1.4060 .
C164 H164 0.9500 .
C164 C165 1.3431 .
C165 H165 0.9500 .
C166 C167 1.2228 .
C167 C170 1.4109 .
C168 H168 0.9500 .
C168 C169 1.4119 .
C169 H169 0.9500 .
C169 C170 1.3384 .
C170 C171 1.5014 .
C171 H171 0.9500 .
C171 C172 1.3528 .
C172 H172 0.9500 .
C173 C174 1.3627 .
C173 C177 1.4042 .
C173 C178 1.5329 .
C174 C175 1.3736 .
C174 C179 1.5770 .
C175 C176 1.4825 .
C175 C180 1.4519 .
C176 C177 1.5403 .
C176 C181 1.4634 .
C177 C182 1.4580 .
C178 H17A 0.9800 .
C178 H17B 0.9800 .
C178 H17C 0.9800 .
C179 H17D 0.9800 .
C179 H17E 0.9800 .
C179 H17F 0.9800 .
C180 H18A 0.9800 .
C180 H18B 0.9800 .
C180 H18C 0.9800 .
C181 H18D 0.9800 .
C181 H18E 0.9800 .
C181 H18F 0.9800 .
C182 H18G 0.9800 .
C182 H18H 0.9800 .
C182 H18I 0.9800 .
C183 C184 1.4565 .
C183 C187 1.4144 .
C183 C188 1.4811 .
C184 C185 1.4130 .
C184 C189 1.4817 .
C185 C186 1.4416 .
C185 C190 1.4788 .
C186 C187 1.4012 .
C186 C191 1.4484 .
C187 C192 1.5230 .
C188 H18J 0.9800 .
C188 H18K 0.9800 .
C188 H18L 0.9800 .
C189 H18M 0.9800 .
C189 H18N 0.9800 .
C189 H18O 0.9800 .
C190 H19A 0.9800 .
C190 H19B 0.9800 .
C190 H19C 0.9800 .
C191 H19D 0.9800 .
C191 H19E 0.9800 .
C191 H19F 0.9800 .
C192 H19G 0.9800 .
C192 H19H 0.9800 .
C192 H19I 0.9800 .
S6 O16 1.3992 .
S6 O17 1.3762 .
S6 O18 1.4274 .
S6 C198 1.7265 .
C198 F16 1.3726 .
C198 F17 1.3531 .
C198 F18 1.3606 .
S6' O16' 1.4172 .
S6' O17' 1.4158 .
S6' O18' 1.4058 .
S6' C298 1.8004 .
C298 F16' 1.3392 .
C298 F17' 1.3380 .
C298 F18' 1.3497 .
C205 C206 1.4310 .
C205 N25 1.1174 .
C206 H20A 0.9800 .
C206 H20B 0.9800 .
C206 H20C 0.9800 .
C207 C208 1.4018 .
C207 N26 1.0740 .
C208 H20D 0.9800 .
C208 H20E 0.9800 .
C208 H20F 0.9800 .
C209 C210 1.4264 .
C209 N27 1.0951 .
C210 H21A 0.9800 .
C210 H21B 0.9800 .
C210 H21C 0.9800 .
C211 C212 1.3395 .
C211 N28 1.1810 .
C212 H21D 0.9800 .
C212 H21E 0.9800 .
C212 H21F 0.9800 .
C213 C214 1.3740 .
C213 N29 1.2166 .
C214 H21G 0.9800 .
C214 H21H 0.9800 .
C214 H21I 0.9800 .
C215 O37 1.4027 .
C216 O38 1.6052 .
C217 O39 1.4090 .
C218 O40 1.4573 .

loop_
_geom_torsion_atom_site_label_1
_geom_torsion_atom_site_label_2
_geom_torsion_atom_site_label_3
_geom_torsion_atom_site_label_4
_geom_torsion
_geom_torsion_site_symmetry_1
Rh1 N1 C1 C2 177.5(11) .
Rh1 N1 C5 C4 -176.7(10) .
Rh1 N1 C5 C6 -0.5(14) .
Rh1 N2 C6 C5 2.8(15) .
Rh1 N2 C6 C7 -179.9(10) .
Rh1 N2 C10 C9 -179.5(14) .
Rh1 N7 C25 C26 -179.3(11) .
Rh1 N7 C29 C28 -178.9(11) .
Rh1 C45 C46 C47 62.15(6) .
Rh1 C45 C46 C51 -117.84(6) .
Rh1 C45 C49 C48 -65.58(7) .
Rh1 C45 C49 C54 114.42(7) .
Rh1 C46 C47 C48 58.16(6) .
Rh1 C46 C47 C52 -121.86(6) .
Rh1 C47 C48 C49 58.82(6) .
Rh1 C47 C48 C53 -121.16(6) .
Rh1 C48 C49 C45 63.36(7) .
Rh1 C48 C49 C54 -116.65(7) .
Rh1 C45' C46' C47' 61.40(6) .
Rh1 C45' C46' C51' -118.61(6) .
Rh1 C45' C49' C48' -58.48(6) .
Rh1 C45' C49' C54' 121.58(6) .
Rh1 C46' C47' C48' 64.78(7) .
Rh1 C46' C47' C52' -115.23(7) .
Rh1 C47' C48' C49' 63.71(6) .
Rh1 C47' C48' C53' -116.27(6) .
Rh1 C48' C49' C45' 59.83(7) .
Rh1 C48' C49' C54' -120.23(7) .
Rh2 N5 C15 C16 -174.9(12) .
Rh2 N5 C19 C18 177.5(10) .
Rh2 N5 C19 C20 -4.5(13) .
Rh2 N6 C20 C19 8.6(15) .
Rh2 N6 C20 C21 -172.4(10) .
Rh2 N6 C24 C23 173.0(11) .
Rh2 N8 C40 C41 177.7(14) 3_665
Rh2 N8 C44 C43 -174.4(15) 3_665
Rh2 C55 C56 C57 64.80(9) .
Rh2 C55 C56 C61 -124.70(9) .
Rh2 C55 C59 C58 -61.04(7) .
Rh2 C55 C59 C64 120.31(7) .
Rh2 C56 C57 C58 56.43(6) .
Rh2 C56 C57 C62 -120.28(6) .
Rh2 C57 C58 C59 62.65(7) .
Rh2 C57 C58 C63 -129.80(7) .
Rh2 C58 C59 C55 62.92(7) .
Rh2 C58 C59 C64 -118.42(6) .
Rh3 N9 C65 C66 -175.2(4) .
Rh3 N9 C69 C68 174.5(3) .
Rh3 N9 C69 C70 -0.8(8) .
Rh3 N10 C70 C69 4.8(11) .
Rh3 N10 C70 C71 -176.8(3) .
Rh3 N10 C74 C73 179.0(7) .
Rh3 N15 C89 C90 173.5(3) .
Rh3 N15 C93 C92 -173.4(4) .
Rh3 C109 C110 C111 61.95(6) .
Rh3 C109 C110 C115 -120.73(6) .
Rh3 C109 C113 C112 -59.33(7) .
Rh3 C109 C113 C118 125.96(7) .
Rh3 C110 C111 C112 58.74(7) .
Rh3 C110 C111 C116 -122.69(7) .
Rh3 C111 C112 C113 63.26(6) .
Rh3 C111 C112 C117 -126.45(6) .
Rh3 C112 C113 C109 58.50(7) .
Rh3 C112 C113 C118 -126.57(7) .
Rh4 N13 C79 C80 172.7(5) .
Rh4 N13 C83 C82 -175.0(3) .
Rh4 N13 C83 C84 -1.3(8) .
Rh4 N14 C84 C83 -2.5(8) .
Rh4 N14 C84 C85 177.8(2) .
Rh4 N14 C88 C87 -177.4(4) .
Rh4 N16 C104 C105 -173.3(4) 3_665
Rh4 N16 C108 C107 173.7(3) 3_665
Rh4 C119 C120 C121 61.00(5) .
Rh4 C119 C120 C125 -125.91(5) .
Rh4 C119 C123 C122 -58.42(5) .
Rh4 C119 C123 C128 120.99(5) .
Rh4 C120 C121 C122 59.30(5) .
Rh4 C120 C121 C126 -125.31(5) .
Rh4 C121 C122 C123 64.54(5) .
Rh4 C121 C122 C127 -124.29(5) .
Rh4 C122 C123 C119 60.15(6) .
Rh4 C122 C123 C128 -119.20(6) .
Rh5 N17 C129 C130 -180.0(4) .
Rh5 N17 C133 C132 179.2(3) .
Rh5 N17 C133 C134 -0.9(8) .
Rh5 N18 C134 C133 -1.3(9) .
Rh5 N18 C134 C135 -177.6(3) .
Rh5 N18 C138 C137 179.7(5) .
Rh5 N23 C153 C154 177.1(4) .
Rh5 N23 C157 C156 -177.2(3) .
Rh5 C173 C174 C175 60.28(7) .
Rh5 C173 C174 C179 -117.55(7) .
Rh5 C173 C177 C176 -62.45(7) .
Rh5 C173 C177 C182 121.02(7) .
Rh5 C174 C175 C176 60.47(7) .
Rh5 C174 C175 C180 -120.74(7) .
Rh5 C175 C176 C177 59.96(6) .
Rh5 C175 C176 C181 -125.91(6) .
Rh5 C176 C177 C173 62.15(7) .
Rh5 C176 C177 C182 -121.19(7) .
Rh6 N21 C143 C144 173.8(4) .
Rh6 N21 C147 C146 -173.9(3) .
Rh6 N21 C147 C148 7.3(8) .
Rh6 N22 C148 C147 -4.3(7) .
Rh6 N22 C148 C149 177.3(2) .
Rh6 N22 C152 C151 -179.5(4) .
Rh6 N24 C168 C169 173.9(4) 3_667
Rh6 N24 C172 C171 -175.1(3) 3_667
Rh6 C183 C184 C185 60.40(6) .
Rh6 C183 C184 C189 -117.69(6) .
Rh6 C183 C187 C186 -56.94(6) .
Rh6 C183 C187 C192 122.25(6) .
Rh6 C184 C185 C186 58.46(6) .
Rh6 C184 C185 C190 -123.00(6) .
Rh6 C185 C186 C187 64.71(6) .
Rh6 C185 C186 C191 -126.44(6) .
Rh6 C186 C187 C183 56.97(6) .
Rh6 C186 C187 C192 -122.18(6) .
N1 C1 C2 C3 0(2) .
N1 C5 C6 N2 -1.5(17) .
N1 C5 C6 C7 -179.0(12) .
N2 C6 C7 C8 1(2) .
N2 C6 C7 C11 -178.6(12) .
N3 C11 C12 N4 -2(2) .
N3 C11 C12 C4 179.2(12) .
N3 C14 C18 C17 3(2) .
N3 C14 C18 C19 177.9(13) .
N4 C13 C14 N3 -1(2) .
N4 C13 C14 C18 175.6(13) .
N4 C13 C21 C20 -175.3(12) .
N4 C13 C21 C22 5(2) .
N5 C15 C16 C17 0(3) .
N5 C19 C20 N6 -2.8(17) .
N5 C19 C20 C21 178.1(11) .
N6 C20 C21 C13 179.3(13) .
N6 C20 C21 C22 -1.0(19) .
N7 C25 C26 C27 -4(2) .
N8 C40 C41 C42 0(3) .
N9 C65 C66 C67 -3.7(5) .
N9 C69 C70 N10 -2.7(9) .
N9 C69 C70 C71 178.8(6) .
N10 C70 C71 C72 1.1(8) .
N10 C70 C71 C75 175.3(8) .
N11 C75 C76 N12 2.5(8) .
N11 C75 C76 C68 177.3(6) .
N11 C78 C82 C81 -5.2(6) .
N11 C78 C82 C83 171.1(6) .
N12 C77 C78 N11 3.8(8) .
N12 C77 C78 C82 179.9(6) .
N12 C77 C85 C84 -176.7(6) .
N12 C77 C85 C86 1.2(6) .
N13 C79 C80 C81 7.8(5) .
N13 C83 C84 N14 2.5(7) .
N13 C83 C84 C85 -177.7(5) .
N14 C84 C85 C77 178.3(6) .
N14 C84 C85 C86 0.4(6) .
N15 C89 C90 C91 2.8(6) .
N16 C104 C105 C106 -1.4(5) .
N17 C129 C130 C131 4.1(6) .
N17 C133 C134 N18 1.4(8) .
N17 C133 C134 C135 177.9(5) .
N18 C134 C135 C136 -3.6(6) .
N18 C134 C135 C139 176.0(6) .
N19 C139 C140 N20 -1.6(8) .
N19 C139 C140 C132 -179.9(6) .
N19 C142 C146 C145 4.5(5) .
N19 C142 C146 C147 -176.2(5) .
N20 C141 C142 N19 -3.1(8) .
N20 C141 C142 C146 176.0(5) .
N20 C141 C149 C148 -178.2(5) .
N20 C141 C149 C150 -0.8(5) .
N21 C143 C144 C145 -1.5(6) .
N21 C147 C148 N22 -1.7(7) .
N21 C147 C148 C149 176.7(5) .
N22 C148 C149 C141 177.9(5) .
N22 C148 C149 C150 0.3(5) .
N23 C153 C154 C155 0.7(7) .
N24 C168 C169 C170 1.3(6) .
O1 S1 C193 F1 -61.2(9) .
O1 S1 C193 F2 53.9(10) .
O1 S1 C193 F3 176.8(9) .
O2 S1 C193 F1 55.9(9) .
O2 S1 C193 F2 171.0(10) .
O2 S1 C193 F3 -66.1(10) .
O3 S1 C193 F1 174.7(9) .
O3 S1 C193 F2 -70.2(10) .
O3 S1 C193 F3 52.8(10) .
O4 S2 C194 F4 178.5(13) .
O4 S2 C194 F5 -50.6(15) .
O4 S2 C194 F6 61.6(17) .
O5 S2 C194 F4 -63.2(13) .
O5 S2 C194 F5 67.8(15) .
O5 S2 C194 F6 180.0(17) .
O6 S2 C194 F4 55.7(13) .
O6 S2 C194 F5 -173.4(14) .
O6 S2 C194 F6 -61.2(17) .
O7 S3 C195 F7 -46.5(11) .
O7 S3 C195 F8 72.8(16) .
O7 S3 C195 F9 -165.5(12) .
O8 S3 C195 F7 70.4(13) .
O8 S3 C195 F8 -170.3(17) .
O8 S3 C195 F9 -48.6(15) .
O9 S3 C195 F7 -170.7(13) .
O9 S3 C195 F8 -51.4(18) .
O9 S3 C195 F9 70.4(15) .
O10 S4 C196 F10 57.4(13) .
O10 S4 C196 F11 179.0(12) .
O10 S4 C196 F12 -62.8(16) .
O11 S4 C196 F10 -179.0(12) .
O11 S4 C196 F11 -57.3(12) .
O11 S4 C196 F12 60.9(17) .
O12 S4 C196 F10 -59.9(12) .
O12 S4 C196 F11 61.7(11) .
O12 S4 C196 F12 180.0(16) .
O13 S5 C197 F13 179.3(15) .
O13 S5 C197 F14 -59.9(14) .
O13 S5 C197 F15 52.3(16) .
O14 S5 C197 F13 -58.2(15) .
O14 S5 C197 F14 62.7(13) .
O14 S5 C197 F15 174.8(15) .
O15 S5 C197 F13 61.6(16) .
O15 S5 C197 F14 -177.6(13) .
O15 S5 C197 F15 -65.4(16) .
O19 S7 C199 F19 167(2) .
O19 S7 C199 F20 -61.3(19) .
O19 S7 C199 F21 63.6(18) .
O20 S7 C199 F19 -55(2) .
O20 S7 C199 F20 76.1(19) .
O20 S7 C199 F21 -159.0(17) .
O21 S7 C199 F19 50(2) .
O21 S7 C199 F20 -178.8(19) .
O21 S7 C199 F21 -53.9(19) .
O25 S9 C201 F25 50.1(18) .
O25 S9 C201 F26 -175(2) .
O25 S9 C201 F27 -62.3(17) .
O26 S9 C201 F25 173.9(16) .
O26 S9 C201 F26 -51(2) .
O26 S9 C201 F27 61.4(16) .
O27 S9 C201 F25 -66.1(16) .
O27 S9 C201 F26 69(2) .
O27 S9 C201 F27 -178.5(15) .
O28 S10 C202 F28 -169.7(13) .
O28 S10 C202 F29 -59.7(16) .
O28 S10 C202 F30 54.9(15) .
O29 S10 C202 F28 -47.0(17) .
O29 S10 C202 F29 63.1(19) .
O29 S10 C202 F30 177.7(18) .
O30 S10 C202 F28 61.9(15) .
O30 S10 C202 F29 171.9(17) .
O30 S10 C202 F30 -73.5(16) .
O31 S11 C203 F31 44(2) .
O31 S11 C203 F32 170.0(17) .
O31 S11 C203 F33 -72.6(19) .
O32 S11 C203 F31 -162.3(19) .
O32 S11 C203 F32 -36.6(19) .
O32 S11 C203 F33 81(2) .
O33 S11 C203 F31 -59.5(19) .
O33 S11 C203 F32 66.1(17) .
O33 S11 C203 F33 -176.5(18) .
C1 N1 C5 C4 -0.1(19) .
C1 N1 C5 C6 176.1(12) .
C1 C2 C3 C4 -3(2) .
C2 C3 C4 C5 3.6(19) .
C2 C3 C4 C12 -178.5(13) .
C3 C4 C5 N1 -2.3(19) .
C3 C4 C5 C6 -178.3(12) .
C3 C4 C12 N4 1.7(19) .
C3 C4 C12 C11 -179.1(12) .
C4 C5 C6 N2 174.9(12) .
C4 C5 C6 C7 -2.5(19) .
C5 N1 C1 C2 1(2) .
C5 C4 C12 N4 179.5(12) .
C5 C4 C12 C11 -1.3(18) .
C5 C6 C7 C8 178.2(13) .
C5 C6 C7 C11 -1.3(19) .
C6 N2 C10 C9 0(3) .
C6 C7 C8 C9 -3(2) .
C6 C7 C11 N3 -178.0(12) .
C6 C7 C11 C12 3.9(19) .
C7 C8 C9 C10 4(3) .
C7 C11 C12 N4 176.5(12) .
C7 C11 C12 C4 -2.7(19) .
C8 C7 C11 N3 2(2) .
C8 C7 C11 C12 -175.6(14) .
C8 C9 C10 N2 -2(3) .
C10 N2 C6 C5 -176.7(13) .
C10 N2 C6 C7 1(2) .
C11 N3 C14 C13 0.8(19) .
C11 N3 C14 C18 -175.9(12) .
C11 C7 C8 C9 176.3(15) .
C12 N4 C13 C14 0.1(19) .
C12 N4 C13 C21 -177.9(12) .
C12 C4 C5 N1 179.8(12) .
C12 C4 C5 C6 3.8(18) .
C13 N4 C12 C4 -179.6(12) .
C13 N4 C12 C11 1.2(19) .
C13 C14 C18 C17 -173.3(14) .
C13 C14 C18 C19 1(2) .
C13 C21 C22 C23 179.4(14) .
C14 N3 C11 C7 -177.6(12) .
C14 N3 C11 C12 0.5(19) .
C14 C13 C21 C20 7(2) .
C14 C13 C21 C22 -172.8(13) .
C14 C18 C19 N5 -178.1(12) .
C14 C18 C19 C20 4(2) .
C15 N5 C19 C18 2.7(19) .
C15 N5 C19 C20 -179.3(12) .
C15 C16 C17 C18 0(2) .
C16 C17 C18 C14 176.5(15) .
C16 C17 C18 C19 2(2) .
C17 C18 C19 N5 -3(2) .
C17 C18 C19 C20 179.0(13) .
C18 C19 C20 N6 175.1(13) .
C18 C19 C20 C21 -3.9(19) .
C19 N5 C15 C16 -1(2) .
C19 C20 C21 C13 -1.6(18) .
C19 C20 C21 C22 178.0(11) .
C20 N6 C24 C23 1(2) .
C20 C21 C22 C23 -0.2(19) .
C21 C13 C14 N3 176.8(12) .
C21 C13 C14 C18 -7(2) .
C21 C22 C23 C24 2(2) .
C22 C23 C24 N6 -2(2) .
C24 N6 C20 C19 -178.2(13) .
C24 N6 C20 C21 1(2) .
C25 N7 C29 C28 1(2) .
C25 C26 C27 C28 5(2) .
C25 C26 C27 C30 179.1(14) .
C26 C27 C28 C29 -4(2) .
C27 C28 C29 N7 0(2) .
C29 N7 C25 C26 1(2) .
C30 C27 C28 C29 -177.2(15) .
C31 C32 C33 C34 -180.0(16) .
C31 C32 C37 C36 179.5(16) .
C32 C33 C34 C35 1(3) .
C33 C32 C37 C36 2(2) .
C33 C34 C35 C36 0(3) .
C33 C34 C35 C38 -175.8(18) .
C34 C35 C36 C37 -1(2) .
C35 C36 C37 C32 0(3) .
C37 C32 C33 C34 -2(2) .
C38 C35 C36 C37 175.3(17) .
C39 C42 C43 C44 -170(2) .
C40 N8 C44 C43 5(3) .
C40 C41 C42 C39 173.7(19) .
C40 C41 C42 C43 -1(3) .
C41 C42 C43 C44 5(3) .
C42 C43 C44 N8 -7(3) .
C44 N8 C40 C41 -1(3) .
C45 C46 C47 Rh1 -58.15(6) .
C45 C46 C47 C48 0.0 .
C45 C46 C47 C52 180.0 .
C46 C45 C49 Rh1 65.57(7) .
C46 C45 C49 C48 0.0 .
C46 C45 C49 C54 180.0 .
C46 C47 C48 Rh1 -58.83(6) .
C46 C47 C48 C49 0.0 .
C46 C47 C48 C53 -180.0 .
C47 C48 C49 Rh1 -63.34(7) .
C47 C48 C49 C45 0.0 .
C47 C48 C49 C54 -180.0 .
C49 C45 C46 Rh1 -62.15(6) .
C49 C45 C46 C47 0.0 .
C49 C45 C46 C51 -180.0 .
C50 C45 C46 Rh1 117.85(6) .
C50 C45 C46 C47 180.0 .
C50 C45 C46 C51 0.0 .
C50 C45 C49 Rh1 -114.43(7) .
C50 C45 C49 C48 180.0 .
C50 C45 C49 C54 0.0 .
C51 C46 C47 Rh1 121.84(6) .
C51 C46 C47 C48 180.0 .
C51 C46 C47 C52 0.0 .
C52 C47 C48 Rh1 121.18(6) .
C52 C47 C48 C49 180.0 .
C52 C47 C48 C53 0.0 .
C53 C48 C49 Rh1 116.63(7) .
C53 C48 C49 C45 180.0 .
C53 C48 C49 C54 0.0 .
C45' C46' C47' Rh1 -64.79(7) .
C45' C46' C47' C48' 0.0 .
C45' C46' C47' C52' 180.0 .
C46' C45' C49' Rh1 58.44(6) .
C46' C45' C49' C48' 0.0 .
C46' C45' C49' C54' -180.0 .
C46' C47' C48' Rh1 -63.73(6) .
C46' C47' C48' C49' 0.0 .
C46' C47' C48' C53' 180.0 .
C47' C48' C49' Rh1 -59.79(7) .
C47' C48' C49' C45' 0.0 .
C47' C48' C49' C54' 180.0 .
C49' C45' C46' Rh1 -61.37(6) .
C49' C45' C46' C47' 0.0 .
C49' C45' C46' C51' -180.0 .
C50' C45' C46' Rh1 118.59(6) .
C50' C45' C46' C47' 180.0 .
C50' C45' C46' C51' 0.0 .
C50' C45' C49' Rh1 -121.52(6) .
C50' C45' C49' C48' -180.0 .
C50' C45' C49' C54' 0.1 .
C51' C46' C47' Rh1 115.22(7) .
C51' C46' C47' C48' 180.0 .
C51' C46' C47' C52' 0.0 .
C52' C47' C48' Rh1 116.28(6) .
C52' C47' C48' C49' 180.0 .
C52' C47' C48' C53' 0.0 .
C53' C48' C49' Rh1 120.19(7) .
C53' C48' C49' C45' -180.0 .
C53' C48' C49' C54' 0.0 .
C55 C56 C57 Rh2 -63.34(6) .
C55 C56 C57 C58 -6.9 .
C55 C56 C57 C62 176.4 .
C56 C55 C59 Rh2 59.09(7) .
C56 C55 C59 C58 -1.9 .
C56 C55 C59 C64 179.4 .
C56 C57 C58 Rh2 -56.86(7) .
C56 C57 C58 C59 5.8 .
C56 C57 C58 C63 173.3 .
C57 C58 C59 Rh2 -65.27(7) .
C57 C58 C59 C55 -2.3 .
C57 C58 C59 C64 176.3 .
C59 C55 C56 Rh2 -59.36(9) .
C59 C55 C56 C57 5.4 .
C59 C55 C56 C61 175.9 .
C60 C55 C56 Rh2 118.07(9) .
C60 C55 C56 C57 -177.1 .
C60 C55 C56 C61 -6.6 .
C60 C55 C59 Rh2 -118.19(7) .
C60 C55 C59 C58 -179.2 .
C60 C55 C59 C64 2.1 .
C61 C56 C57 Rh2 125.84(6) .
C61 C56 C57 C58 -177.7 .
C61 C56 C57 C62 5.6 .
C62 C57 C58 Rh2 119.54(7) .
C62 C57 C58 C59 -177.8 .
C62 C57 C58 C63 -10.3 .
C63 C58 C59 Rh2 127.37(6) .
C63 C58 C59 C55 -169.7 .
C63 C58 C59 C64 9.0 .
C65 N9 C69 C68 -4.7(11) .
C65 N9 C69 C70 180.0(5) .
C65 C66 C67 C68 3.8 .
C66 C67 C68 C69 -4.2 .
C66 C67 C68 C76 176.0 .
C67 C68 C69 N9 5.0(6) .
C67 C68 C69 C70 -179.8 .
C67 C68 C76 N12 -5.3(6) .
C67 C68 C76 C75 179.8 .
C68 C69 C70 N10 -178.3(8) .
C68 C69 C70 C71 3.2 .
C69 N9 C65 C66 4.0(11) .
C69 C68 C76 N12 174.9(6) .
C69 C68 C76 C75 0.0 .
C69 C70 C71 C72 179.4 .
C69 C70 C71 C75 -6.3 .
C70 N10 C74 C73 1.9(16) .
C70 C71 C72 C73 -5.7 .
C70 C71 C75 N11 -174.1(6) .
C70 C71 C75 C76 6.2 .
C71 C72 C73 C74 8.3 .
C71 C75 C76 N12 -177.8(6) .
C71 C75 C76 C68 -3.0 .
C72 C71 C75 N11 -0.2(6) .
C72 C71 C75 C76 -179.9 .
C72 C73 C74 N10 -6.3(8) .
C74 N10 C70 C69 -177.8(9) .
C74 N10 C70 C71 0.6(17) .
C75 N11 C78 C77 -2.8(11) .
C75 N11 C78 C82 -178.8(6) .
C75 C71 C72 C73 -179.8 .
C76 N12 C77 C78 -1.5(11) .
C76 N12 C77 C85 178.8(6) .
C76 C68 C69 N9 -175.2(6) .
C76 C68 C69 C70 0.1 .
C77 N12 C76 C68 -176.3(5) .
C77 N12 C76 C75 -1.6(11) .
C77 C78 C82 C81 178.7 .
C77 C78 C82 C83 -5.0 .
C77 C85 C86 C87 -176.4 .
C78 N11 C75 C71 -179.9(6) .
C78 N11 C75 C76 -0.2(11) .
C78 C77 C85 C84 3.6 .
C78 C77 C85 C86 -178.6 .
C78 C82 C83 N13 -179.3(6) .
C78 C82 C83 C84 7.2 .
C79 N13 C83 C82 5.5(11) .
C79 N13 C83 C84 179.1(6) .
C79 C80 C81 C82 -5.3 .
C80 C81 C82 C78 179.1 .
C80 C81 C82 C83 2.7 .
C81 C82 C83 N13 -2.8(6) .
C81 C82 C83 C84 -176.3 .
C82 C83 C84 N14 176.2(5) .
C82 C83 C84 C85 -4.0 .
C83 N13 C79 C80 -7.7(11) .
C83 C84 C85 C77 -1.4 .
C83 C84 C85 C86 -179.4 .
C84 N14 C88 C87 2.7(10) .
C84 C85 C86 C87 1.4 .
C85 C77 C78 N11 -176.5(6) .
C85 C77 C78 C82 -0.4 .
C85 C86 C87 C88 -1.1 .
C86 C87 C88 N14 -1.1(6) .
C88 N14 C84 C83 177.4(5) .
C88 N14 C84 C85 -2.4(11) .
C89 N15 C93 C92 -0.7(12) .
C89 C90 C91 C92 -6.1 .
C89 C90 C91 C94 177.0 .
C90 C91 C92 C93 6.0 .
C91 C92 C93 N15 -2.6(6) .
C93 N15 C89 C90 0.6(12) .
C94 C91 C92 C93 -177.3 .
C95 C96 C97 C98 -177.1 .
C95 C96 C101 C100 -179.9 .
C96 C97 C98 C99 -4.6 .
C97 C96 C101 C100 -0.5 .
C97 C98 C99 C100 2.7 .
C97 C98 C99 C102 -177.9 .
C98 C99 C100 C101 0.2 .
C99 C100 C101 C96 -1.2 .
C101 C96 C97 C98 3.4 .
C102 C99 C100 C101 -179.2 .
C103 C106 C107 C108 178.3 .
C104 N16 C108 C107 -3.2(10) .
C104 C105 C106 C103 -177.8 .
C104 C105 C106 C107 -1.2 .
C105 C106 C107 C108 1.6 .
C106 C107 C108 N16 0.7(5) .
C108 N16 C104 C105 3.6(10) .
C109 C110 C111 Rh3 -59.65(7) .
C109 C110 C111 C112 -0.9 .
C109 C110 C111 C116 177.7 .
C110 C109 C113 Rh3 65.25(7) .
C110 C109 C113 C112 5.9 .
C110 C109 C113 C118 -168.8 .
C110 C111 C112 Rh3 -58.93(6) .
C110 C111 C112 C113 4.3 .
C110 C111 C112 C117 174.6 .
C111 C112 C113 Rh3 -64.73(7) .
C111 C112 C113 C109 -6.2 .
C111 C112 C113 C118 168.7 .
C113 C109 C110 Rh3 -65.13(6) .
C113 C109 C110 C111 -3.2 .
C113 C109 C110 C115 174.1 .
C114 C109 C110 Rh3 123.32(6) .
C114 C109 C110 C111 -174.7 .
C114 C109 C110 C115 2.6 .
C114 C109 C113 Rh3 -123.13(7) .
C114 C109 C113 C112 177.5 .
C114 C109 C113 C118 2.8 .
C115 C110 C111 Rh3 123.04(7) .
C115 C110 C111 C112 -178.2 .
C115 C110 C111 C116 0.4 .
C116 C111 C112 Rh3 122.41(6) .
C116 C111 C112 C113 -174.3 .
C116 C111 C112 C117 -4.0 .
C117 C112 C113 Rh3 125.49(7) .
C117 C112 C113 C109 -176.0 .
C117 C112 C113 C118 -1.1 .
C119 C120 C121 Rh4 -62.33(5) .
C119 C120 C121 C122 -3.0 .
C119 C120 C121 C126 172.4 .
C120 C119 C123 Rh4 59.97(5) .
C120 C119 C123 C122 1.6 .
C120 C119 C123 C128 -179.0 .
C120 C121 C122 Rh4 -60.52(5) .
C120 C121 C122 C123 4.0 .
C120 C121 C122 C127 175.2 .
C121 C122 C123 Rh4 -63.70(6) .
C121 C122 C123 C119 -3.6 .
C121 C122 C123 C128 177.1 .
C123 C119 C120 Rh4 -59.99(5) .
C123 C119 C120 C121 1.0 .
C123 C119 C120 C125 174.1 .
C124 C119 C120 Rh4 119.78(5) .
C124 C119 C120 C121 -179.2 .
C124 C119 C120 C125 -6.1 .
C124 C119 C123 Rh4 -119.78(5) .
C124 C119 C123 C122 -178.2 .
C124 C119 C123 C128 1.2 .
C125 C120 C121 Rh4 124.85(5) .
C125 C120 C121 C122 -175.9 .
C125 C120 C121 C126 -0.5 .
C126 C121 C122 Rh4 124.54(5) .
C126 C121 C122 C123 -170.9 .
C126 C121 C122 C127 0.2 .
C127 C122 C123 Rh4 125.35(6) .
C127 C122 C123 C119 -174.5 .
C127 C122 C123 C128 6.2 .
C129 N17 C133 C132 4.0(11) .
C129 N17 C133 C134 -176.1(6) .
C129 C130 C131 C132 -1.2 .
C130 C131 C132 C133 -0.1 .
C130 C131 C132 C140 177.9 .
C131 C132 C133 N17 -1.3(5) .
C131 C132 C133 C134 178.8 .
C131 C132 C140 N20 6.8(5) .
C131 C132 C140 C139 -174.8 .
C132 C133 C134 N18 -178.6(6) .
C132 C133 C134 C135 -2.2 .
C133 N17 C129 C130 -5.4(11) .
C133 C132 C140 N20 -175.1(5) .
C133 C132 C140 C139 3.3 .
C133 C134 C135 C136 -179.8 .
C133 C134 C135 C139 -0.2 .
C134 N18 C138 C137 -1.8(13) .
C134 C135 C136 C137 1.8 .
C134 C135 C139 N19 178.3(6) .
C134 C135 C139 C140 4.1 .
C135 C136 C137 C138 -0.1 .
C135 C139 C140 N20 172.6(6) .
C135 C139 C140 C132 -5.6 .
C136 C135 C139 N19 -2.1(6) .
C136 C135 C139 C140 -176.3 .
C136 C137 C138 N18 0.1(6) .
C138 N18 C134 C133 -180.0(7) .
C138 N18 C134 C135 3.7(13) .
C139 N19 C142 C141 5.4(11) .
C139 N19 C142 C146 -173.7(6) .
C139 C135 C136 C137 -177.8 .
C140 N20 C141 C142 -1.7(10) .
C140 N20 C141 C149 -178.3(5) .
C140 C132 C133 N17 -179.4(5) .
C140 C132 C133 C134 0.7 .
C141 N20 C140 C132 -177.7(5) .
C141 N20 C140 C139 4.0(11) .
C141 C142 C146 C145 -174.7 .
C141 C142 C146 C147 4.7 .
C141 C149 C150 C151 -178.0 .
C142 N19 C139 C135 -177.3(5) .
C142 N19 C139 C140 -3.1(11) .
C142 C141 C149 C148 5.3 .
C142 C141 C149 C150 -177.3 .
C142 C146 C147 N21 -178.7(6) .
C142 C146 C147 C148 0.0 .
C143 N21 C147 C146 1.2(11) .
C143 N21 C147 C148 -177.6(5) .
C143 C144 C145 C146 3.4 .
C144 C145 C146 C142 176.3 .
C144 C145 C146 C147 -3.1 .
C145 C146 C147 N21 0.7(6) .
C145 C146 C147 C148 179.4 .
C146 C147 C148 N22 179.5(5) .
C146 C147 C148 C149 -2.1 .
C147 N21 C143 C144 -0.7(11) .
C147 C148 C149 C141 -0.4 .
C147 C148 C149 C150 -178.0 .
C148 N22 C152 C151 -5.9(11) .
C148 C149 C150 C151 -0.6 .
C149 C141 C142 N19 173.4(6) .
C149 C141 C142 C146 -7.5 .
C149 C150 C151 C152 -2.0 .
C150 C151 C152 N22 5.5(5) .
C152 N22 C148 C147 -178.8(5) .
C152 N22 C148 C149 2.9(10) .
C153 N23 C157 C156 1.5(13) .
C153 C154 C155 C156 0.3 .
C153 C154 C155 C158 176.0 .
C154 C155 C156 C157 -0.3 .
C155 C156 C157 N23 -0.7(6) .
C157 N23 C153 C154 -1.5(13) .
C158 C155 C156 C157 -176.2 .
C159 C160 C161 C162 -175.8 .
C159 C160 C165 C164 176.4 .
C160 C161 C162 C163 -1.3 .
C161 C160 C165 C164 3.2 .
C161 C162 C163 C164 4.5 .
C161 C162 C163 C166 179.4 .
C162 C163 C164 C165 -3.9 .
C163 C164 C165 C160 0.0 .
C165 C160 C161 C162 -2.5 .
C166 C163 C164 C165 -178.6 .
C167 C170 C171 C172 -179.7 .
C168 N24 C172 C171 -0.9(12) .
C168 C169 C170 C167 178.8 .
C168 C169 C170 C171 -1.3 .
C169 C170 C171 C172 0.4 .
C170 C171 C172 N24 0.7(6) .
C172 N24 C168 C169 -0.1(12) .
C173 C174 C175 Rh5 -58.43(7) .
C173 C174 C175 C176 2.0 .
C173 C174 C175 C180 -179.2 .
C174 C173 C177 Rh5 63.71(7) .
C174 C173 C177 C176 1.3 .
C174 C173 C177 C182 -175.3 .
C174 C175 C176 Rh5 -61.08(6) .
C174 C175 C176 C177 -1.1 .
C174 C175 C176 C181 173.0 .
C175 C176 C177 Rh5 -62.22(7) .
C175 C176 C177 C173 -0.1 .
C175 C176 C177 C182 176.6 .
C177 C173 C174 Rh5 -62.44(7) .
C177 C173 C174 C175 -2.2 .
C177 C173 C174 C179 -180.0 .
C178 C173 C174 Rh5 127.06(7) .
C178 C173 C174 C175 -172.7 .
C178 C173 C174 C179 9.5 .
C178 C173 C177 Rh5 -125.79(7) .
C178 C173 C177 C176 171.8 .
C178 C173 C177 C182 -4.8 .
C179 C174 C175 Rh5 119.54(7) .
C179 C174 C175 C176 -180.0 .
C179 C174 C175 C180 -1.2 .
C180 C175 C176 Rh5 119.90(6) .
C180 C175 C176 C177 179.9 .
C180 C175 C176 C181 -6.0 .
C181 C176 C177 Rh5 123.35(7) .
C181 C176 C177 C173 -174.5 .
C181 C176 C177 C182 2.2 .
C183 C184 C185 Rh6 -58.83(6) .
C183 C184 C185 C186 -0.4 .
C183 C184 C185 C190 178.2 .
C184 C183 C187 Rh6 64.72(6) .
C184 C183 C187 C186 7.8 .
C184 C183 C187 C192 -173.0 .
C184 C185 C186 Rh6 -59.73(6) .
C184 C185 C186 C187 5.0 .
C184 C185 C186 C191 173.8 .
C185 C186 C187 Rh6 -65.10(6) .
C185 C186 C187 C183 -8.1 .
C185 C186 C187 C192 172.7 .
C187 C183 C184 Rh6 -64.73(6) .
C187 C183 C184 C185 -4.3 .
C187 C183 C184 C189 177.6 .
C188 C183 C184 Rh6 126.88(6) .
C188 C183 C184 C185 -172.7 .
C188 C183 C184 C189 9.2 .
C188 C183 C187 Rh6 -127.50(5) .
C188 C183 C187 C186 175.6 .
C188 C183 C187 C192 -5.3 .
C189 C184 C185 Rh6 119.19(6) .
C189 C184 C185 C186 177.7 .
C189 C184 C185 C190 -3.8 .
C190 C185 C186 Rh6 121.63(6) .
C190 C185 C186 C187 -173.7 .
C190 C185 C186 C191 -4.8 .
C191 C186 C187 Rh6 126.73(6) .
C191 C186 C187 C183 -176.3 .
C191 C186 C187 C192 4.5 .
O16 S6 C198 F16 64.8 .
O16 S6 C198 F17 -172.7 .
O16 S6 C198 F18 -63.4 .
O17 S6 C198 F16 -169.4 .
O17 S6 C198 F17 -46.9 .
O17 S6 C198 F18 62.4 .
O18 S6 C198 F16 -53.3 .
O18 S6 C198 F17 69.3 .
O18 S6 C198 F18 178.6 .
O16' S6' C298 F16' -56.0 .
O16' S6' C298 F17' 168.0 .
O16' S6' C298 F18' 69.6 .
O17' S6' C298 F16' -174.9 .
O17' S6' C298 F17' 49.1 .
O17' S6' C298 F18' -49.3 .
O18' S6' C298 F16' 54.4 .
O18' S6' C298 F17' -81.6 .
O18' S6' C298 F18' 180.0 .
